data_7123435
loop_
_publ_author_name
'Liu, Zhiwei'
'Wang, Wei'
'Tang, Jinkui'
'Li, Weiqi'
'Yin, Weiye'
'Fang, Xikui'

_publ_section_title
;
 Chain length effect in the functionalization of polyoxometalates with
 \a,\w-alkyldiphosphonates
;
_journal_name_full 'Chemical Communications'
_journal_paper_doi 10.1039/C9CC02854D
_journal_year 2019
_chemical_formula_sum 'C36 H280 Mn20 Na15 O416 P20 Rb29 W72'
_chemical_formula_weight 25149.46
_chemical_name_systematic
; 
 ? 
;
_space_group_crystal_system triclinic
_space_group_IT_number 2
_space_group_name_Hall '-P 1'
_space_group_name_H-M_alt 'P -1'
_symmetry_space_group_name_Hall '-P 1'
_symmetry_space_group_name_H-M 'P -1'
_atom_sites_solution_hydrogens geom
_atom_sites_solution_primary direct
_atom_sites_solution_secondary difmap
_audit_creation_method SHELXL-2013
_audit_update_record
;
2018-01-02 deposited with the CCDC.    2019-05-13 downloaded from the CCDC.
;
_cell_angle_alpha 63.5248(15)
_cell_angle_beta 70.9142(15)
_cell_angle_gamma 85.3875(15)
_cell_formula_units_Z 2
_cell_length_a 26.7196(14)
_cell_length_b 33.0481(17)
_cell_length_c 35.0313(19)
_cell_measurement_reflns_used 9958
_cell_measurement_temperature 173(2)
_cell_measurement_theta_max 28.23
_cell_measurement_theta_min 2.28
_cell_volume 26089(2)
_computing_cell_refinement 'Bruker APEX3'
_computing_data_collection 'Bruker APEX3'
_computing_data_reduction 'Bruker APEX3'
_computing_molecular_graphics 'Bruker SHELXTL'
_computing_publication_material 'Bruker SHELXTL'
_computing_structure_refinement 'SHELXL-2013 (Sheldrick, 2013)'
_computing_structure_solution 'SHELXS-97 (Sheldrick 2008)'
_diffrn_ambient_temperature 173(2)
_diffrn_measured_fraction_theta_full 0.999
_diffrn_measured_fraction_theta_max 0.994
_diffrn_measurement_device_type 'Bruker PHOTON II detector'
_diffrn_measurement_method '\f and \w scans'
_diffrn_radiation_type MoK\a
_diffrn_radiation_wavelength 0.71073
_diffrn_reflns_av_R_equivalents 0.1998
_diffrn_reflns_av_unetI/netI 0.2470
_diffrn_reflns_Laue_measured_fraction_full 0.999
_diffrn_reflns_Laue_measured_fraction_max 0.994
_diffrn_reflns_limit_h_max 35
_diffrn_reflns_limit_h_min -35
_diffrn_reflns_limit_k_max 44
_diffrn_reflns_limit_k_min -44
_diffrn_reflns_limit_l_max 46
_diffrn_reflns_limit_l_min -46
_diffrn_reflns_number 401151
_diffrn_reflns_point_group_measured_fraction_full 0.999
_diffrn_reflns_point_group_measured_fraction_max 0.994
_diffrn_reflns_theta_full 25.242
_diffrn_reflns_theta_max 28.298
_diffrn_reflns_theta_min 2.163
_diffrn_source 'ImuS 3.0'
_exptl_absorpt_coefficient_mu 19.123
_exptl_absorpt_correction_T_max 0.5516
_exptl_absorpt_correction_T_min 0.3150
_exptl_absorpt_correction_type multi-scan
_exptl_absorpt_process_details 'Bruker SADABS, 2006/1'
_exptl_crystal_colour brown
_exptl_crystal_density_diffrn 3.201
_exptl_crystal_density_method 'not measured'
_exptl_crystal_description cuboid
_exptl_crystal_F_000 22380
_exptl_crystal_size_max 0.200
_exptl_crystal_size_mid 0.100
_exptl_crystal_size_min 0.100
_refine_diff_density_max 6.637
_refine_diff_density_min -3.801
_refine_diff_density_rms 0.529
_refine_ls_extinction_method none
_refine_ls_goodness_of_fit_ref 1.041
_refine_ls_hydrogen_treatment constr
_refine_ls_matrix_type fullcycle
_refine_ls_number_parameters 3157
_refine_ls_number_reflns 128961
_refine_ls_number_restraints 235
_refine_ls_restrained_S_all 1.041
_refine_ls_R_factor_all 0.2514
_refine_ls_R_factor_gt 0.1065
_refine_ls_shift/su_max 0.001
_refine_ls_shift/su_mean 0.000
_refine_ls_structure_factor_coef Fsqd
_refine_ls_weighting_details 'w=1/[\s^2^(Fo^2^)+(0.0736P)^2^+2372.0876P] where P=(Fo^2^+2Fc^2^)/3'
_refine_ls_weighting_scheme calc
_refine_ls_wR_factor_gt 0.2110
_refine_ls_wR_factor_ref 0.2832
_reflns_Friedel_coverage 0.000
_reflns_number_gt 56772
_reflns_number_total 128961
_reflns_threshold_expression 'I > 2\s(I)'
_cod_data_source_file c9cc02854d2.cif
_cod_data_source_block C6-lzw
_cod_database_code 7123435
_shelx_space_group_comment
; 
The symmetry employed for this shelxl refinement is uniquely defined 
by the following loop, which should always be used as a source of 
symmetry information in preference to the above space-group names. 
They are only intended as comments. 
;

loop_
_space_group_symop_operation_xyz
'x, y, z'
'-x, -y, -z'

loop_
_atom_site_label
_atom_site_type_symbol
_atom_site_fract_x
_atom_site_fract_y
_atom_site_fract_z
_atom_site_U_iso_or_equiv
_atom_site_adp_type
_atom_site_occupancy
_atom_site_site_symmetry_order
_atom_site_calc_flag
_atom_site_refinement_flags_posn
_atom_site_refinement_flags_adp
_atom_site_refinement_flags_occupancy
_atom_site_disorder_assembly
_atom_site_disorder_group
C1 C 1.1360(13) 0.8228(11) 0.5520(11) 0.034(8) Uiso 1 1 d . . . . .
H1A H 1.1154 0.8210 0.5338 0.041 Uiso 1 1 calc R U . . .
H1B H 1.1199 0.8451 0.5632 0.041 Uiso 1 1 calc R U . . .
C2 C 1.1903(14) 0.8402(12) 0.5223(12) 0.040(9) Uiso 1 1 d . . . . .
H2A H 1.2067 0.8178 0.5113 0.048 Uiso 1 1 calc R U . . .
H2B H 1.2108 0.8427 0.5402 0.048 Uiso 1 1 calc R U . . .
C3 C 1.1956(12) 0.8873(10) 0.4804(11) 0.029(7) Uiso 1 1 d . . . . .
H3A H 1.1793 0.8843 0.4601 0.035 Uiso 1 1 calc R U . . .
H3B H 1.1762 0.9093 0.4907 0.035 Uiso 1 1 calc R U . . .
C4 C 1.2536(14) 0.9053(12) 0.4544(12) 0.041(9) Uiso 1 1 d . . . . .
H4A H 1.2719 0.8859 0.4400 0.050 Uiso 1 1 calc R U . . .
H4B H 1.2715 0.9042 0.4755 0.050 Uiso 1 1 calc R U . . .
C5 C 1.2578(13) 0.9558(11) 0.4170(11) 0.033(8) Uiso 1 1 d . . . . .
H5A H 1.2457 0.9564 0.3929 0.039 Uiso 1 1 calc R U . . .
H5B H 1.2346 0.9742 0.4304 0.039 Uiso 1 1 calc R U . . .
C6 C 1.3166(14) 0.9764(12) 0.3964(12) 0.041(9) Uiso 1 1 d . . . . .
H6A H 1.3401 0.9566 0.3851 0.049 Uiso 1 1 calc R U . . .
H6B H 1.3278 0.9778 0.4201 0.049 Uiso 1 1 calc R U . . .
C7 C 1.3500(13) 0.6512(12) 0.2217(12) 0.039(9) Uiso 1 1 d . . . . .
H7A H 1.3361 0.6267 0.2180 0.046 Uiso 1 1 calc R U . . .
H7B H 1.3358 0.6438 0.2541 0.046 Uiso 1 1 calc R U . . .
C8 C 1.3294(13) 0.6953(12) 0.1953(12) 0.037(8) Uiso 1 1 d . . . . .
H8A H 1.3417 0.7198 0.1998 0.045 Uiso 1 1 calc R U . . .
H8B H 1.3437 0.7033 0.1628 0.045 Uiso 1 1 calc R U . . .
C9 C 1.2697(16) 0.6911(15) 0.2107(15) 0.060(12) Uiso 1 1 d . . . . .
H9A H 1.2578 0.6634 0.2110 0.071 Uiso 1 1 calc R U . . .
H9B H 1.2559 0.6876 0.2420 0.071 Uiso 1 1 calc R U . . .
C10 C 1.2463(18) 0.7308(16) 0.1816(16) 0.068(13) Uiso 1 1 d . . . . .
H10A H 1.2623 0.7353 0.1501 0.082 Uiso 1 1 calc R U . . .
H10B H 1.2571 0.7582 0.1827 0.082 Uiso 1 1 calc R U . . .
C11 C 1.1856(14) 0.7278(13) 0.1937(13) 0.045(9) Uiso 1 1 d . . . . .
H11A H 1.1742 0.6984 0.1968 0.054 Uiso 1 1 calc R U . . .
H11B H 1.1696 0.7278 0.2235 0.054 Uiso 1 1 calc R U . . .
C12 C 1.1637(13) 0.7655(12) 0.1601(12) 0.038(9) Uiso 1 1 d . . . . .
H12A H 1.1799 0.7652 0.1305 0.046 Uiso 1 1 calc R U . . .
H12B H 1.1759 0.7948 0.1568 0.046 Uiso 1 1 calc R U . . .
C13 C 1.1145(13) 0.9846(10) 0.3391(9) 0.037(8) Uiso 1 1 d D . . . .
H13A H 1.0967 1.0095 0.3453 0.044 Uiso 1 1 calc R U . . .
H13B H 1.0890 0.9692 0.3338 0.044 Uiso 1 1 calc R U . . .
C14 C 1.1281(11) 0.9504(11) 0.3810(9) 0.045(9) Uiso 1 1 d D . . . .
H14A H 1.1523 0.9660 0.3873 0.054 Uiso 1 1 calc R U . . .
H14B H 1.1473 0.9261 0.3744 0.054 Uiso 1 1 calc R U . . .
C15 C 1.0790(16) 0.9286(11) 0.4235(11) 0.085(16) Uiso 1 1 d D . . . .
H15A H 1.0513 0.9197 0.4149 0.102 Uiso 1 1 calc R U . . .
H15B H 1.0889 0.9005 0.4454 0.102 Uiso 1 1 calc R U . . .
C16 C 1.0560(15) 0.9574(12) 0.4459(11) 0.083(16) Uiso 1 1 d D . . . .
H16A H 1.0448 0.9852 0.4246 0.100 Uiso 1 1 calc R U . . .
H16B H 1.0833 0.9666 0.4546 0.100 Uiso 1 1 calc R U . . .
C17 C 1.0087(13) 0.9329(12) 0.4874(11) 0.072(14) Uiso 1 1 d D . . . .
H17A H 0.9941 0.9537 0.5011 0.087 Uiso 1 1 calc R U . . .
H17B H 0.9809 0.9253 0.4782 0.087 Uiso 1 1 calc R U . . .
C18 C 1.0206(13) 0.8908(10) 0.5220(10) 0.039(9) Uiso 1 1 d D . . . .
H18A H 1.0578 0.8948 0.5203 0.047 Uiso 1 1 calc R U . . .
H18B H 1.0189 0.8660 0.5139 0.047 Uiso 1 1 calc R U . . .
C19 C 1.3520(14) 0.7371(9) 0.4981(12) 0.045(9) Uiso 1 1 d D . . . .
H19A H 1.3671 0.7323 0.5220 0.054 Uiso 1 1 calc R U . . .
H19B H 1.3803 0.7333 0.4735 0.054 Uiso 1 1 calc R U . . .
C20 C 1.3343(11) 0.7856(9) 0.4795(11) 0.043(9) Uiso 1 1 d D . . . .
H20A H 1.2959 0.7849 0.4953 0.051 Uiso 1 1 calc R U . . .
H20B H 1.3393 0.7966 0.4471 0.051 Uiso 1 1 calc R U . . .
C21 C 1.3647(14) 0.8193(13) 0.4849(15) 0.12(2) Uiso 1 1 d D . . . .
H21A H 1.3477 0.8484 0.4760 0.143 Uiso 1 1 calc R U . . .
H21B H 1.3607 0.8074 0.5173 0.143 Uiso 1 1 calc R U . . .
C22 C 1.4216(13) 0.8284(12) 0.4588(15) 0.095(18) Uiso 1 1 d D . . . .
H22A H 1.4266 0.8343 0.4274 0.114 Uiso 1 1 calc R U . . .
H22B H 1.4405 0.8014 0.4721 0.114 Uiso 1 1 calc R U . . .
C23 C 1.4449(16) 0.8689(12) 0.4584(14) 0.093(18) Uiso 1 1 d D . . . .
H23A H 1.4294 0.8676 0.4888 0.112 Uiso 1 1 calc R U . . .
H23B H 1.4836 0.8666 0.4523 0.112 Uiso 1 1 calc R U . . .
C24 C 1.4356(18) 0.9131(11) 0.4248(14) 0.065(13) Uiso 1 1 d D . . . .
H24A H 1.3972 0.9133 0.4287 0.078 Uiso 1 1 calc R U . . .
H24B H 1.4547 0.9154 0.3944 0.078 Uiso 1 1 calc R U . . .
C25 C 1.0801(10) 0.6403(10) 0.3662(10) 0.033(8) Uiso 1 1 d D . . . .
H25A H 1.0845 0.6301 0.3960 0.039 Uiso 1 1 calc R U . . .
H25B H 1.0615 0.6151 0.3670 0.039 Uiso 1 1 calc R U . . .
C26 C 1.1350(11) 0.6525(9) 0.3295(11) 0.048(10) Uiso 1 1 d D . . . .
H26A H 1.1595 0.6650 0.3382 0.057 Uiso 1 1 calc R U . . .
H26B H 1.1317 0.6765 0.3009 0.057 Uiso 1 1 calc R U . . .
C27 C 1.1593(18) 0.6121(13) 0.3214(12) 0.11(2) Uiso 1 1 d D . . . .
H27A H 1.1350 0.6001 0.3122 0.137 Uiso 1 1 calc R U . . .
H27B H 1.1931 0.6232 0.2960 0.137 Uiso 1 1 calc R U . . .
C28 C 1.1700(18) 0.5746(12) 0.3602(13) 0.12(2) Uiso 1 1 d D . . . .
H28A H 1.1360 0.5604 0.3846 0.138 Uiso 1 1 calc R U . . .
H28B H 1.1915 0.5865 0.3717 0.138 Uiso 1 1 calc R U . . .
C29 C 1.1994(14) 0.5392(11) 0.3471(15) 0.092(17) Uiso 1 1 d D . . . .
H29A H 1.1967 0.5109 0.3749 0.110 Uiso 1 1 calc R U . . .
H29B H 1.1817 0.5324 0.3296 0.110 Uiso 1 1 calc R U . . .
C30 C 1.2561(13) 0.5528(14) 0.3202(15) 0.063(12) Uiso 1 1 d D . . . .
H30A H 1.2737 0.5572 0.3391 0.076 Uiso 1 1 calc R U . . .
H30B H 1.2582 0.5827 0.2943 0.076 Uiso 1 1 calc R U . . .
C31 C 1.4244(10) 0.8559(10) 0.1342(10) 0.028(7) Uiso 1 1 d D . . . .
H31A H 1.4173 0.8854 0.1350 0.034 Uiso 1 1 calc R U . . .
H31B H 1.4458 0.8622 0.1028 0.034 Uiso 1 1 calc R U . . .
C32 C 1.3711(11) 0.8309(10) 0.1465(9) 0.037(8) Uiso 1 1 d D . . . .
H32A H 1.3485 0.8266 0.1769 0.044 Uiso 1 1 calc R U . . .
H32B H 1.3778 0.8005 0.1478 0.044 Uiso 1 1 calc R U . . .
C33 C 1.3408(15) 0.8560(14) 0.1129(13) 0.11(2) Uiso 1 1 d D . . . .
H33A H 1.3023 0.8495 0.1297 0.130 Uiso 1 1 calc R U . . .
H33B H 1.3491 0.8890 0.1005 0.130 Uiso 1 1 calc R U . . .
C34 C 1.3525(17) 0.8444(18) 0.0752(13) 0.15(3) Uiso 1 1 d D . . . .
H34A H 1.3443 0.8114 0.0871 0.180 Uiso 1 1 calc R U . . .
H34B H 1.3907 0.8515 0.0575 0.180 Uiso 1 1 calc R U . . .
C35 C 1.3201(13) 0.8704(15) 0.0448(11) 0.088(17) Uiso 1 1 d D . . . .
H35A H 1.3284 0.9032 0.0331 0.105 Uiso 1 1 calc R U . . .
H35B H 1.3310 0.8634 0.0186 0.105 Uiso 1 1 calc R U . . .
C36 C 1.2621(12) 0.8600(13) 0.0670(12) 0.046(10) Uiso 1 1 d D . . . .
H36A H 1.2472 0.8824 0.0785 0.056 Uiso 1 1 calc R U . . .
H36B H 1.2548 0.8296 0.0931 0.056 Uiso 1 1 calc R U . . .
Mn1 Mn 1.29651(19) 1.08301(18) 0.41086(17) 0.0329(12) Uani 1 1 d . . . . .
Mn2 Mn 1.42603(19) 1.06733(18) 0.35530(17) 0.0320(12) Uani 1 1 d . . . . .
Mn3 Mn 1.28822(18) 1.06861(16) 0.26045(15) 0.0242(11) Uani 1 1 d . . . . .
Mn4 Mn 1.18032(16) 0.92914(15) 0.26066(15) 0.0184(9) Uani 1 1 d . . . . .
Mn5 Mn 1.11548(17) 1.02709(15) 0.21695(15) 0.0219(10) Uani 1 1 d . . . . .
Mn6 Mn 1.1393(2) 0.80556(19) 0.66420(19) 0.0381(14) Uani 1 1 d . . . . .
Mn7 Mn 1.01746(19) 0.77949(16) 0.65998(16) 0.0278(11) Uani 1 1 d . . . . .
Mn8 Mn 1.17451(19) 0.67351(16) 0.60171(16) 0.0277(11) Uani 1 1 d . . . . .
Mn9 Mn 1.30625(18) 0.69300(16) 0.43049(15) 0.0248(11) Uani 1 1 d . . . . .
Mn10 Mn 1.36456(19) 0.61684(18) 0.50861(18) 0.0319(12) Uani 1 1 d . . . . .
Mn11 Mn 1.4260(2) 0.54840(19) 0.2344(2) 0.0503(17) Uani 1 1 d . . . . .
Mn12 Mn 1.4378(3) 0.6291(2) 0.1244(2) 0.0540(17) Uani 1 1 d . . . . .
Mn13 Mn 1.50724(18) 0.71933(17) 0.20302(17) 0.0285(11) Uani 1 1 d . . . . .
Mn14 Mn 1.52766(18) 0.90892(16) 0.15725(16) 0.0283(11) Uani 1 1 d . . . . .
Mn15 Mn 1.40794(17) 0.85886(15) 0.24409(15) 0.0239(11) Uani 1 1 d . . . . .
Mn16 Mn 1.0981(2) 0.82451(18) 0.07261(17) 0.0314(12) Uani 1 1 d . . . . .
Mn17 Mn 1.0851(2) 0.70541(19) 0.12606(19) 0.0413(14) Uani 1 1 d . . . . .
Mn18 Mn 1.00323(18) 0.76005(16) 0.26235(16) 0.0252(11) Uani 1 1 d . . . . .
Mn19 Mn 0.9651(2) 0.66419(17) 0.45347(17) 0.0335(13) Uani 1 1 d . . . . .
Mn20 Mn 1.08405(18) 0.73293(15) 0.40190(15) 0.0241(10) Uani 1 1 d . . . . .
O1 O 1.3166(18) 1.3190(16) 0.3299(16) 0.134(16) Uiso 1 1 d . . . . .
O2 O 1.523(2) 1.2965(17) 0.2381(18) 0.155(19) Uiso 1 1 d . . . . .
O3 O 1.3636(18) 1.3155(15) 0.1628(15) 0.126(15) Uiso 1 1 d . . . . .
O4 O 1.4190(16) 1.2883(14) 0.2897(14) 0.097(14) Uiso 1 1 d . . . . .
O5 O 1.4351(19) 1.2862(16) 0.2163(16) 0.134(17) Uiso 1 1 d . . . . .
O6 O 1.3398(12) 1.2931(10) 0.2539(10) 0.059(8) Uiso 1 1 d . . . . .
O7 O 1.3006(8) 1.2390(7) 0.2427(7) 0.031(5) Uiso 1 1 d . . . . .
O8 O 1.2761(10) 1.2365(9) 0.3330(9) 0.049(7) Uiso 1 1 d . . . . .
O9 O 1.3578(11) 1.2286(9) 0.3689(9) 0.058(8) Uiso 1 1 d . . . . .
O10 O 1.4669(10) 1.2175(9) 0.3221(9) 0.051(7) Uiso 1 1 d . . . . .
O11 O 1.4875(11) 1.2157(9) 0.2380(9) 0.056(7) Uiso 1 1 d . . . . .
O12 O 1.4055(10) 1.2276(8) 0.1964(9) 0.048(7) Uiso 1 1 d . . . . .
O13 O 1.3798(9) 1.2218(8) 0.2859(8) 0.041(6) Uiso 1 1 d . . . . .
O14 O 1.3267(8) 1.1561(7) 0.3561(7) 0.028(5) Uiso 1 1 d . . . . .
O15 O 1.3468(7) 1.1557(6) 0.2804(7) 0.022(4) Uiso 1 1 d . . . . .
O16 O 1.4194(8) 1.1482(7) 0.3139(7) 0.027(5) Uiso 1 1 d . . . . .
O17 O 1.3327(11) 1.1778(9) 0.4640(9) 0.055(7) Uiso 1 1 d . . . . .
O18 O 1.2686(8) 1.1862(7) 0.4128(7) 0.032(5) Uiso 1 1 d . . . . .
O19 O 1.1769(10) 1.1927(9) 0.3874(9) 0.054(7) Uiso 1 1 d . . . . .
O20 O 1.2407(8) 1.1704(7) 0.3219(7) 0.031(5) Uiso 1 1 d . . . . .
O21 O 1.2164(7) 1.1976(6) 0.2426(6) 0.021(4) Uiso 1 1 d . . . . .
O22 O 1.3258(8) 1.1847(7) 0.2048(7) 0.025(5) Uiso 1 1 d . . . . .
O23 O 1.4236(10) 1.1746(9) 0.1508(9) 0.049(7) Uiso 1 1 d . . . . .
O24 O 1.4523(9) 1.1515(7) 0.2277(8) 0.035(5) Uiso 1 1 d . . . . .
O25 O 1.5585(12) 1.1499(10) 0.2211(10) 0.065(8) Uiso 1 1 d . . . . .
O26 O 1.5228(9) 1.1574(8) 0.3016(8) 0.044(6) Uiso 1 1 d . . . . .
O27 O 1.5173(10) 1.1588(8) 0.3828(8) 0.044(6) Uiso 1 1 d . . . . .
O28 O 1.4074(10) 1.1556(8) 0.3995(9) 0.047(7) Uiso 1 1 d . . . . .
O29 O 1.4644(10) 1.0931(9) 0.3766(9) 0.050(7) Uiso 1 1 d . . . . .
O30 O 1.3107(9) 1.1104(8) 0.4442(8) 0.036(6) Uiso 1 1 d . . . . .
O31 O 1.2335(9) 1.1159(8) 0.4064(8) 0.040(6) Uiso 1 1 d . . . . .
O32 O 1.2613(8) 1.1171(7) 0.2782(7) 0.025(5) Uiso 1 1 d . . . . .
O33 O 1.3682(9) 1.1056(8) 0.2308(8) 0.040(6) Uiso 1 1 d . . . . .
O34 O 1.4823(8) 1.0894(7) 0.2986(7) 0.034(5) Uiso 1 1 d . . . . .
O35 O 1.3649(8) 1.0579(7) 0.4084(7) 0.032(5) Uiso 1 1 d . . . . .
O36 O 1.2519(11) 1.0218(9) 0.4744(9) 0.056(7) Uiso 1 1 d . . . . .
O37 O 1.2886(8) 1.0628(7) 0.3688(7) 0.028(5) Uiso 1 1 d . . . . .
O38 O 1.3827(8) 1.0491(7) 0.3316(7) 0.024(5) Uiso 1 1 d . . . . .
O39 O 1.3043(8) 1.0298(7) 0.3163(7) 0.029(5) Uiso 1 1 d . . . . .
O40 O 1.4554(9) 1.0024(8) 0.3834(8) 0.044(6) Uiso 1 1 d . . . . .
O41 O 1.5145(12) 0.9582(11) 0.4273(11) 0.074(9) Uiso 1 1 d . . . . .
O42 O 1.4214(14) 0.9676(12) 0.4671(12) 0.086(10) Uiso 1 1 d . . . . .
O43 O 1.3306(8) 1.1432(7) -0.0034(7) 0.029(5) Uiso 1 1 d . . . . .
O44 O 1.2512(7) 0.9796(6) 0.0234(7) 0.022(4) Uiso 1 1 d . . . . .
O45 O 1.4311(9) 0.9836(7) 0.0674(8) 0.036(6) Uiso 1 1 d . . . . .
O46 O 1.3296(7) 0.9823(6) 0.0591(6) 0.018(4) Uiso 1 1 d . . . . .
O47 O 1.3681(8) 1.0614(7) 0.0442(7) 0.026(5) Uiso 1 1 d . . . . .
O48 O 1.2835(8) 1.0581(7) 0.0237(7) 0.032(5) Uiso 1 1 d . . . . .
O49 O 1.1905(7) 1.0155(6) 0.0794(6) 0.022(4) Uiso 1 1 d . . . . .
O50 O 1.2357(7) 0.9424(6) 0.1144(6) 0.018(4) Uiso 1 1 d . . . . .
O51 O 1.3380(8) 0.9449(7) 0.1418(7) 0.028(5) Uiso 1 1 d . . . . .
O52 O 1.3773(7) 1.0213(6) 0.1252(6) 0.017(4) Uiso 1 1 d . . . . .
O53 O 1.3208(7) 1.1119(6) 0.0856(6) 0.021(4) Uiso 1 1 d . . . . .
O54 O 1.2360(8) 1.1069(7) 0.0680(7) 0.026(5) Uiso 1 1 d . . . . .
O55 O 1.2800(8) 1.0241(7) 0.1064(7) 0.023(5) Uiso 1 1 d . . . . .
O56 O 1.2364(7) 0.9627(6) 0.1861(6) 0.021(4) Uiso 1 1 d . . . . .
O57 O 1.2751(7) 1.0389(6) 0.1727(6) 0.020(4) Uiso 1 1 d . . . . .
O58 O 1.1931(7) 1.0347(6) 0.1546(6) 0.021(4) Uiso 1 1 d . . . . .
O59 O 1.3207(8) 1.1719(7) 0.1196(7) 0.028(5) Uiso 1 1 d . . . . .
O60 O 1.2311(8) 1.1222(7) 0.1378(7) 0.027(5) Uiso 1 1 d . . . . .
O61 O 1.1577(9) 1.1637(7) 0.0886(7) 0.034(5) Uiso 1 1 d . . . . .
O62 O 1.1341(8) 1.0774(7) 0.1012(7) 0.031(5) Uiso 1 1 d . . . . .
O63 O 1.0762(9) 1.0045(7) 0.1096(8) 0.035(5) Uiso 1 1 d . . . . .
O64 O 1.1421(7) 0.9505(6) 0.1604(6) 0.020(4) Uiso 1 1 d . . . . .
O65 O 1.1645(8) 0.8625(7) 0.1754(7) 0.025(5) Uiso 1 1 d . . . . .
O66 O 1.2543(7) 0.8823(6) 0.1913(6) 0.013(4) Uiso 1 1 d . . . . .
O67 O 1.3414(7) 0.8706(6) 0.2238(6) 0.017(4) Uiso 1 1 d . . . . .
O68 O 1.3305(7) 0.9612(6) 0.2076(6) 0.017(4) Uiso 1 1 d . . . . .
O69 O 1.4211(8) 1.0118(7) 0.1912(7) 0.028(5) Uiso 1 1 d . . . . .
O70 O 1.3611(7) 1.0852(6) 0.1520(6) 0.016(4) Uiso 1 1 d . . . . .
O71 O 1.1635(7) 0.8931(6) 0.2357(6) 0.017(4) Uiso 1 1 d . . . . .
O72 O 1.2461(7) 0.9002(6) 0.2604(6) 0.020(4) Uiso 1 1 d . . . . .
O73 O 1.3216(9) 1.0250(7) 0.2382(7) 0.034(5) Uiso 1 1 d . . . . .
O74 O 1.2744(8) 1.1034(7) 0.2035(7) 0.026(5) Uiso 1 1 d . . . . .
O75 O 1.1253(7) 1.0901(6) 0.1746(6) 0.020(4) Uiso 1 1 d . . . . .
O76 O 1.0854(7) 1.0127(6) 0.1827(7) 0.023(4) Uiso 1 1 d . . . . .
O77 O 1.1193(7) 0.9625(6) 0.2510(6) 0.016(4) Uiso 1 1 d . . . . .
O78 O 1.0363(8) 1.0313(7) 0.2609(7) 0.027(5) Uiso 1 1 d . . . . .
O79 O 1.1508(8) 1.0390(7) 0.2491(7) 0.025(5) Uiso 1 1 d . . . . .
O80 O 1.2002(8) 0.9689(7) 0.2801(7) 0.026(5) Uiso 1 1 d . . . . .
O81 O 1.2087(7) 1.0351(6) 0.2956(6) 0.021(4) Uiso 1 1 d . . . . .
O82 O 1.1406(9) 0.8836(8) 0.3286(8) 0.036(6) Uiso 1 1 d . . . . .
O83 O 0.9765(18) 0.6865(16) 0.9052(16) 0.134(16) Uiso 1 1 d . . . . .
O84 O 1.1514(17) 0.5941(15) 0.8645(15) 0.124(15) Uiso 1 1 d . . . . .
O85 O 0.9606(18) 0.5522(15) 0.8594(15) 0.130(16) Uiso 1 1 d . . . . .
O86 O 1.0705(16) 0.6552(14) 0.8677(14) 0.098(14) Uiso 1 1 d . . . . .
O87 O 1.0556(15) 0.5849(12) 0.8493(13) 0.092(12) Uiso 1 1 d . . . . .
O88 O 0.9764(14) 0.6373(12) 0.8602(12) 0.075(11) Uiso 1 1 d . . . . .
O89 O 1.1449(11) 0.6153(10) 0.7804(10) 0.060(8) Uiso 1 1 d . . . . .
O90 O 0.9553(11) 0.6414(9) 0.7943(9) 0.058(8) Uiso 1 1 d . . . . .
O91 O 1.0416(11) 0.5910(9) 0.7779(10) 0.060(8) Uiso 1 1 d . . . . .
O92 O 0.9638(11) 0.7178(9) 0.8183(9) 0.055(7) Uiso 1 1 d . . . . .
O93 O 1.1532(12) 0.6869(11) 0.7973(11) 0.075(9) Uiso 1 1 d . . . . .
O94 O 1.0596(12) 0.7401(11) 0.8192(11) 0.074(9) Uiso 1 1 d . . . . .
O95 O 1.0549(9) 0.6681(8) 0.7929(8) 0.042(6) Uiso 1 1 d . . . . .
O96 O 1.0984(9) 0.6743(8) 0.7149(8) 0.042(6) Uiso 1 1 d . . . . .
O97 O 1.1069(9) 0.7407(8) 0.7323(8) 0.038(6) Uiso 1 1 d . . . . .
O98 O 1.0205(9) 0.7202(8) 0.7311(8) 0.042(6) Uiso 1 1 d . . . . .
O99 O 1.2346(10) 0.6114(9) 0.7182(9) 0.053(7) Uiso 1 1 d . . . . .
O100 O 1.1292(9) 0.5986(8) 0.7186(8) 0.043(6) Uiso 1 1 d . . . . .
O101 O 1.0408(10) 0.5669(8) 0.7130(8) 0.047(7) Uiso 1 1 d . . . . .
O102 O 1.0026(8) 0.6467(7) 0.7144(7) 0.031(5) Uiso 1 1 d . . . . .
O103 O 0.8931(9) 0.6560(8) 0.7384(8) 0.040(6) Uiso 1 1 d . . . . .
O104 O 0.9165(8) 0.7197(7) 0.7626(7) 0.032(5) Uiso 1 1 d . . . . .
O105 O 0.9067(9) 0.7925(8) 0.7846(8) 0.042(6) Uiso 1 1 d . . . . .
O106 O 1.0173(9) 0.7929(8) 0.7604(8) 0.039(6) Uiso 1 1 d . . . . .
O107 O 1.0807(11) 0.8306(9) 0.7907(9) 0.059(8) Uiso 1 1 d . . . . .
O108 O 1.1535(10) 0.7719(9) 0.7715(9) 0.052(7) Uiso 1 1 d . . . . .
O109 O 1.2519(13) 0.7383(11) 0.7453(11) 0.077(10) Uiso 1 1 d . . . . .
O110 O 1.2019(11) 0.6931(9) 0.7173(9) 0.055(7) Uiso 1 1 d . . . . .
O111 O 1.1152(11) 0.8308(9) 0.7058(9) 0.058(8) Uiso 1 1 d . . . . .
O112 O 1.1986(10) 0.7821(8) 0.6840(8) 0.046(6) Uiso 1 1 d . . . . .
O113 O 0.9699(8) 0.7967(7) 0.7014(7) 0.030(5) Uiso 1 1 d . . . . .
O114 O 0.9650(9) 0.7306(8) 0.6791(8) 0.037(6) Uiso 1 1 d . . . . .
O115 O 1.1929(9) 0.6725(8) 0.6512(8) 0.036(6) Uiso 1 1 d . . . . .
O116 O 1.0948(9) 0.6497(8) 0.6493(8) 0.043(6) Uiso 1 1 d . . . . .
O117 O 1.0739(8) 0.8191(7) 0.6524(7) 0.027(5) Uiso 1 1 d . . . . .
O118 O 1.1848(12) 0.8670(10) 0.6129(10) 0.067(8) Uiso 1 1 d . . . . .
O119 O 1.1564(8) 0.7752(7) 0.6270(7) 0.033(5) Uiso 1 1 d . . . . .
O120 O 1.0679(8) 0.7545(7) 0.6242(7) 0.028(5) Uiso 1 1 d . . . . .
O121 O 1.1544(8) 0.7361(7) 0.5806(7) 0.031(5) Uiso 1 1 d . . . . .
O122 O 0.9856(9) 0.8239(8) 0.6091(8) 0.039(6) Uiso 1 1 d . . . . .
O123 O 0.9880(9) 0.9061(7) 0.5963(7) 0.034(5) Uiso 1 1 d . . . . .
O124 O 0.9194(9) 0.8763(8) 0.5813(8) 0.041(6) Uiso 1 1 d . . . . .
O125 O 1.1606(9) 0.4231(7) 0.6111(8) 0.035(6) Uiso 1 1 d . . . . .
O126 O 1.0712(9) 0.5456(7) 0.4850(8) 0.035(6) Uiso 1 1 d . . . . .
O127 O 1.2642(9) 0.4764(8) 0.4296(8) 0.044(6) Uiso 1 1 d . . . . .
O128 O 1.1286(8) 0.4937(7) 0.5463(7) 0.033(5) Uiso 1 1 d . . . . .
O129 O 1.2208(9) 0.4627(8) 0.5195(8) 0.038(6) Uiso 1 1 d . . . . .
O130 O 1.1768(9) 0.5213(8) 0.4594(8) 0.038(6) Uiso 1 1 d . . . . .
O131 O 1.1620(9) 0.5104(8) 0.6035(8) 0.037(6) Uiso 1 1 d . . . . .
O132 O 1.2539(9) 0.4811(8) 0.5743(8) 0.042(6) Uiso 1 1 d . . . . .
O133 O 1.3131(8) 0.5100(7) 0.4724(7) 0.032(5) Uiso 1 1 d . . . . .
O134 O 1.2717(10) 0.5667(8) 0.4118(9) 0.048(7) Uiso 1 1 d . . . . .
O135 O 1.1634(8) 0.6064(7) 0.4453(7) 0.031(5) Uiso 1 1 d . . . . .
O136 O 1.1108(8) 0.5782(7) 0.5316(7) 0.032(5) Uiso 1 1 d . . . . .
O137 O 1.2139(8) 0.5469(7) 0.5061(7) 0.030(5) Uiso 1 1 d . . . . .
O138 O 1.2058(8) 0.5994(7) 0.5415(7) 0.027(5) Uiso 1 1 d . . . . .
O139 O 1.2961(8) 0.5717(7) 0.5131(7) 0.028(5) Uiso 1 1 d . . . . .
O140 O 1.2560(8) 0.6267(7) 0.4549(7) 0.024(5) Uiso 1 1 d . . . . .
O141 O 1.3228(10) 0.4732(9) 0.6226(9) 0.052(7) Uiso 1 1 d . . . . .
O142 O 1.3553(9) 0.5024(8) 0.5312(8) 0.041(6) Uiso 1 1 d . . . . .
O143 O 1.4236(10) 0.5215(9) 0.4438(9) 0.049(7) Uiso 1 1 d . . . . .
O144 O 1.3593(8) 0.5927(7) 0.4150(7) 0.025(5) Uiso 1 1 d . . . . .
O145 O 1.3450(8) 0.6332(7) 0.3301(7) 0.028(5) Uiso 1 1 d . . . . .
O146 O 1.2470(7) 0.6532(6) 0.3769(7) 0.022(4) Uiso 1 1 d . . . . .
O147 O 1.1550(9) 0.6996(8) 0.3925(8) 0.039(6) Uiso 1 1 d . . . . .
O148 O 1.1551(8) 0.6622(7) 0.4803(7) 0.027(5) Uiso 1 1 d . . . . .
O149 O 1.0571(8) 0.6459(7) 0.5500(7) 0.031(5) Uiso 1 1 d . . . . .
O150 O 1.1145(8) 0.5826(7) 0.6035(7) 0.027(5) Uiso 1 1 d . . . . .
O151 O 1.1503(10) 0.5250(8) 0.6751(8) 0.044(6) Uiso 1 1 d . . . . .
O152 O 1.2452(9) 0.5386(7) 0.6100(8) 0.035(6) Uiso 1 1 d . . . . .
O153 O 1.4032(9) 0.5859(8) 0.4766(8) 0.039(6) Uiso 1 1 d . . . . .
O154 O 1.3508(8) 0.5621(7) 0.5653(7) 0.029(5) Uiso 1 1 d . . . . .
O155 O 1.3338(8) 0.6785(7) 0.3808(7) 0.025(5) Uiso 1 1 d . . . . .
O156 O 1.2430(7) 0.7098(6) 0.4147(6) 0.019(4) Uiso 1 1 d . . . . .
O157 O 1.1949(8) 0.6110(7) 0.6180(7) 0.033(5) Uiso 1 1 d . . . . .
O158 O 1.1504(8) 0.6701(7) 0.5559(7) 0.033(5) Uiso 1 1 d . . . . .
O159 O 1.3654(8) 0.6648(7) 0.4502(7) 0.026(5) Uiso 1 1 d . . . . .
O160 O 1.4367(10) 0.6422(9) 0.5099(9) 0.050(7) Uiso 1 1 d . . . . .
O161 O 1.3196(9) 0.6487(8) 0.5380(8) 0.037(6) Uiso 1 1 d . . . . .
O162 O 1.2758(8) 0.7024(7) 0.4822(7) 0.033(5) Uiso 1 1 d . . . . .
O163 O 1.2547(8) 0.7008(7) 0.5584(7) 0.031(5) Uiso 1 1 d . . . . .
O164 O 1.3466(9) 0.7584(8) 0.3938(8) 0.041(6) Uiso 1 1 d . . . . .
O165 O 0.8903(13) 0.7647(11) 0.0035(11) 0.080(10) Uiso 1 1 d . . . . .
O166 O 0.8086(11) 0.8607(10) 0.1026(10) 0.064(8) Uiso 1 1 d . . . . .
O167 O 0.7906(12) 0.6722(11) 0.1880(11) 0.075(9) Uiso 1 1 d . . . . .
O168 O 0.8680(11) 0.8115(9) 0.0572(9) 0.055(7) Uiso 1 1 d . . . . .
O169 O 0.8447(9) 0.7472(9) 0.1584(8) 0.041(6) Uiso 1 1 d . . . . .
O170 O 0.8740(8) 0.7190(7) 0.0940(7) 0.031(5) Uiso 1 1 d . . . . .
O171 O 0.8612(10) 0.7130(9) 0.2055(9) 0.049(7) Uiso 1 1 d . . . . .
O172 O 0.8702(9) 0.8180(8) 0.1601(8) 0.042(6) Uiso 1 1 d . . . . .
O173 O 0.9037(9) 0.6677(8) 0.1578(8) 0.043(6) Uiso 1 1 d . . . . .
O174 O 0.9218(10) 0.8614(9) 0.0727(9) 0.052(7) Uiso 1 1 d . . . . .
O175 O 0.9602(9) 0.7214(8) 0.0538(8) 0.042(6) Uiso 1 1 d . . . . .
O176 O 0.9683(9) 0.8095(8) 0.0134(8) 0.043(6) Uiso 1 1 d . . . . .
O177 O 0.9176(9) 0.7650(8) 0.1105(8) 0.036(6) Uiso 1 1 d . . . . .
O178 O 1.0085(9) 0.8063(8) 0.0834(8) 0.038(6) Uiso 1 1 d . . . . .
O179 O 0.9987(9) 0.7231(8) 0.1203(8) 0.042(6) Uiso 1 1 d . . . . .
O180 O 0.9603(10) 0.7635(8) 0.1678(8) 0.045(6) Uiso 1 1 d . . . . .
O181 O 1.0654(11) 0.8493(9) -0.0560(9) 0.058(8) Uiso 1 1 d . . . . .
O182 O 1.0138(10) 0.8808(8) 0.0086(8) 0.047(7) Uiso 1 1 d . . . . .
O183 O 0.9844(11) 0.9396(9) 0.0460(9) 0.058(8) Uiso 1 1 d . . . . .
O184 O 0.9626(9) 0.8602(8) 0.1298(8) 0.044(6) Uiso 1 1 d . . . . .
O185 O 0.8866(9) 0.8593(8) 0.2066(8) 0.044(6) Uiso 1 1 d . . . . .
O186 O 0.8873(8) 0.7641(7) 0.2367(7) 0.030(5) Uiso 1 1 d . . . . .
O187 O 0.8721(10) 0.6716(9) 0.2889(9) 0.053(7) Uiso 1 1 d . . . . .
O188 O 0.9468(9) 0.6672(8) 0.2159(8) 0.038(6) Uiso 1 1 d . . . . .
O189 O 0.9532(11) 0.5882(10) 0.2029(10) 0.062(8) Uiso 1 1 d . . . . .
O190 O 0.9900(10) 0.6514(8) 0.1089(8) 0.046(6) Uiso 1 1 d . . . . .
O191 O 1.0484(10) 0.6803(9) 0.0195(9) 0.052(7) Uiso 1 1 d . . . . .
O192 O 1.0516(10) 0.7655(8) 0.0203(8) 0.046(6) Uiso 1 1 d . . . . .
O193 O 1.0996(9) 0.8348(7) 0.0154(7) 0.034(5) Uiso 1 1 d . . . . .
O194 O 1.0852(10) 0.6918(8) 0.0768(9) 0.048(7) Uiso 1 1 d . . . . .
O195 O 1.0617(8) 0.8767(7) 0.0674(7) 0.032(5) Uiso 1 1 d . . . . .
O196 O 1.0360(10) 0.6483(9) 0.1682(9) 0.050(7) Uiso 1 1 d . . . . .
O197 O 0.9761(8) 0.8116(7) 0.2110(7) 0.033(5) Uiso 1 1 d . . . . .
O198 O 0.9690(10) 0.7160(8) 0.2524(8) 0.046(6) Uiso 1 1 d . . . . .
O199 O 1.1197(10) 0.7647(8) 0.0827(8) 0.045(6) Uiso 1 1 d . . . . .
O200 O 1.1558(12) 0.6699(10) 0.1341(11) 0.072(9) Uiso 1 1 d . . . . .
O201 O 1.0846(9) 0.8078(8) 0.1348(8) 0.036(6) Uiso 1 1 d . . . . .
O202 O 1.0761(8) 0.7206(7) 0.1744(7) 0.032(5) Uiso 1 1 d . . . . .
O203 O 1.0731(8) 0.7648(7) 0.2174(7) 0.033(5) Uiso 1 1 d . . . . .
O204 O 1.1726(9) 0.8576(8) 0.0508(8) 0.042(6) Uiso 1 1 d . . . . .
O205 O 1.2511(16) 0.8256(14) 0.0117(14) 0.108(13) Uiso 1 1 d . . . . .
O206 O 1.2449(13) 0.9102(11) -0.0137(11) 0.080(10) Uiso 1 1 d . . . . .
O207 O 0.9736(8) 0.9602(7) 0.3420(7) 0.030(5) Uiso 1 1 d . . . . .
O208 O 0.9058(9) 0.8462(7) 0.5247(8) 0.035(5) Uiso 1 1 d . . . . .
O209 O 0.7818(10) 0.8520(9) 0.4224(9) 0.049(7) Uiso 1 1 d . . . . .
O210 O 0.8536(8) 0.8381(7) 0.4710(7) 0.027(5) Uiso 1 1 d . . . . .
O211 O 0.8869(9) 0.8939(8) 0.3838(8) 0.036(6) Uiso 1 1 d . . . . .
O212 O 0.9461(9) 0.8883(7) 0.4320(7) 0.034(5) Uiso 1 1 d . . . . .
O213 O 1.0285(7) 0.8817(6) 0.3719(7) 0.022(4) Uiso 1 1 d . . . . .
O214 O 0.9883(9) 0.8167(7) 0.4767(7) 0.035(5) Uiso 1 1 d . . . . .
O215 O 0.9027(8) 0.7682(7) 0.5130(7) 0.030(5) Uiso 1 1 d . . . . .
O216 O 0.8355(8) 0.7720(7) 0.4521(7) 0.032(5) Uiso 1 1 d . . . . .
O217 O 0.8644(8) 0.8270(7) 0.3662(7) 0.031(5) Uiso 1 1 d . . . . .
O218 O 0.9719(8) 0.8867(7) 0.3226(7) 0.033(5) Uiso 1 1 d . . . . .
O219 O 0.9351(8) 0.8225(7) 0.4153(7) 0.032(5) Uiso 1 1 d . . . . .
O220 O 0.9370(8) 0.7387(7) 0.4412(7) 0.028(5) Uiso 1 1 d . . . . .
O221 O 0.9646(9) 0.7910(7) 0.3587(8) 0.035(5) Uiso 1 1 d . . . . .
O222 O 1.0218(8) 0.7863(7) 0.4076(7) 0.030(5) Uiso 1 1 d . . . . .
O223 O 0.8558(10) 0.6992(8) 0.5152(8) 0.047(6) Uiso 1 1 d . . . . .
O224 O 0.7877(9) 0.6876(8) 0.4750(8) 0.040(6) Uiso 1 1 d . . . . .
O225 O 0.8682(9) 0.7387(8) 0.3940(8) 0.040(6) Uiso 1 1 d . . . . .
O226 O 0.8418(9) 0.7945(7) 0.3149(7) 0.034(5) Uiso 1 1 d . . . . .
O227 O 0.9366(9) 0.8431(7) 0.2881(7) 0.034(5) Uiso 1 1 d . . . . .
O228 O 1.0333(9) 0.8998(8) 0.2366(8) 0.043(6) Uiso 1 1 d . . . . .
O229 O 1.0608(7) 0.8477(6) 0.3142(6) 0.020(4) Uiso 1 1 d . . . . .
O230 O 1.0886(7) 0.8284(6) 0.4190(6) 0.016(4) Uiso 1 1 d . . . . .
O231 O 1.0719(8) 0.7743(7) 0.5117(7) 0.031(5) Uiso 1 1 d . . . . .
O232 O 0.9921(9) 0.7307(8) 0.5068(8) 0.037(6) Uiso 1 1 d . . . . .
O233 O 0.9031(10) 0.6799(8) 0.5825(8) 0.046(6) Uiso 1 1 d . . . . .
O234 O 1.1198(7) 0.7922(6) 0.3604(6) 0.021(4) Uiso 1 1 d . . . . .
O235 O 1.0904(8) 0.7412(7) 0.4500(7) 0.028(5) Uiso 1 1 d . . . . .
O236 O 1.0313(9) 0.8078(7) 0.2707(8) 0.035(5) Uiso 1 1 d . . . . .
O237 O 0.9461(8) 0.6579(7) 0.5119(7) 0.031(5) Uiso 1 1 d . . . . .
O238 O 0.8924(8) 0.6635(7) 0.4585(7) 0.032(5) Uiso 1 1 d . . . . .
O239 O 0.9381(9) 0.7551(8) 0.3092(8) 0.037(6) Uiso 1 1 d . . . . .
O240 O 1.0377(8) 0.6787(7) 0.4466(7) 0.026(5) Uiso 1 1 d . . . . .
O241 O 1.0704(8) 0.7272(6) 0.3546(7) 0.023(5) Uiso 1 1 d . . . . .
O242 O 0.9867(9) 0.6756(7) 0.3924(7) 0.034(5) Uiso 1 1 d . . . . .
O243 O 0.9730(9) 0.5917(8) 0.4760(8) 0.043(6) Uiso 1 1 d . . . . .
O244 O 1.0348(8) 0.7041(7) 0.3102(7) 0.027(5) Uiso 1 1 d . . . . .
O245 O 1.7299(18) 0.6498(15) 0.0186(16) 0.130(16) Uiso 1 1 d . . . . .
O246 O 1.7201(17) 0.5203(14) 0.1921(14) 0.115(14) Uiso 1 1 d . . . . .
O247 O 1.641(2) 0.4761(18) 0.0859(18) 0.16(2) Uiso 1 1 d . . . . .
O248 O 1.6664(16) 0.5683(14) 0.0665(15) 0.091(15) Uiso 1 1 d . . . . .
O249 O 1.6561(17) 0.5077(14) 0.1376(15) 0.106(13) Uiso 1 1 d . . . . .
O250 O 1.6973(16) 0.5934(14) 0.1097(14) 0.102(12) Uiso 1 1 d . . . . .
O251 O 1.5638(15) 0.4841(13) 0.1607(13) 0.105(13) Uiso 1 1 d . . . . .
O252 O 1.5671(13) 0.5407(11) 0.0834(11) 0.081(10) Uiso 1 1 d . . . . .
O253 O 1.6048(13) 0.5095(11) 0.2197(11) 0.081(10) Uiso 1 1 d . . . . .
O254 O 1.6180(12) 0.6400(10) 0.0438(10) 0.065(8) Uiso 1 1 d . . . . .
O255 O 1.6536(13) 0.5936(11) 0.1854(11) 0.080(10) Uiso 1 1 d . . . . .
O256 O 1.6596(11) 0.6630(10) 0.0923(10) 0.064(8) Uiso 1 1 d . . . . .
O257 O 1.6067(11) 0.5747(10) 0.1315(10) 0.061(8) Uiso 1 1 d . . . . .
O258 O 1.5177(10) 0.5498(9) 0.1924(9) 0.053(7) Uiso 1 1 d . . . . .
O259 O 1.5248(11) 0.6065(9) 0.1146(10) 0.059(8) Uiso 1 1 d . . . . .
O260 O 1.5676(13) 0.7121(11) -0.0106(11) 0.077(10) Uiso 1 1 d . . . . .
O261 O 1.5724(11) 0.6970(10) 0.0728(10) 0.062(8) Uiso 1 1 d . . . . .
O262 O 1.6426(10) 0.7518(9) 0.0783(9) 0.052(7) Uiso 1 1 d . . . . .
O263 O 1.6288(9) 0.6773(8) 0.1631(8) 0.042(6) Uiso 1 1 d . . . . .
O264 O 1.6302(12) 0.6232(10) 0.2501(11) 0.072(9) Uiso 1 1 d . . . . .
O265 O 1.5595(12) 0.5649(10) 0.2515(10) 0.070(9) Uiso 1 1 d . . . . .
O266 O 1.5408(15) 0.4752(13) 0.3095(13) 0.096(12) Uiso 1 1 d . . . . .
O267 O 1.5149(11) 0.4636(9) 0.2411(9) 0.055(7) Uiso 1 1 d . . . . .
O268 O 1.4700(14) 0.4252(12) 0.2080(12) 0.088(11) Uiso 1 1 d . . . . .
O269 O 1.4825(12) 0.5147(11) 0.1406(11) 0.073(9) Uiso 1 1 d . . . . .
O270 O 1.4808(15) 0.5369(13) 0.0551(13) 0.097(12) Uiso 1 1 d . . . . .
O271 O 1.5319(13) 0.6192(12) 0.0322(12) 0.085(10) Uiso 1 1 d . . . . .
O272 O 1.5620(9) 0.6299(8) 0.1617(8) 0.039(6) Uiso 1 1 d . . . . .
O273 O 1.4308(12) 0.4945(10) 0.2279(11) 0.072(9) Uiso 1 1 d . . . . .
O274 O 1.4635(10) 0.5206(9) 0.2759(9) 0.053(7) Uiso 1 1 d . . . . .
O275 O 1.4389(12) 0.5911(10) 0.0977(10) 0.071(9) Uiso 1 1 d . . . . .
O276 O 1.4803(11) 0.6752(9) 0.0677(9) 0.059(8) Uiso 1 1 d . . . . .
O277 O 1.5387(9) 0.6544(8) 0.2310(8) 0.042(6) Uiso 1 1 d . . . . .
O278 O 1.5453(10) 0.7200(8) 0.1432(8) 0.044(6) Uiso 1 1 d . . . . .
O279 O 1.4047(10) 0.5799(9) 0.1806(9) 0.048(7) Uiso 1 1 d . . . . .
O280 O 1.3673(16) 0.6581(14) 0.1106(14) 0.110(13) Uiso 1 1 d . . . . .
O281 O 1.4354(10) 0.6058(8) 0.2330(8) 0.045(6) Uiso 1 1 d . . . . .
O282 O 1.4432(9) 0.6638(7) 0.1546(8) 0.035(5) Uiso 1 1 d . . . . .
O283 O 1.3518(11) 0.5282(10) 0.2842(10) 0.061(8) Uiso 1 1 d . . . . .
O284 O 1.2771(15) 0.5158(13) 0.2618(13) 0.104(13) Uiso 1 1 d . . . . .
O285 O 1.2820(14) 0.4660(12) 0.3387(12) 0.094(11) Uiso 1 1 d . . . . .
O286 O 1.4401(9) 0.6885(7) 0.2144(8) 0.035(5) Uiso 1 1 d . . . . .
O287 O 1.5085(10) 0.7233(9) 0.4353(9) 0.051(7) Uiso 1 1 d . . . . .
O288 O 1.5657(10) 0.9074(8) 0.3579(8) 0.046(6) Uiso 1 1 d . . . . .
O289 O 1.7036(9) 0.7972(8) 0.3008(8) 0.042(6) Uiso 1 1 d . . . . .
O290 O 1.5995(9) 0.7671(8) 0.3542(8) 0.037(6) Uiso 1 1 d . . . . .
O291 O 1.6240(9) 0.8550(8) 0.3184(8) 0.039(6) Uiso 1 1 d . . . . .
O292 O 1.5312(9) 0.8210(8) 0.3798(8) 0.039(6) Uiso 1 1 d . . . . .
O293 O 1.5738(9) 0.9196(8) 0.2712(8) 0.044(6) Uiso 1 1 d . . . . .
O294 O 1.6516(9) 0.8559(7) 0.2365(7) 0.035(5) Uiso 1 1 d . . . . .
O295 O 1.6298(10) 0.7703(9) 0.2734(9) 0.050(7) Uiso 1 1 d . . . . .
O296 O 1.5218(9) 0.7264(7) 0.3517(7) 0.035(5) Uiso 1 1 d . . . . .
O297 O 1.4550(8) 0.7793(7) 0.3754(7) 0.030(5) Uiso 1 1 d . . . . .
O298 O 1.4862(8) 0.8851(7) 0.3325(7) 0.030(5) Uiso 1 1 d . . . . .
O299 O 1.5498(8) 0.8233(7) 0.3042(7) 0.030(5) Uiso 1 1 d . . . . .
O300 O 1.5534(8) 0.8730(7) 0.2226(7) 0.033(5) Uiso 1 1 d . . . . .
O301 O 1.5305(8) 0.7873(7) 0.2613(7) 0.032(5) Uiso 1 1 d . . . . .
O302 O 1.4666(7) 0.8386(6) 0.2855(6) 0.021(4) Uiso 1 1 d . . . . .
O303 O 1.7046(9) 0.8976(8) 0.1425(8) 0.043(6) Uiso 1 1 d . . . . .
O304 O 1.6293(10) 0.8194(8) 0.1918(9) 0.047(7) Uiso 1 1 d . . . . .
O305 O 1.6645(11) 0.7337(10) 0.2141(10) 0.062(8) Uiso 1 1 d . . . . .
O306 O 1.5660(9) 0.7079(7) 0.2841(7) 0.034(5) Uiso 1 1 d . . . . .
O307 O 1.4696(9) 0.6561(8) 0.3507(8) 0.040(6) Uiso 1 1 d . . . . .
O308 O 1.4338(8) 0.7455(7) 0.3297(7) 0.023(5) Uiso 1 1 d . . . . .
O309 O 1.3928(8) 0.8457(7) 0.3517(7) 0.024(5) Uiso 1 1 d . . . . .
O310 O 1.3990(8) 0.9419(7) 0.3212(7) 0.027(5) Uiso 1 1 d . . . . .
O311 O 1.4875(8) 0.9382(7) 0.2527(7) 0.031(5) Uiso 1 1 d . . . . .
O312 O 1.5712(10) 1.0078(9) 0.2015(9) 0.053(7) Uiso 1 1 d . . . . .
O313 O 1.6294(11) 0.9371(9) 0.1863(9) 0.055(7) Uiso 1 1 d . . . . .
O314 O 1.5687(8) 0.7526(7) 0.1972(7) 0.031(5) Uiso 1 1 d . . . . .
O315 O 1.6029(8) 0.9023(7) 0.1393(7) 0.028(5) Uiso 1 1 d . . . . .
O316 O 1.4748(8) 0.7149(7) 0.2660(7) 0.032(5) Uiso 1 1 d . . . . .
O317 O 1.5399(9) 0.9586(8) 0.1662(8) 0.040(6) Uiso 1 1 d . . . . .
O318 O 1.3726(8) 0.8102(7) 0.3022(7) 0.028(5) Uiso 1 1 d . . . . .
O319 O 1.3937(8) 0.8987(7) 0.2709(7) 0.031(5) Uiso 1 1 d . . . . .
O320 O 1.4541(8) 0.9066(7) 0.1908(7) 0.023(5) Uiso 1 1 d . . . . .
O321 O 1.5223(9) 0.9521(8) 0.0896(8) 0.043(6) Uiso 1 1 d . . . . .
O322 O 1.5135(8) 0.8547(7) 0.1539(7) 0.023(5) Uiso 1 1 d . . . . .
O323 O 1.4286(7) 0.8184(6) 0.2188(6) 0.021(4) Uiso 1 1 d . . . . .
O324 O 1.4756(8) 0.7809(7) 0.1684(7) 0.027(5) Uiso 1 1 d . . . . .
P1 P 1.1283(3) 0.7695(3) 0.5987(3) 0.0298(19) Uiso 1 1 d . . . . .
P2 P 1.3232(3) 1.0322(3) 0.3510(3) 0.0293(19) Uiso 1 1 d . . . . .
P3 P 1.4210(4) 0.6516(3) 0.2053(3) 0.035(2) Uiso 1 1 d . . . . .
P4 P 1.0958(3) 0.7645(3) 0.1718(3) 0.031(2) Uiso 1 1 d . . . . .
P5 P 1.1719(3) 1.0087(3) 0.2882(3) 0.0197(16) Uiso 1 1 d . . . . .
P6 P 0.9786(4) 0.8725(3) 0.5805(3) 0.039(2) Uiso 1 1 d . . . . .
P7 P 1.2979(3) 0.6954(3) 0.5207(3) 0.0282(19) Uiso 1 1 d . . . . .
P8 P 1.4553(5) 0.9633(4) 0.4262(5) 0.065(3) Uiso 1 1 d . . . . .
P9 P 1.0406(3) 0.6893(3) 0.3548(3) 0.0274(18) Uiso 1 1 d . . . . .
P10 P 1.2947(5) 0.5150(4) 0.2981(4) 0.062(3) Uiso 1 1 d . . . . .
P11 P 1.4628(3) 0.8259(3) 0.1702(3) 0.0267(18) Uiso 1 1 d . . . . .
P12 P 1.2300(4) 0.8618(4) 0.0273(4) 0.050(3) Uiso 1 1 d . . . . .
P13 P 1.0710(3) 0.7019(3) 0.7417(3) 0.0293(19) Uiso 1 1 d . . . . .
P14 P 1.2436(3) 0.5866(3) 0.5047(3) 0.0187(16) Uiso 1 1 d . . . . .
P15 P 1.3685(3) 1.1699(3) 0.3089(3) 0.0218(17) Uiso 1 1 d . . . . .
P16 P 1.2461(3) 1.0154(2) 0.1557(2) 0.0165(15) Uiso 1 1 d . . . . .
P17 P 1.5513(4) 0.5908(3) 0.1505(4) 0.043(2) Uiso 1 1 d . . . . .
P18 P 1.5248(3) 0.8297(3) 0.2677(3) 0.0211(16) Uiso 1 1 d . . . . .
P19 P 0.9721(3) 0.7650(3) 0.1208(3) 0.032(2) Uiso 1 1 d . . . . .
P20 P 0.9648(3) 0.7834(3) 0.4054(3) 0.0196(16) Uiso 1 1 d . . . . .
W4 W 1.33599(6) 1.17032(5) 0.41776(5) 0.0407(4) Uani 1 1 d . . . . .
W5 W 1.47381(6) 1.15524(5) 0.35705(6) 0.0412(4) Uani 1 1 d . . . . .
W6 W 1.49817(5) 1.14962(5) 0.25898(5) 0.0369(4) Uani 1 1 d . . . . .
W7 W 1.39239(5) 1.16186(5) 0.20685(5) 0.0296(3) Uani 1 1 d . . . . .
W8 W 1.26943(5) 1.17588(5) 0.26118(4) 0.0287(3) Uani 1 1 d . . . . .
W9 W 1.23952(6) 1.17737(5) 0.37279(5) 0.0353(3) Uani 1 1 d . . . . .
W10 W 1.30817(5) 1.09597(4) 0.04573(4) 0.0252(3) Uani 1 1 d . . . . .
W11 W 1.36877(5) 0.99836(4) 0.08921(4) 0.0237(3) Uani 1 1 d . . . . .
W12 W 1.25878(5) 0.99578(4) 0.06089(4) 0.0245(3) Uani 1 1 d . . . . .
W13 W 1.17624(5) 1.10991(4) 0.11668(4) 0.0247(3) Uani 1 1 d . . . . .
W14 W 1.29784(5) 1.11618(4) 0.14483(4) 0.0246(3) Uani 1 1 d . . . . .
W15 W 1.35808(5) 1.02173(4) 0.18605(4) 0.0230(3) Uani 1 1 d . . . . .
W16 W 1.29840(4) 0.91308(4) 0.20560(4) 0.0202(3) Uani 1 1 d . . . . .
W17 W 1.19147(5) 0.90736(4) 0.17651(4) 0.0206(3) Uani 1 1 d . . . . .
W18 W 1.12558(5) 1.01259(4) 0.12833(4) 0.0229(3) Uani 1 1 d . . . . .
W22 W 0.95652(6) 0.76447(5) 0.76386(5) 0.0349(3) Uani 1 1 d . . . . .
W23 W 0.94899(6) 0.68120(5) 0.73466(5) 0.0367(4) Uani 1 1 d . . . . .
W24 W 1.06541(6) 0.61621(5) 0.70778(5) 0.0388(4) Uani 1 1 d . . . . .
W25 W 1.18058(7) 0.64296(6) 0.71140(6) 0.0471(4) Uani 1 1 d . . . . .
W26 W 1.19213(7) 0.73736(7) 0.73971(7) 0.0583(5) Uani 1 1 d . . . . .
W27 W 1.08557(7) 0.79402(6) 0.76711(6) 0.0512(5) Uani 1 1 d . . . . .
W28 W 1.18494(6) 0.47620(5) 0.57142(5) 0.0354(3) Uani 1 1 d . . . . .
W29 W 1.13027(5) 0.55124(5) 0.49343(5) 0.0309(3) Uani 1 1 d . . . . .
W30 W 1.24794(6) 0.50831(5) 0.45920(5) 0.0345(3) Uani 1 1 d . . . . .
W31 W 1.30649(6) 0.51451(5) 0.57953(5) 0.0366(3) Uani 1 1 d . . . . .
W32 W 1.17669(6) 0.55824(5) 0.61982(4) 0.0312(3) Uani 1 1 d . . . . .
W33 W 1.12252(5) 0.63053(4) 0.54424(4) 0.0266(3) Uani 1 1 d . . . . .
W34 W 1.19604(5) 0.66688(4) 0.42215(4) 0.0254(3) Uani 1 1 d . . . . .
W35 W 1.31143(5) 0.62512(4) 0.38474(4) 0.0281(3) Uani 1 1 d . . . . .
W36 W 1.37070(6) 0.54333(5) 0.46830(5) 0.0359(3) Uani 1 1 d . . . . .
W40 W 1.49981(10) 0.56256(8) 0.08112(8) 0.0835(8) Uani 1 1 d . . . . .
W41 W 1.55150(9) 0.66918(7) 0.04300(6) 0.0688(6) Uani 1 1 d . . . . .
W42 W 1.60318(6) 0.70215(6) 0.11290(6) 0.0429(4) Uani 1 1 d . . . . .
W43 W 1.59516(6) 0.62599(6) 0.21699(6) 0.0483(4) Uani 1 1 d . . . . .
W44 W 1.53373(8) 0.50893(6) 0.26063(7) 0.0638(6) Uani 1 1 d . . . . .
W45 W 1.49029(9) 0.47772(7) 0.19665(8) 0.0753(7) Uani 1 1 d . . . . .
W46 W 1.64116(6) 0.80811(6) 0.29563(6) 0.0411(4) Uani 1 1 d . . . . .
W47 W 1.55618(6) 0.87527(5) 0.33329(5) 0.0374(4) Uani 1 1 d . . . . .
W48 W 1.52227(6) 0.76171(5) 0.37960(5) 0.0369(3) Uani 1 1 d . . . . .
W49 W 1.64014(5) 0.88212(5) 0.17871(5) 0.0380(4) Uani 1 1 d . . . . .
W50 W 1.56038(5) 0.95163(5) 0.21508(5) 0.0351(3) Uani 1 1 d . . . . .
W51 W 1.43148(5) 0.90177(4) 0.30465(5) 0.0264(3) Uani 1 1 d . . . . .
W52 W 1.40055(5) 0.78971(4) 0.34775(4) 0.0257(3) Uani 1 1 d . . . . .
W53 W 1.49161(6) 0.71217(5) 0.31203(5) 0.0308(3) Uani 1 1 d . . . . .
W54 W 1.60703(5) 0.75761(5) 0.22933(5) 0.0347(3) Uani 1 1 d . . . . .
W58 W 0.91371(6) 0.70809(5) 0.23889(5) 0.0384(4) Uani 1 1 d . . . . .
W59 W 0.92292(5) 0.82104(5) 0.18989(5) 0.0343(3) Uani 1 1 d . . . . .
W60 W 0.99203(6) 0.88310(5) 0.06551(5) 0.0384(4) Uani 1 1 d . . . . .
W61 W 1.04054(6) 0.82778(6) 0.00153(5) 0.0423(4) Uani 1 1 d . . . . .
W62 W 1.02861(7) 0.70239(6) 0.05698(6) 0.0490(4) Uani 1 1 d . . . . .
W63 W 0.96989(7) 0.64593(5) 0.17014(6) 0.0482(4) Uani 1 1 d . . . . .
W64 W 0.84560(5) 0.83596(5) 0.41722(5) 0.0333(3) Uani 1 1 d . . . . .
W65 W 0.91973(5) 0.83210(5) 0.48167(4) 0.0298(3) Uani 1 1 d . . . . .
W66 W 0.96256(5) 0.90173(4) 0.36846(4) 0.0253(3) Uani 1 1 d . . . . .
W67 W 0.85094(6) 0.71100(5) 0.45784(5) 0.0381(4) Uani 1 1 d . . . . .
W68 W 0.91951(6) 0.70645(5) 0.52538(5) 0.0352(4) Uani 1 1 d . . . . .
W69 W 1.04649(5) 0.77703(4) 0.47235(4) 0.0258(3) Uani 1 1 d . . . . .
W70 W 1.08728(5) 0.84348(4) 0.36019(4) 0.0215(3) Uani 1 1 d . . . . .
W71 W 1.00829(5) 0.85266(4) 0.28680(4) 0.0235(3) Uani 1 1 d . . . . .
W72 W 0.89448(5) 0.78830(5) 0.33419(5) 0.0311(3) Uani 1 1 d . . . . .
W1A W 1.34009(10) 1.27386(8) 0.31558(9) 0.0435(6) Uani 0.635 1 d . . P A 1
W2A W 1.46628(10) 1.26054(8) 0.26047(9) 0.0423(5) Uani 0.635 1 d . . P A 1
W3A W 1.36876(9) 1.27129(8) 0.21414(8) 0.0383(5) Uani 0.635 1 d . . P A 1
W19A W 1.00849(11) 0.68461(9) 0.85527(8) 0.0584(7) Uani 0.725 1 d . . P B 1
W20A W 0.99865(11) 0.59996(8) 0.82647(7) 0.0573(7) Uani 0.725 1 d . . P B 1
W21A W 1.11720(12) 0.62792(10) 0.82961(9) 0.0680(8) Uani 0.725 1 d . . P B 1
W37A W 1.66607(10) 0.54473(9) 0.17163(11) 0.0774(8) Uani 0.8 1 d . . P C 1
W38A W 1.62069(12) 0.51585(10) 0.10581(12) 0.0898(11) Uani 0.8 1 d . . P C 1
W39A W 1.67440(10) 0.62382(9) 0.06490(10) 0.0728(8) Uani 0.8 1 d . . P C 1
W55A W 0.85825(7) 0.82305(6) 0.10911(6) 0.0416(4) Uani 0.9 1 d . . P D 1
W56A W 0.90672(7) 0.76536(7) 0.04674(6) 0.0465(5) Uani 0.9 1 d . . P D 1
W57A W 0.84779(7) 0.70666(6) 0.16069(6) 0.0444(4) Uani 0.9 1 d . . P D 1
W1B W 1.4171(2) 1.26735(17) 0.30996(18) 0.0435(6) Uani 0.365 1 d . . P A 2
W2B W 1.44433(17) 1.26194(15) 0.20967(15) 0.0423(5) Uani 0.365 1 d . . P A 2
W3B W 1.31696(18) 1.27621(15) 0.26610(15) 0.0383(5) Uani 0.365 1 d . . P A 2
W19B W 0.9649(3) 0.6499(3) 0.8453(2) 0.0584(7) Uani 0.275 1 d . . P B 2
W20B W 1.0725(3) 0.5903(2) 0.8219(2) 0.0573(7) Uani 0.275 1 d . . P B 2
W21B W 1.0861(4) 0.6767(3) 0.8473(3) 0.0680(8) Uani 0.275 1 d . . P B 2
W37B W 1.6408(4) 0.4993(4) 0.1693(5) 0.0774(8) Uani 0.2 1 d . . P C 2
W38B W 1.6496(6) 0.5787(5) 0.0594(6) 0.0898(11) Uani 0.2 1 d . . P C 2
W39B W 1.6938(4) 0.6094(4) 0.1278(4) 0.0728(8) Uani 0.2 1 d . . P C 2
W55B W 0.9073(6) 0.8177(6) 0.0426(6) 0.0416(4) Uani 0.1 1 d . . P D 2
W56B W 0.9072(7) 0.6903(6) 0.0989(6) 0.0465(5) Uani 0.1 1 d . . P D 2
W57B W 0.8342(6) 0.7765(6) 0.1518(6) 0.0444(4) Uani 0.1 1 d . . P D 2
Na1 Na 1.5158(6) 0.6256(5) 0.4284(6) 0.057(4) Uiso 1 1 d . . . . .
Na2 Na 0.7815(7) 0.9502(6) 0.0548(6) 0.064(5) Uiso 1 1 d . . . . .
Na3 Na 0.7918(7) 0.9074(6) 0.4850(6) 0.064(5) Uiso 1 1 d . . . . .
Na4 Na 1.4937(7) 1.3516(6) 0.2989(6) 0.070(5) Uiso 1 1 d . . . . .
Na5 Na 1.2652(7) 0.7581(6) 0.6000(6) 0.067(5) Uiso 1 1 d . . . . .
Na6 Na 1.7643(7) 0.8002(6) 0.0231(6) 0.074(5) Uiso 1 1 d . . . . .
Na7 Na 1.4568(9) 0.7585(8) 0.1032(8) 0.029(6) Uiso 0.5 1 d . . P . .
Na8 Na 0.7071(10) 0.9164(8) 0.4560(8) 0.031(6) Uiso 0.5 1 d . . P R .
Na9 Na 1.0737(13) 1.0093(11) 0.0209(11) 0.058(9) Uiso 0.5 1 d . . P E 1
Na10 Na 0.8371(10) 0.6980(8) 0.6603(8) 0.022(5) Uiso 0.5 1 d . . P F 1
Na11 Na 0.7946(9) 0.8775(8) 0.2669(8) 0.030(6) Uiso 0.5 1 d . . P D 1
Na12 Na 0.8208(11) 0.7058(9) 0.6466(9) 0.030(6) Uiso 0.5 1 d . . P F 2
Na13 Na 1.4523(7) 1.2768(6) 0.0925(6) 0.038(4) Uiso 0.75 1 d . . P G 2
Na14 Na 0.7502(12) 0.8406(10) 0.3459(10) 0.049(8) Uiso 0.5 1 d . . P D 2
Na15 Na 1.8146(13) 0.7598(11) -0.0238(11) 0.061(9) Uiso 0.5 1 d . . P C 2
Rb1 Rb 1.28951(12) 0.93596(11) 0.31055(11) 0.0322(7) Uani 1 1 d . U . . .
Rb2 Rb 1.13782(13) 0.79046(11) 0.27030(11) 0.0364(8) Uani 1 1 d . U . . .
Rb3 Rb 1.06072(14) 0.88728(12) 0.15354(12) 0.0400(8) Uani 1 1 d . U . . .
Rb4 Rb 1.44825(14) 1.03735(12) 0.25316(12) 0.0410(9) Uani 1 1 d . U . . .
Rb5 Rb 1.01628(15) 0.69680(12) 0.60402(12) 0.0411(9) Uani 1 1 d . U . . .
Rb6 Rb 1.18629(13) 0.75420(11) 0.47574(12) 0.0384(8) Uani 1 1 d . U . . .
Rb7 Rb 1.16241(14) 1.13317(12) 0.22720(13) 0.0430(9) Uani 1 1 d . U . . .
Rb8 Rb 1.60145(15) 0.82537(13) 0.10122(12) 0.0470(10) Uani 1 1 d . U . . .
Rb9 Rb 1.36546(13) 0.73439(11) 0.27639(12) 0.0381(8) Uani 1 1 d . U . . .
Rb10 Rb 0.90403(16) 0.65677(13) 0.36632(13) 0.0485(10) Uani 1 1 d . U . . .
Rb11 Rb 1.1051(4) 0.4296(5) 0.7002(5) 0.065(2) Uani 0.5 1 d . U P H 1
Rb12 Rb 1.7781(2) 0.7293(2) 0.3055(3) 0.0394(16) Uani 0.5 1 d . U P C 1
Rb13 Rb 1.2886(3) 1.2376(3) 0.5101(3) 0.0452(18) Uani 0.5 1 d . U P I 1
Rb14 Rb 1.1806(4) 1.0677(3) 0.3677(3) 0.062(2) Uani 0.5 1 d . U P J 1
Rb15 Rb 1.7461(4) 0.6632(3) 0.1250(4) 0.071(3) Uani 0.5 1 d . U P C 1
Rb16 Rb 1.0018(6) 0.5056(5) 0.1917(5) 0.047(4) Uani 0.25 1 d . U P K 1
Rb17 Rb 0.87076(16) 0.79234(15) 0.68423(14) 0.0576(11) Uani 1 1 d . U . . .
Rb18 Rb 1.29870(17) 0.60689(15) 0.63337(14) 0.0566(11) Uani 1 1 d . U . . .
Rb19 Rb 1.45356(17) 0.59583(14) 0.31457(15) 0.0569(11) Uani 1 1 d . U . . .
Rb20 Rb 1.62762(19) 0.78973(15) -0.01665(15) 0.0670(13) Uani 1 1 d . U . . .
Rb21 Rb 0.7789(2) 0.8679(2) 0.1969(2) 0.0923(17) Uani 1 1 d . U . . .
Rb22 Rb 1.1256(4) 0.4235(5) 0.7018(5) 0.065(2) Uani 0.5 1 d . U P H 2
Rb23 Rb 0.8997(4) 0.5017(3) 0.2247(3) 0.069(3) Uani 0.5 1 d . U P K 2
Rb24 Rb 0.9928(3) 1.0205(2) 0.0616(2) 0.0307(14) Uani 0.5 1 d . U P L 2
Rb25 Rb 1.7300(4) 0.7357(4) 0.1238(4) 0.083(3) Uani 0.5 1 d . U P C 2
Rb26 Rb 1.1955(5) 1.1144(4) -0.0036(4) 0.090(3) Uani 0.5 1 d . U P M 2
Rb27 Rb 1.3631(6) 1.2591(4) 0.1102(4) 0.037(3) Uani 0.25 1 d . U P A 1
Rb28 Rb 1.1397(6) 1.0441(6) 0.4581(5) 0.053(4) Uani 0.25 1 d . U P J 2
Rb29 Rb 1.0488(6) 1.1404(5) 0.0773(5) 0.042(3) Uani 0.25 1 d . U P L 2
Rb30 Rb 1.7599(8) 0.7621(7) 0.2319(7) 0.073(5) Uani 0.25 1 d . U P C 2
O500 O 1.0405 1.1099 0.2646 0.068 Uiso 1 1 d . . . N 3
O501 O 1.1406 0.9364 0.0655 0.067 Uiso 1 1 d . . . O 3
O502 O 1.5423 0.8177 0.0381 0.087 Uiso 1 1 d . . . P 3
O503 O 0.9297 0.7586 0.5998 0.043 Uiso 1 1 d . . . Q 3
O504 O 1.3737 0.5177 0.3619 0.071 Uiso 1 1 d . . . R 3
O505 O 1.6145 0.6662 0.3577 0.087 Uiso 1 1 d . . . S 3
O506 O 0.5272 0.0502 0.1119 0.078 Uiso 1 1 d . . . T 3
O507 O 1.0397 1.1470 0.1768 0.090 Uiso 1 1 d . . . U 3
O508 O 0.1894 0.7686 0.0070 0.086 Uiso 1 1 d . . . V 3
O509 O 0.6075 0.0636 0.2371 0.080 Uiso 1 1 d . . . W 3
O510 O 0.9686 0.1093 0.3385 0.047 Uiso 1 1 d . . . X 3
O511 O 0.9422 0.3487 0.7382 0.049 Uiso 1 1 d . . . Y 3
O512 O 0.4603 0.0983 0.0659 0.099 Uiso 1 1 d . . . Z 3
O513 O 0.5959 0.0235 0.0209 0.085 Uiso 1 1 d . . . A 3
O514 O 0.7682 0.6056 0.5736 0.047 Uiso 1 1 d . . . B 3
O515 O 0.9733 0.9907 0.2100 0.083 Uiso 1 1 d . . . C 3
O516 O 1.5202 0.9979 0.3066 0.071 Uiso 1 1 d . . . D 3
O517 O 1.1106 1.1152 0.3265 0.070 Uiso 1 1 d . . . E 3
O518 O 1.2888 0.8531 0.5709 0.096 Uiso 1 1 d . . . F 3
O519 O 1.2243 1.2448 0.4499 0.042 Uiso 1 1 d . . . G 3
O520 O 0.9654 0.5800 0.5865 0.088 Uiso 1 1 d . . . H 3
O521 O 0.3191 0.6609 0.7304 0.084 Uiso 1 1 d . . . I 3
O522 O 1.0737 0.9705 0.5423 0.076 Uiso 1 1 d . . . J 3
O523 O 0.9690 0.5964 0.3240 0.092 Uiso 1 1 d . . . K 3
O524 O 0.9647 0.9438 0.1539 0.091 Uiso 1 1 d . . . L 3
O525 O 1.3945 1.0419 0.4809 0.097 Uiso 1 1 d . . . M 3
O526 O 0.7744 0.6612 0.6147 0.095 Uiso 1 1 d . . . N 3
O527 O 0.9580 0.5636 0.4182 0.096 Uiso 1 1 d . . . O 3
O528 O 0.9421 0.6824 0.9917 0.095 Uiso 1 1 d . . . P 3
O529 O 1.0838 1.0984 0.0212 0.023 Uiso 0.5 1 d . . P E 1
O530 O 1.3395 0.6973 0.6305 0.060 Uiso 0.5 1 d . . P F 1
O531 O 1.2639 0.8376 0.3852 0.088 Uiso 0.5 1 d . . P Q 1
O532 O 1.2443 0.5162 0.7132 0.070 Uiso 0.5 1 d . . P F 1
O533 O 1.5544 0.8252 -0.0670 0.031 Uiso 0.5 1 d . . P P 1
O534 O 1.3920 0.7512 0.0563 0.069 Uiso 0.5 1 d . . P P 1
O535 O 0.8910 0.9640 0.4383 0.050 Uiso 0.5 1 d . . P R 1
O536 O 0.8006 0.7170 0.8268 0.031 Uiso 0.5 1 d . . P S 1
O537 O 1.7153 0.6657 0.2740 0.084 Uiso 0.5 1 d . . P C 1
O538 O 0.5572 0.7402 0.6159 0.062 Uiso 0.5 1 d . . P T 1
O539 O 0.7899 0.7130 0.7334 0.057 Uiso 0.5 1 d . . P F 1
O540 O 1.2530 0.7831 0.2628 0.066 Uiso 0.5 1 d . . P U 1
O541 O 0.9673 0.6042 0.6542 0.071 Uiso 0.5 1 d . . P Q 1
O542 O 1.1071 0.9809 -0.0480 0.100 Uiso 0.5 1 d . . P E 1
O543 O 0.1092 0.2414 0.1117 0.045 Uiso 0.5 1 d . . P V 1
O544 O 0.0357 0.5105 0.6190 0.051 Uiso 0.5 1 d . . P W 1
O545 O 0.4212 0.5263 0.6183 0.036 Uiso 0.5 1 d . . P X 1
O546 O 0.6187 0.1001 0.1659 0.048 Uiso 0.5 1 d . . P Y 1
O547 O 0.5381 0.5150 0.4582 0.030 Uiso 0.5 1 d . . P Z 1
O548 O 0.4713 0.1973 0.4588 0.053 Uiso 0.5 1 d . . P A 1
O549 O 0.3915 0.4271 0.3257 0.053 Uiso 0.5 1 d . . P B 1
O550 O 0.6828 0.9992 0.0745 0.039 Uiso 0.5 1 d . . P C 1
O551 O 0.8037 0.4744 0.1918 0.046 Uiso 0.25 1 d . . P D 1
O552 O 0.5556 0.0427 0.3999 0.075 Uiso 0.5 1 d . . P E 1
O553 O 0.7983 0.7071 0.7928 0.017 Uiso 0.5 1 d . . P Q 2
O554 O 1.7135 0.6301 0.2817 0.026 Uiso 0.5 1 d . . P F 2
O555 O 0.2400 0.8045 0.3311 0.052 Uiso 0.5 1 d . . P G 2
O556 O 0.1356 0.6061 0.2239 0.048 Uiso 0.5 1 d . . P H 2
O557 O 0.4582 0.1045 0.4860 0.060 Uiso 0.5 1 d . . P I 2
O558 O 0.5563 0.0795 0.4548 0.050 Uiso 0.5 1 d . . P J 2
O559 O 0.3360 0.5225 0.1780 0.037 Uiso 0.5 1 d . . P K 2
O560 O 0.6361 0.1535 0.3937 0.079 Uiso 0.5 1 d . . P L 2
O561 O 0.4439 0.4537 0.3970 0.074 Uiso 0.5 1 d . . P M 2
O562 O 0.0457 0.5009 0.4337 0.083 Uiso 0.5 1 d . . P N 2
O563 O 0.7259 0.9987 0.1377 0.046 Uiso 0.25 1 d . . P O 2
O564 O 0.1129 0.4620 0.4489 0.060 Uiso 0.5 1 d . . P P 2
O565 O 0.1908 0.6682 0.0349 0.083 Uiso 0.5 1 d . . P Q 2
O566 O 0.5671 0.0590 0.3497 0.019 Uiso 0.25 1 d . . P R 2
O567 O 0.9447 0.0705 0.2285 0.081 Uiso 0.5 1 d . . P S 2
O568 O 0.9779 0.5687 0.0979 0.060 Uiso 0.25 1 d . . P T 2
O569 O 0.2546 0.5977 0.1909 0.028 Uiso 0.25 1 d . . P U 2
O570 O 0.7221 0.5684 0.2604 0.065 Uiso 0.25 1 d . . P V 2
O571 O 0.1650 0.0231 0.8137 0.070 Uiso 0.25 1 d . . P W 2
O572 O 0.5762 0.2223 0.4064 0.055 Uiso 0.25 1 d . . P X 2
O573 O 0.5551 0.1850 0.1206 0.058 Uiso 0.5 1 d . . P Y 2
O574 O 1.5580 1.2736 0.3249 0.059 Uiso 0.5 1 d . . P A 2
O575 O 1.3534 1.2972 0.4145 0.019 Uiso 0.25 1 d . . P Z 2
O576 O 0.5610 0.7914 0.4615 0.059 Uiso 0.5 1 d . . P A 2
O577 O 0.8832 0.9294 0.2820 0.046 Uiso 0.5 1 d . . P B 2
O578 O 1.3398 1.1600 0.5509 0.069 Uiso 0.5 1 d . . P C 2
O579 O 0.3126 0.9488 0.5137 0.034 Uiso 0.5 1 d . . P D 2
O580 O 0.1631 0.9470 0.5591 0.059 Uiso 0.5 1 d . . P E 2
O581 O 0.0852 0.9684 0.6464 0.099 Uiso 0.5 1 d . . P F 2
O582 O 0.2589 0.5744 0.8005 0.034 Uiso 0.25 1 d . . P G 2
O583 O 0.0871 0.7518 0.9217 0.081 Uiso 0.5 1 d . . P H 2
O584 O 0.1088 0.8597 0.8496 0.031 Uiso 0.5 1 d . . P I 2
O585 O 0.5060 0.5530 0.9546 0.051 Uiso 0.25 1 d . . P J 2
O586 O 0.1649 0.9120 0.9482 0.050 Uiso 0.5 1 d . . P K 2
O587 O 0.5633 0.3173 0.0021 0.089 Uiso 0.5 1 d . . P L 2
O588 O 0.5349 0.2299 0.0331 0.042 Uiso 0.25 1 d . . P M 2
O589 O 0.3539 0.9665 0.9241 0.086 Uiso 0.5 1 d . . P N 2
O590 O 1.5530 0.9060 0.0368 0.031 Uiso 0.5 1 d . . P P 2
O591 O 1.8105 0.6916 0.0327 0.092 Uiso 0.5 1 d . . P C 2
O592 O 1.7333 0.7595 -0.0379 0.071 Uiso 0.5 1 d . . P C 2
O593 O 1.5076 1.1002 0.1613 0.050 Uiso 0.5 1 d . . P D 2
O594 O 0.9894 0.5742 0.5568 0.038 Uiso 0.5 1 d . . P O 2
O595 O 0.7097 0.8629 0.3480 0.057 Uiso 0.5 1 d . . P D 2
O596 O 1.0275 0.4917 0.7008 0.053 Uiso 0.5 1 d . . P H 2
O597 O 0.7875 0.6697 0.3964 0.066 Uiso 0.5 1 d . . P K 2
O598 O 1.1702 0.4260 0.7563 0.055 Uiso 0.25 1 d . . P H 2
O599 O 1.0628 1.2178 0.0948 0.055 Uiso 0.25 1 d . . P L 2
O600 O 0.8575 0.6533 0.8576 0.079 Uiso 0.5 1 d . . P P 2
O601 O 1.8084 0.5842 0.1646 0.034 Uiso 0.25 1 d . . P Q 2
O602 O 0.9552 1.0598 0.1303 0.077 Uiso 0.5 1 d . . P L 2
O603 O 1.1091 1.0127 0.0086 0.031 Uiso 0.5 1 d . . P L 2
O604 O 0.6709 0.9553 0.0610 0.062 Uiso 0.5 1 d . . P R 2
O605 O 0.8595 0.9422 0.1208 0.094 Uiso 0.5 1 d . . P D 2
O606 O 0.7054 0.9308 0.2377 0.038 Uiso 0.5 1 d . . P D 2
O607 O 1.2083 1.2183 0.1376 0.033 Uiso 0.5 1 d . . P N 2
O608 O 1.7612 0.6222 0.3467 0.080 Uiso 0.5 1 d . . P S 2
O609 O 1.3570 0.5773 0.7077 0.051 Uiso 0.5 1 d . . P F 2
O610 O 1.6664 0.7091 0.4011 0.073 Uiso 0.5 1 d . . P T 2

loop_
_atom_site_aniso_label
_atom_site_aniso_U_11
_atom_site_aniso_U_22
_atom_site_aniso_U_33
_atom_site_aniso_U_23
_atom_site_aniso_U_13
_atom_site_aniso_U_12
Mn1 0.028(3) 0.040(3) 0.033(3) -0.022(3) -0.004(2) -0.003(2)
Mn2 0.029(3) 0.039(3) 0.032(3) -0.019(2) -0.006(2) -0.005(2)
Mn3 0.026(2) 0.028(3) 0.018(2) -0.013(2) -0.0008(19) -0.005(2)
Mn4 0.012(2) 0.025(2) 0.021(2) -0.014(2) -0.0028(18) -0.0002(17)
Mn5 0.016(2) 0.024(2) 0.026(3) -0.014(2) -0.0012(19) -0.0017(18)
Mn6 0.032(3) 0.049(3) 0.048(3) -0.036(3) -0.009(3) 0.005(2)
Mn7 0.027(3) 0.030(3) 0.025(3) -0.016(2) -0.002(2) 0.002(2)
Mn8 0.029(3) 0.031(3) 0.021(2) -0.014(2) -0.003(2) 0.001(2)
Mn9 0.023(2) 0.028(3) 0.020(2) -0.012(2) -0.001(2) -0.001(2)
Mn10 0.025(3) 0.039(3) 0.035(3) -0.018(3) -0.013(2) 0.008(2)
Mn11 0.053(4) 0.036(3) 0.053(4) -0.025(3) 0.001(3) -0.004(3)
Mn12 0.065(4) 0.058(4) 0.049(4) -0.036(3) -0.011(3) -0.014(3)
Mn13 0.023(2) 0.035(3) 0.031(3) -0.021(2) -0.002(2) -0.003(2)
Mn14 0.019(2) 0.030(3) 0.025(3) -0.009(2) 0.003(2) -0.007(2)
Mn15 0.019(2) 0.025(3) 0.021(2) -0.011(2) 0.0050(19) -0.0069(19)
Mn16 0.034(3) 0.041(3) 0.026(3) -0.017(2) -0.013(2) 0.000(2)
Mn17 0.055(4) 0.043(3) 0.034(3) -0.025(3) -0.015(3) 0.009(3)
Mn18 0.021(2) 0.028(3) 0.029(3) -0.014(2) -0.006(2) -0.0063(19)
Mn19 0.037(3) 0.028(3) 0.024(3) -0.009(2) 0.002(2) -0.013(2)
Mn20 0.026(2) 0.021(2) 0.022(2) -0.009(2) -0.003(2) -0.0048(19)
W4 0.0526(9) 0.0430(9) 0.0388(9) -0.0293(8) -0.0128(7) -0.0006(7)
W5 0.0406(9) 0.0440(9) 0.0507(10) -0.0285(8) -0.0160(7) -0.0081(7)
W6 0.0244(7) 0.0416(9) 0.0444(9) -0.0234(7) -0.0018(6) -0.0109(6)
W7 0.0260(7) 0.0315(7) 0.0279(7) -0.0157(6) 0.0016(6) -0.0096(6)
W8 0.0277(7) 0.0307(7) 0.0254(7) -0.0148(6) -0.0006(6) -0.0056(6)
W9 0.0373(8) 0.0410(9) 0.0296(8) -0.0230(7) -0.0027(6) 0.0024(6)
W10 0.0222(6) 0.0278(7) 0.0179(6) -0.0084(5) 0.0021(5) -0.0051(5)
W11 0.0169(6) 0.0311(7) 0.0213(6) -0.0147(6) 0.0011(5) -0.0011(5)
W12 0.0212(6) 0.0317(7) 0.0201(6) -0.0138(6) -0.0021(5) -0.0015(5)
W13 0.0234(6) 0.0237(7) 0.0220(7) -0.0097(5) -0.0014(5) -0.0003(5)
W14 0.0246(6) 0.0239(7) 0.0217(6) -0.0110(5) -0.0002(5) -0.0060(5)
W15 0.0165(6) 0.0285(7) 0.0245(7) -0.0152(6) -0.0011(5) -0.0043(5)
W16 0.0154(6) 0.0233(6) 0.0232(6) -0.0135(5) -0.0026(5) -0.0016(5)
W17 0.0180(6) 0.0242(7) 0.0212(6) -0.0131(5) -0.0027(5) -0.0035(5)
W18 0.0185(6) 0.0292(7) 0.0209(6) -0.0124(6) -0.0039(5) -0.0015(5)
W22 0.0377(8) 0.0381(8) 0.0242(7) -0.0162(6) -0.0019(6) 0.0071(6)
W23 0.0392(8) 0.0311(8) 0.0255(7) -0.0097(6) 0.0042(6) -0.0038(6)
W24 0.0508(9) 0.0280(8) 0.0239(7) -0.0094(6) 0.0013(7) 0.0029(6)
W25 0.0512(10) 0.0588(11) 0.0389(9) -0.0302(8) -0.0159(8) 0.0230(8)
W26 0.0491(10) 0.0927(15) 0.0699(13) -0.0622(12) -0.0320(9) 0.0279(10)
W27 0.0518(10) 0.0726(12) 0.0566(11) -0.0513(10) -0.0219(9) 0.0188(9)
W28 0.0439(8) 0.0244(7) 0.0289(8) -0.0078(6) -0.0047(6) -0.0050(6)
W29 0.0338(7) 0.0285(7) 0.0288(7) -0.0125(6) -0.0063(6) -0.0070(6)
W30 0.0425(8) 0.0282(8) 0.0319(8) -0.0161(6) -0.0062(7) -0.0005(6)
W31 0.0411(8) 0.0361(8) 0.0328(8) -0.0141(7) -0.0154(7) 0.0087(6)
W32 0.0377(8) 0.0288(7) 0.0227(7) -0.0105(6) -0.0052(6) -0.0003(6)
W33 0.0254(7) 0.0281(7) 0.0236(7) -0.0125(6) -0.0020(5) -0.0020(5)
W34 0.0264(7) 0.0259(7) 0.0207(6) -0.0103(6) -0.0033(5) -0.0002(5)
W35 0.0292(7) 0.0292(7) 0.0238(7) -0.0145(6) -0.0015(6) -0.0003(5)
W36 0.0351(8) 0.0376(8) 0.0383(8) -0.0214(7) -0.0113(7) 0.0100(6)
W40 0.1020(17) 0.0860(16) 0.0754(15) -0.0649(13) 0.0050(13) -0.0267(13)
W41 0.0908(15) 0.0763(14) 0.0438(11) -0.0392(10) -0.0014(10) -0.0277(11)
W42 0.0379(8) 0.0493(10) 0.0452(9) -0.0311(8) -0.0018(7) -0.0036(7)
W43 0.0401(9) 0.0545(11) 0.0563(11) -0.0326(9) -0.0142(8) 0.0154(8)
W44 0.0646(12) 0.0465(11) 0.0730(14) -0.0315(10) -0.0091(10) 0.0156(9)
W45 0.0757(14) 0.0538(12) 0.0923(16) -0.0531(12) 0.0093(12) -0.0040(10)
W46 0.0279(8) 0.0574(10) 0.0511(10) -0.0327(9) -0.0181(7) 0.0103(7)
W47 0.0311(8) 0.0482(9) 0.0479(9) -0.0314(8) -0.0171(7) 0.0052(6)
W48 0.0399(8) 0.0444(9) 0.0336(8) -0.0220(7) -0.0151(7) 0.0089(7)
W49 0.0161(6) 0.0525(10) 0.0440(9) -0.0250(8) -0.0014(6) -0.0048(6)
W50 0.0243(7) 0.0375(8) 0.0424(9) -0.0193(7) -0.0046(6) -0.0095(6)
W51 0.0213(6) 0.0297(7) 0.0318(7) -0.0186(6) -0.0053(5) -0.0013(5)
W52 0.0240(6) 0.0284(7) 0.0213(7) -0.0126(6) 0.0003(5) -0.0029(5)
W53 0.0352(8) 0.0312(8) 0.0275(7) -0.0162(6) -0.0079(6) 0.0048(6)
W54 0.0245(7) 0.0495(9) 0.0375(8) -0.0277(7) -0.0083(6) 0.0081(6)
W58 0.0396(8) 0.0417(9) 0.0355(8) -0.0196(7) -0.0083(7) -0.0078(7)
W59 0.0268(7) 0.0430(9) 0.0378(8) -0.0194(7) -0.0145(6) 0.0042(6)
W60 0.0380(8) 0.0411(9) 0.0389(9) -0.0141(7) -0.0211(7) 0.0017(7)
W61 0.0470(9) 0.0520(10) 0.0322(8) -0.0172(7) -0.0179(7) -0.0061(7)
W62 0.0656(11) 0.0501(10) 0.0422(9) -0.0301(8) -0.0155(8) -0.0024(8)
W63 0.0688(11) 0.0380(9) 0.0431(9) -0.0234(8) -0.0149(8) -0.0045(8)
W64 0.0213(7) 0.0400(8) 0.0370(8) -0.0215(7) -0.0006(6) -0.0012(6)
W65 0.0285(7) 0.0317(8) 0.0231(7) -0.0142(6) 0.0034(6) -0.0043(6)
W66 0.0234(6) 0.0255(7) 0.0254(7) -0.0137(6) -0.0020(5) -0.0003(5)
W67 0.0283(7) 0.0401(9) 0.0377(8) -0.0192(7) 0.0060(6) -0.0142(6)
W68 0.0372(8) 0.0312(8) 0.0232(7) -0.0101(6) 0.0075(6) -0.0106(6)
W69 0.0285(7) 0.0259(7) 0.0186(6) -0.0096(5) -0.0018(5) -0.0027(5)
W70 0.0194(6) 0.0225(6) 0.0189(6) -0.0090(5) -0.0001(5) -0.0065(5)
W71 0.0215(6) 0.0256(7) 0.0229(7) -0.0122(6) -0.0040(5) -0.0015(5)
W72 0.0196(6) 0.0408(8) 0.0371(8) -0.0233(7) -0.0042(6) -0.0034(6)
W1A 0.0545(14) 0.0390(13) 0.0449(13) -0.0279(11) -0.0110(11) -0.0027(10)
W2A 0.0423(12) 0.0394(12) 0.0447(13) -0.0224(10) -0.0038(10) -0.0162(9)
W3A 0.0420(12) 0.0325(11) 0.0358(12) -0.0168(9) -0.0021(9) -0.0082(9)
W19A 0.0736(16) 0.0745(17) 0.0307(12) -0.0303(12) -0.0188(11) 0.0370(13)
W20A 0.0792(17) 0.0438(13) 0.0239(11) -0.0067(10) -0.0018(11) 0.0194(12)
W21A 0.0864(19) 0.089(2) 0.0422(14) -0.0388(14) -0.0342(14) 0.0516(16)
W37A 0.0549(14) 0.0750(18) 0.113(2) -0.0642(17) -0.0113(15) 0.0192(13)
W38A 0.0738(18) 0.090(2) 0.114(2) -0.083(2) 0.0165(17) -0.0087(15)
W39A 0.0563(14) 0.0853(18) 0.0818(18) -0.0638(16) 0.0135(13) -0.0111(13)
W55A 0.0322(9) 0.0525(11) 0.0451(10) -0.0222(9) -0.0175(8) 0.0016(8)
W56A 0.0444(10) 0.0593(12) 0.0439(10) -0.0258(9) -0.0180(8) -0.0062(9)
W57A 0.0391(10) 0.0497(11) 0.0465(11) -0.0214(9) -0.0141(8) -0.0074(8)
W1B 0.0545(14) 0.0390(13) 0.0449(13) -0.0279(11) -0.0110(11) -0.0027(10)
W2B 0.0423(12) 0.0394(12) 0.0447(13) -0.0224(10) -0.0038(10) -0.0162(9)
W3B 0.0420(12) 0.0325(11) 0.0358(12) -0.0168(9) -0.0021(9) -0.0082(9)
W19B 0.0736(16) 0.0745(17) 0.0307(12) -0.0303(12) -0.0188(11) 0.0370(13)
W20B 0.0792(17) 0.0438(13) 0.0239(11) -0.0067(10) -0.0018(11) 0.0194(12)
W21B 0.0864(19) 0.089(2) 0.0422(14) -0.0388(14) -0.0342(14) 0.0516(16)
W37B 0.0549(14) 0.0750(18) 0.113(2) -0.0642(17) -0.0113(15) 0.0192(13)
W38B 0.0738(18) 0.090(2) 0.114(2) -0.083(2) 0.0165(17) -0.0087(15)
W39B 0.0563(14) 0.0853(18) 0.0818(18) -0.0638(16) 0.0135(13) -0.0111(13)
W55B 0.0322(9) 0.0525(11) 0.0451(10) -0.0222(9) -0.0175(8) 0.0016(8)
W56B 0.0444(10) 0.0593(12) 0.0439(10) -0.0258(9) -0.0180(8) -0.0062(9)
W57B 0.0391(10) 0.0497(11) 0.0465(11) -0.0214(9) -0.0141(8) -0.0074(8)
Rb1 0.0276(15) 0.0394(18) 0.0279(16) -0.0152(14) -0.0052(13) -0.0043(13)
Rb2 0.0343(17) 0.0340(18) 0.0299(17) -0.0101(14) -0.0027(14) 0.0011(14)
Rb3 0.0379(18) 0.046(2) 0.0403(19) -0.0238(16) -0.0105(15) -0.0028(15)
Rb4 0.0455(19) 0.0433(19) 0.0401(19) -0.0259(16) -0.0098(15) 0.0000(15)
Rb5 0.050(2) 0.0377(19) 0.0329(18) -0.0171(15) -0.0081(15) -0.0007(15)
Rb6 0.0341(17) 0.0343(18) 0.0436(19) -0.0187(15) -0.0060(15) 0.0003(14)
Rb7 0.0453(19) 0.0347(18) 0.057(2) -0.0281(17) -0.0165(17) 0.0065(15)
Rb8 0.0428(19) 0.050(2) 0.0335(18) -0.0186(16) 0.0076(15) -0.0028(16)
Rb9 0.0364(17) 0.0344(18) 0.0383(18) -0.0127(15) -0.0081(14) -0.0086(14)
Rb10 0.055(2) 0.042(2) 0.047(2) -0.0168(17) -0.0152(17) -0.0133(16)
Rb11 0.071(4) 0.063(3) 0.058(3) -0.027(2) -0.016(3) -0.001(3)
Rb12 0.022(3) 0.036(3) 0.058(4) -0.019(3) -0.015(3) 0.006(2)
Rb13 0.042(3) 0.051(3) 0.048(3) -0.030(3) -0.008(3) -0.004(3)
Rb14 0.060(4) 0.077(4) 0.052(4) -0.027(3) -0.020(3) -0.004(3)
Rb15 0.070(4) 0.073(4) 0.080(5) -0.040(4) -0.025(3) -0.002(3)
Rb16 0.054(5) 0.034(5) 0.050(5) -0.022(4) -0.007(4) 0.001(4)
Rb17 0.046(2) 0.071(3) 0.052(2) -0.030(2) -0.0090(18) 0.0076(19)
Rb18 0.054(2) 0.071(3) 0.046(2) -0.0277(19) -0.0158(18) 0.0085(19)
Rb19 0.057(2) 0.058(2) 0.057(2) -0.035(2) -0.0079(19) 0.0064(18)
Rb20 0.082(3) 0.058(2) 0.050(2) -0.025(2) -0.001(2) -0.019(2)
Rb21 0.072(3) 0.108(4) 0.099(3) -0.046(3) -0.033(3) 0.018(3)
Rb22 0.071(4) 0.063(3) 0.058(3) -0.027(2) -0.016(3) -0.001(3)
Rb23 0.083(4) 0.062(4) 0.063(4) -0.030(3) -0.021(3) 0.001(3)
Rb24 0.039(3) 0.027(3) 0.030(3) -0.009(2) -0.021(2) 0.001(2)
Rb25 0.066(4) 0.102(5) 0.083(5) -0.037(4) -0.030(4) -0.002(4)
Rb26 0.088(5) 0.097(5) 0.085(5) -0.040(4) -0.028(4) 0.004(4)
Rb27 0.051(5) 0.033(5) 0.030(5) -0.018(4) -0.010(4) -0.002(4)
Rb28 0.051(6) 0.058(6) 0.045(5) -0.022(4) -0.013(4) 0.000(4)
Rb29 0.038(5) 0.049(5) 0.040(5) -0.016(4) -0.019(4) 0.004(4)
Rb30 0.071(7) 0.077(7) 0.075(7) -0.039(5) -0.020(4) 0.001(4)

loop_
_atom_type_symbol
_atom_type_description
_atom_type_scat_dispersion_real
_atom_type_scat_dispersion_imag
_atom_type_scat_source
C C 0.0033 0.0016 'International Tables Vol C Tables 4.2.6.8 and 6.1.1.4'
H H 0.0000 0.0000 'International Tables Vol C Tables 4.2.6.8 and 6.1.1.4'
O O 0.0106 0.0060 'International Tables Vol C Tables 4.2.6.8 and 6.1.1.4'
Na Na 0.0362 0.0249 'International Tables Vol C Tables 4.2.6.8 and 6.1.1.4'
P P 0.1023 0.0942 'International Tables Vol C Tables 4.2.6.8 and 6.1.1.4'
Mn Mn 0.3368 0.7283 'International Tables Vol C Tables 4.2.6.8 and 6.1.1.4'
Rb Rb -0.9393 2.9676 'International Tables Vol C Tables 4.2.6.8 and 6.1.1.4'
W W -0.8490 6.8722 'International Tables Vol C Tables 4.2.6.8 and 6.1.1.4'

loop_
_geom_angle_atom_site_label_1
_geom_angle_atom_site_label_2
_geom_angle_atom_site_label_3
_geom_angle
_geom_angle_site_symmetry_1
_geom_angle_site_symmetry_3
C2 C1 P1 117(3) . .
C1 C2 C3 115(3) . .
C4 C3 C2 112(3) . .
C3 C4 C5 111(3) . .
C6 C5 C4 110(3) . .
C5 C6 P2 111(2) . .
C8 C7 P3 114(2) . .
C9 C8 C7 110(3) . .
C10 C9 C8 114(4) . .
C9 C10 C11 117(4) . .
C12 C11 C10 115(3) . .
C11 C12 P4 118(3) . .
C14 C13 P5 114(2) . .
C13 C14 C15 113.4(18) . .
C16 C15 C14 115(2) . .
C15 C16 C17 111(2) . .
C18 C17 C16 114(2) . .
C17 C18 P6 118(2) . .
C20 C19 P7 112(2) . .
C19 C20 C21 113.7(18) . .
C22 C21 C20 116(2) . .
C21 C22 C23 111(2) . .
C24 C23 C22 114(2) . .
C23 C24 P8 117(3) . .
C26 C25 P9 110(2) . .
C25 C26 C27 113.6(18) . .
C28 C27 C26 116(2) . .
C27 C28 C29 111(2) . .
C30 C29 C28 114(2) . .
C29 C30 P10 118(3) . .
C32 C31 P11 114.7(19) . .
C31 C32 C33 113.5(18) . .
C34 C33 C32 115(2) . .
C33 C34 C35 111(2) . .
C36 C35 C34 114(2) . .
C35 C36 P12 111(2) . .
O30 Mn1 O35 87.3(10) . .
O30 Mn1 O31 91.4(10) . .
O35 Mn1 O31 172.0(10) . .
O30 Mn1 O37 171.3(9) . .
O35 Mn1 O37 91.4(9) . .
O31 Mn1 O37 88.7(10) . .
O30 Mn1 O36 92.2(10) . .
O35 Mn1 O36 93.8(10) . .
O31 Mn1 O36 94.2(10) . .
O37 Mn1 O36 96.4(9) . .
O30 Mn1 O14 77.7(9) . .
O35 Mn1 O14 97.9(8) . .
O31 Mn1 O14 74.1(9) . .
O37 Mn1 O14 94.0(8) . .
O36 Mn1 O14 164.1(9) . .
O30 Mn1 Rb14 140.4(7) . .
O35 Mn1 Rb14 132.1(7) . .
O31 Mn1 Rb14 50.2(7) . .
O37 Mn1 Rb14 42.2(6) . .
O36 Mn1 Rb14 83.0(7) . .
O14 Mn1 Rb14 96.9(6) . .
O30 Mn1 Rb28 109.4(7) . .
O35 Mn1 Rb28 141.1(7) . .
O31 Mn1 Rb28 46.6(7) . .
O37 Mn1 Rb28 76.7(7) . .
O36 Mn1 Rb28 52.1(8) . .
O14 Mn1 Rb28 119.6(6) . .
O29 Mn2 O38 172.0(10) . .
O29 Mn2 O34 89.4(10) . .
O38 Mn2 O34 91.0(9) . .
O29 Mn2 O35 87.8(10) . .
O38 Mn2 O35 90.1(9) . .
O34 Mn2 O35 168.1(10) . .
O29 Mn2 O40 93.3(11) . .
O38 Mn2 O40 94.6(9) . .
O34 Mn2 O40 95.1(9) . .
O35 Mn2 O40 96.7(9) . .
O29 Mn2 O16 77.0(10) . .
O38 Mn2 O16 95.5(8) . .
O34 Mn2 O16 72.0(8) . .
O35 Mn2 O16 96.1(8) . .
O40 Mn2 O16 163.7(8) . .
O29 Mn2 Rb4 139.5(8) . .
O38 Mn2 Rb4 43.4(6) . .
O34 Mn2 Rb4 51.4(7) . .
O35 Mn2 Rb4 132.7(7) . .
O40 Mn2 Rb4 82.1(7) . .
O16 Mn2 Rb4 96.6(5) . .
O74 Mn3 O73 88.7(9) . .
O74 Mn3 O32 89.4(9) . .
O73 Mn3 O32 173.8(9) . .
O74 Mn3 O39 175.5(9) . .
O73 Mn3 O39 86.8(9) . .
O32 Mn3 O39 95.1(9) . .
O74 Mn3 O81 93.4(8) . .
O73 Mn3 O81 98.1(8) . .
O32 Mn3 O81 87.8(8) . .
O39 Mn3 O81 86.8(8) . .
O74 Mn3 O33 90.5(9) . .
O73 Mn3 O33 87.4(9) . .
O32 Mn3 O33 86.7(8) . .
O39 Mn3 O33 89.7(9) . .
O81 Mn3 O33 173.3(8) . .
O74 Mn3 Rb14 116.2(6) . .
O73 Mn3 Rb14 138.3(7) . .
O32 Mn3 Rb14 47.5(6) . .
O39 Mn3 Rb14 67.3(6) . .
O81 Mn3 Rb14 50.5(5) . .
O33 Mn3 Rb14 122.8(6) . .
O74 Mn3 Rb1 120.2(6) . .
O73 Mn3 Rb1 43.7(6) . .
O32 Mn3 Rb1 141.6(6) . .
O39 Mn3 Rb1 55.8(6) . .
O81 Mn3 Rb1 67.9(5) . .
O33 Mn3 Rb1 114.6(6) . .
Rb14 Mn3 Rb1 94.97(18) . .
O74 Mn3 Rb7 46.1(6) . .
O73 Mn3 Rb7 121.2(7) . .
O32 Mn3 Rb7 60.7(6) . .
O39 Mn3 Rb7 136.9(6) . .
O81 Mn3 Rb7 59.3(5) . .
O33 Mn3 Rb7 120.8(6) . .
Rb14 Mn3 Rb7 70.42(17) . .
Rb1 Mn3 Rb7 121.50(13) . .
O74 Mn3 Rb4 117.1(6) . .
O73 Mn3 Rb4 59.0(7) . .
O32 Mn3 Rb4 117.0(6) . .
O39 Mn3 Rb4 60.6(6) . .
O81 Mn3 Rb4 139.1(5) . .
O33 Mn3 Rb4 41.9(6) . .
Rb14 Mn3 Rb4 123.64(19) . .
Rb1 Mn3 Rb4 73.17(11) . .
Rb7 Mn3 Rb4 160.74(14) . .
O80 Mn4 O71 174.8(9) . .
O80 Mn4 O77 90.9(8) . .
O71 Mn4 O77 88.4(8) . .
O80 Mn4 O72 91.4(8) . .
O71 Mn4 O72 88.5(8) . .
O77 Mn4 O72 171.2(8) . .
O80 Mn4 O82 89.8(9) . .
O71 Mn4 O82 95.4(8) . .
O77 Mn4 O82 95.4(8) . .
O72 Mn4 O82 93.1(8) . .
O80 Mn4 O56 98.2(8) . .
O71 Mn4 O56 76.8(7) . .
O77 Mn4 O56 97.3(7) . .
O72 Mn4 O56 73.9(7) . .
O82 Mn4 O56 164.8(8) . .
O80 Mn4 Rb1 43.7(6) . .
O71 Mn4 Rb1 137.2(6) . .
O77 Mn4 Rb1 134.4(6) . .
O72 Mn4 Rb1 49.2(6) . .
O82 Mn4 Rb1 82.5(6) . .
O56 Mn4 Rb1 94.3(5) . .
O79 Mn5 O76 174.8(9) . .
O79 Mn5 O75 90.2(9) . .
O76 Mn5 O75 91.3(9) . .
O79 Mn5 O77 90.2(9) . .
O76 Mn5 O77 87.3(8) . .
O75 Mn5 O77 168.1(8) . .
O79 Mn5 O78 93.2(8) . .
O76 Mn5 O78 91.6(8) . .
O75 Mn5 O78 95.5(8) . .
O77 Mn5 O78 96.4(7) . .
O79 Mn5 O58 96.3(8) . .
O76 Mn5 O58 79.4(8) . .
O75 Mn5 O58 73.9(7) . .
O77 Mn5 O58 94.2(7) . .
O78 Mn5 O58 165.8(8) . .
O79 Mn5 Rb7 40.7(6) . .
O76 Mn5 Rb7 141.8(6) . .
O75 Mn5 Rb7 51.3(6) . .
O77 Mn5 Rb7 130.8(6) . .
O78 Mn5 Rb7 86.0(5) . .
O58 Mn5 Rb7 94.3(5) . .
O117 Mn6 O111 87.7(11) . .
O117 Mn6 O119 89.1(9) . .
O111 Mn6 O119 173.3(11) . .
O117 Mn6 O112 170.0(10) . .
O111 Mn6 O112 92.3(12) . .
O119 Mn6 O112 89.8(10) . .
O117 Mn6 O118 98.3(11) . .
O111 Mn6 O118 91.7(12) . .
O119 Mn6 O118 94.6(10) . .
O112 Mn6 O118 91.6(11) . .
O117 Mn6 O97 97.0(9) . .
O111 Mn6 O97 78.5(10) . .
O119 Mn6 O97 96.0(9) . .
O112 Mn6 O97 73.3(10) . .
O118 Mn6 O97 161.4(11) . .
O113 Mn7 O120 172.1(10) . .
O113 Mn7 O117 90.3(9) . .
O120 Mn7 O117 90.7(9) . .
O113 Mn7 O114 88.2(9) . .
O120 Mn7 O114 89.2(9) . .
O117 Mn7 O114 167.5(10) . .
O113 Mn7 O122 90.3(9) . .
O120 Mn7 O122 97.1(9) . .
O117 Mn7 O122 101.4(9) . .
O114 Mn7 O122 91.0(10) . .
O113 Mn7 O98 77.5(9) . .
O120 Mn7 O98 94.6(9) . .
O117 Mn7 O98 95.2(9) . .
O114 Mn7 O98 72.4(9) . .
O122 Mn7 O98 159.5(9) . .
O113 Mn7 Rb17 49.8(7) . .
O120 Mn7 Rb17 133.2(7) . .
O117 Mn7 Rb17 130.2(6) . .
O114 Mn7 Rb17 56.0(7) . .
O122 Mn7 Rb17 58.1(6) . .
O98 Mn7 Rb17 101.8(6) . .
O113 Mn7 Rb5 137.9(7) . .
O120 Mn7 Rb5 41.7(6) . .
O117 Mn7 Rb5 131.8(6) . .
O114 Mn7 Rb5 50.8(7) . .
O122 Mn7 Rb5 82.3(6) . .
O98 Mn7 Rb5 95.6(6) . .
Rb17 Mn7 Rb5 92.83(14) . .
O115 Mn8 O121 95.3(10) . .
O115 Mn8 O158 174.5(9) . .
O121 Mn8 O158 87.1(9) . .
O115 Mn8 O157 89.4(10) . .
O121 Mn8 O157 175.1(10) . .
O158 Mn8 O157 88.3(9) . .
O115 Mn8 O163 88.5(9) . .
O121 Mn8 O163 87.2(8) . .
O158 Mn8 O163 96.5(9) . .
O157 Mn8 O163 91.6(9) . .
O115 Mn8 O116 86.2(9) . .
O121 Mn8 O116 90.2(9) . .
O158 Mn8 O116 88.8(9) . .
O157 Mn8 O116 91.4(9) . .
O163 Mn8 O116 174.0(9) . .
O115 Mn8 Rb6 140.7(7) . .
O121 Mn8 Rb6 56.0(6) . .
O158 Mn8 Rb6 44.3(6) . .
O157 Mn8 Rb6 119.3(7) . .
O163 Mn8 Rb6 66.1(6) . .
O116 Mn8 Rb6 116.7(7) . .
O115 Mn8 Rb18 60.2(7) . .
O121 Mn8 Rb18 137.1(7) . .
O158 Mn8 Rb18 120.8(7) . .
O157 Mn8 Rb18 45.1(7) . .
O163 Mn8 Rb18 59.8(6) . .
O116 Mn8 Rb18 119.6(7) . .
Rb6 Mn8 Rb18 120.85(13) . .
O115 Mn8 Rb5 117.0(7) . .
O121 Mn8 Rb5 61.8(6) . .
O158 Mn8 Rb5 59.9(6) . .
O157 Mn8 Rb5 117.0(7) . .
O163 Mn8 Rb5 140.1(6) . .
O116 Mn8 Rb5 41.5(7) . .
Rb6 Mn8 Rb5 75.42(11) . .
Rb18 Mn8 Rb5 159.07(15) . .
O162 Mn9 O156 90.2(9) . .
O162 Mn9 O155 175.1(9) . .
O156 Mn9 O155 89.0(9) . .
O162 Mn9 O159 92.1(9) . .
O156 Mn9 O159 169.5(8) . .
O155 Mn9 O159 87.9(9) . .
O162 Mn9 O164 91.4(9) . .
O156 Mn9 O164 97.0(9) . .
O155 Mn9 O164 93.5(9) . .
O159 Mn9 O164 93.2(9) . .
O162 Mn9 O140 97.9(8) . .
O156 Mn9 O140 72.4(8) . .
O155 Mn9 O140 77.2(8) . .
O159 Mn9 O140 97.1(8) . .
O164 Mn9 O140 165.8(9) . .
O162 Mn9 Rb6 42.6(7) . .
O156 Mn9 Rb6 49.7(6) . .
O155 Mn9 Rb6 137.8(7) . .
O159 Mn9 Rb6 134.3(6) . .
O164 Mn9 Rb6 84.6(6) . .
O140 Mn9 Rb6 95.0(5) . .
O153 Mn10 O161 173.6(11) . .
O153 Mn10 O154 91.2(10) . .
O161 Mn10 O154 91.2(9) . .
O153 Mn10 O159 85.7(10) . .
O161 Mn10 O159 90.6(9) . .
O154 Mn10 O159 166.4(9) . .
O153 Mn10 O160 92.0(10) . .
O161 Mn10 O160 93.7(10) . .
O154 Mn10 O160 96.6(10) . .
O159 Mn10 O160 96.7(9) . .
O153 Mn10 O139 78.4(9) . .
O161 Mn10 O139 96.6(9) . .
O154 Mn10 O139 73.2(8) . .
O159 Mn10 O139 93.2(8) . .
O160 Mn10 O139 165.6(9) . .
O153 Mn10 Rb18 143.1(8) . .
O161 Mn10 Rb18 40.7(7) . .
O154 Mn10 Rb18 52.8(6) . .
O159 Mn10 Rb18 131.2(6) . .
O160 Mn10 Rb18 85.4(7) . .
O139 Mn10 Rb18 95.9(5) . .
O273 Mn11 O274 86.7(13) . .
O273 Mn11 O281 168.5(12) . .
O274 Mn11 O281 91.2(11) . .
O273 Mn11 O279 90.8(13) . .
O274 Mn11 O279 165.9(11) . .
O281 Mn11 O279 88.5(11) . .
O273 Mn11 O283 94.1(12) . .
O274 Mn11 O283 93.8(12) . .
O281 Mn11 O283 97.3(11) . .
O279 Mn11 O283 100.2(11) . .
O273 Mn11 O258 75.5(11) . .
O274 Mn11 O258 71.9(10) . .
O281 Mn11 O258 93.2(10) . .
O279 Mn11 O258 94.0(10) . .
O283 Mn11 O258 162.5(11) . .
O273 Mn11 Rb19 139.1(10) . .
O274 Mn11 Rb19 53.1(8) . .
O281 Mn11 Rb19 42.2(8) . .
O279 Mn11 Rb19 130.0(8) . .
O283 Mn11 Rb19 82.6(8) . .
O258 Mn11 Rb19 96.0(7) . .
O275 Mn12 O279 88.0(12) . .
O275 Mn12 O276 90.4(13) . .
O279 Mn12 O276 172.1(13) . .
O275 Mn12 O282 172.9(13) . .
O279 Mn12 O282 89.6(10) . .
O276 Mn12 O282 91.0(11) . .
O275 Mn12 O280 92.5(15) . .
O279 Mn12 O280 97.8(14) . .
O276 Mn12 O280 90.0(14) . .
O282 Mn12 O280 94.5(13) . .
O275 Mn12 O259 78.3(12) . .
O279 Mn12 O259 97.5(11) . .
O276 Mn12 O259 74.6(11) . .
O282 Mn12 O259 95.3(10) . .
O280 Mn12 O259 161.9(13) . .
O314 Mn13 O286 172.9(9) . .
O314 Mn13 O278 90.0(10) . .
O286 Mn13 O278 96.6(10) . .
O314 Mn13 O316 87.0(9) . .
O286 Mn13 O316 86.6(9) . .
O278 Mn13 O316 173.9(10) . .
O314 Mn13 O324 91.2(9) . .
O286 Mn13 O324 86.5(9) . .
O278 Mn13 O324 87.9(9) . .
O316 Mn13 O324 97.5(8) . .
O314 Mn13 O277 93.3(9) . .
O286 Mn13 O277 89.8(9) . .
O278 Mn13 O277 85.4(10) . .
O316 Mn13 O277 89.4(9) . .
O324 Mn13 O277 172.0(9) . .
O314 Mn13 Rb9 117.9(6) . .
O286 Mn13 Rb9 55.0(6) . .
O278 Mn13 Rb9 141.4(8) . .
O316 Mn13 Rb9 44.4(6) . .
O324 Mn13 Rb9 66.9(5) . .
O277 Mn13 Rb9 116.4(6) . .
O314 Mn13 Rb8 47.3(7) . .
O286 Mn13 Rb8 135.3(7) . .
O278 Mn13 Rb8 58.2(7) . .
O316 Mn13 Rb8 122.5(6) . .
O324 Mn13 Rb8 58.9(5) . .
O277 Mn13 Rb8 120.4(6) . .
Rb9 Mn13 Rb8 121.33(14) . .
O314 Mn13 Rb19 118.3(7) . .
O286 Mn13 Rb19 60.4(7) . .
O278 Mn13 Rb19 118.5(7) . .
O316 Mn13 Rb19 58.7(6) . .
O324 Mn13 Rb19 138.2(6) . .
O277 Mn13 Rb19 43.6(6) . .
Rb9 Mn13 Rb19 73.01(11) . .
Rb8 Mn13 Rb19 162.23(17) . .
O317 Mn14 O320 88.2(9) . .
O317 Mn14 O322 174.7(10) . .
O320 Mn14 O322 89.6(8) . .
O317 Mn14 O315 90.0(10) . .
O320 Mn14 O315 164.9(9) . .
O322 Mn14 O315 90.9(9) . .
O317 Mn14 O321 93.2(10) . .
O320 Mn14 O321 97.4(9) . .
O322 Mn14 O321 91.8(9) . .
O315 Mn14 O321 97.7(9) . .
O317 Mn14 O300 78.6(9) . .
O320 Mn14 O300 93.7(8) . .
O322 Mn14 O300 96.7(8) . .
O315 Mn14 O300 71.2(8) . .
O321 Mn14 O300 166.1(8) . .
O317 Mn14 Rb8 143.2(7) . .
O320 Mn14 Rb8 128.6(6) . .
O322 Mn14 Rb8 39.1(6) . .
O315 Mn14 Rb8 54.3(6) . .
O321 Mn14 Rb8 84.1(6) . .
O300 Mn14 Rb8 95.6(5) . .
O323 Mn15 O319 174.1(10) . .
O323 Mn15 O320 90.7(8) . .
O319 Mn15 O320 88.2(9) . .
O323 Mn15 O318 91.3(8) . .
O319 Mn15 O318 88.7(9) . .
O320 Mn15 O318 168.9(9) . .
O323 Mn15 O67 90.1(8) . .
O319 Mn15 O67 95.8(9) . .
O320 Mn15 O67 96.7(8) . .
O318 Mn15 O67 94.2(8) . .
O323 Mn15 O302 96.8(8) . .
O319 Mn15 O302 77.6(8) . .
O320 Mn15 O302 96.3(8) . .
O318 Mn15 O302 72.6(8) . .
O67 Mn15 O302 165.2(7) . .
O323 Mn15 Rb9 43.5(6) . .
O319 Mn15 Rb9 138.0(7) . .
O320 Mn15 Rb9 133.8(6) . .
O318 Mn15 Rb9 50.2(6) . .
O67 Mn15 Rb9 80.9(5) . .
O302 Mn15 Rb9 95.0(5) . .
O193 Mn16 O195 90.6(10) . .
O193 Mn16 O201 169.4(10) . .
O195 Mn16 O201 89.3(10) . .
O193 Mn16 O199 88.5(10) . .
O195 Mn16 O199 167.1(10) . .
O201 Mn16 O199 89.2(10) . .
O193 Mn16 O204 95.4(10) . .
O195 Mn16 O204 94.1(9) . .
O201 Mn16 O204 95.1(10) . .
O199 Mn16 O204 98.8(10) . .
O193 Mn16 O178 76.3(9) . .
O195 Mn16 O178 73.0(9) . .
O201 Mn16 O178 93.6(9) . .
O199 Mn16 O178 94.2(9) . .
O204 Mn16 O178 164.4(9) . .
O193 Mn16 Rb3 139.8(7) . .
O195 Mn16 Rb3 49.9(7) . .
O201 Mn16 Rb3 42.9(7) . .
O199 Mn16 Rb3 131.6(8) . .
O204 Mn16 Rb3 82.4(7) . .
O178 Mn16 Rb3 95.3(6) . .
O202 Mn17 O199 90.6(10) . .
O202 Mn17 O194 172.8(10) . .
O199 Mn17 O194 90.3(11) . .
O202 Mn17 O196 91.2(10) . .
O199 Mn17 O196 168.7(11) . .
O194 Mn17 O196 86.5(11) . .
O202 Mn17 O200 93.7(11) . .
O199 Mn17 O200 98.0(11) . .
O194 Mn17 O200 93.2(11) . .
O196 Mn17 O200 93.0(11) . .
O202 Mn17 O179 95.9(9) . .
O199 Mn17 O179 96.1(10) . .
O194 Mn17 O179 76.9(10) . .
O196 Mn17 O179 72.6(10) . .
O200 Mn17 O179 162.8(10) . .
O239 Mn18 O236 89.2(9) . .
O239 Mn18 O203 175.6(10) . .
O236 Mn18 O203 88.0(9) . .
O239 Mn18 O198 87.8(10) . .
O236 Mn18 O198 174.1(10) . .
O203 Mn18 O198 95.3(10) . .
O239 Mn18 O197 92.6(9) . .
O236 Mn18 O197 89.0(9) . .
O203 Mn18 O197 90.7(9) . .
O198 Mn18 O197 86.1(10) . .
O239 Mn18 O244 92.0(9) . .
O236 Mn18 O244 94.9(9) . .
O203 Mn18 O244 84.9(8) . .
O198 Mn18 O244 90.3(9) . .
O197 Mn18 O244 174.1(8) . .
O239 Mn18 Rb2 119.0(7) . .
O236 Mn18 Rb2 43.6(7) . .
O203 Mn18 Rb2 56.8(7) . .
O198 Mn18 Rb2 142.1(7) . .
O197 Mn18 Rb2 116.3(6) . .
O244 Mn18 Rb2 64.4(5) . .
O239 Mn18 Rb10 45.3(7) . .
O236 Mn18 Rb10 121.3(7) . .
O203 Mn18 Rb10 134.4(7) . .
O198 Mn18 Rb10 59.2(7) . .
O197 Mn18 Rb10 121.0(6) . .
O244 Mn18 Rb10 60.5(5) . .
Rb2 Mn18 Rb10 120.11(15) . .
O239 Mn18 Rb3 118.9(7) . .
O236 Mn18 Rb3 59.3(7) . .
O203 Mn18 Rb3 62.2(6) . .
O198 Mn18 Rb3 118.0(8) . .
O197 Mn18 Rb3 42.5(6) . .
O244 Mn18 Rb3 137.0(5) . .
Rb2 Mn18 Rb3 74.14(10) . .
Rb10 Mn18 Rb3 161.51(15) . .
O237 Mn19 O242 175.2(10) . .
O237 Mn19 O238 89.6(10) . .
O242 Mn19 O238 92.0(10) . .
O237 Mn19 O240 87.4(9) . .
O242 Mn19 O240 90.1(9) . .
O238 Mn19 O240 167.1(9) . .
O237 Mn19 O243 92.0(9) . .
O242 Mn19 O243 92.2(9) . .
O238 Mn19 O243 97.4(9) . .
O240 Mn19 O243 95.2(9) . .
O237 Mn19 O220 80.3(8) . .
O242 Mn19 O220 95.9(9) . .
O238 Mn19 O220 72.4(8) . .
O240 Mn19 O220 94.8(8) . .
O243 Mn19 O220 167.1(8) . .
O237 Mn19 Rb10 141.9(7) . .
O242 Mn19 Rb10 40.7(7) . .
O238 Mn19 Rb10 53.3(7) . .
O240 Mn19 Rb10 130.7(6) . .
O243 Mn19 Rb10 85.5(7) . .
O220 Mn19 Rb10 94.1(5) . .
O235 Mn20 O241 173.8(9) . .
O235 Mn20 O234 89.5(9) . .
O241 Mn20 O234 90.8(8) . .
O235 Mn20 O240 87.9(9) . .
O241 Mn20 O240 90.9(9) . .
O234 Mn20 O240 170.3(8) . .
O235 Mn20 O147 95.0(9) . .
O241 Mn20 O147 91.1(9) . .
O234 Mn20 O147 93.2(8) . .
O240 Mn20 O147 96.3(9) . .
O235 Mn20 O222 77.4(8) . .
O241 Mn20 O222 96.7(8) . .
O234 Mn20 O222 72.9(8) . .
O240 Mn20 O222 97.4(8) . .
O147 Mn20 O222 164.1(8) . .
O235 Mn20 Rb2 139.0(6) . .
O241 Mn20 Rb2 42.8(6) . .
O234 Mn20 Rb2 50.4(6) . .
O240 Mn20 Rb2 133.1(6) . .
O147 Mn20 Rb2 81.1(6) . .
O222 Mn20 Rb2 95.4(5) . .
W3A O3 Rb27 100.3(18) . .
W2A O4 W1A 126(2) . .
W2A O5 W3A 131(3) . .
W3A O6 W1A 132.1(17) . .
W3B O7 W8 142.9(12) . .
W3A O7 W8 137.5(11) . .
W9 O8 W1A 143.7(15) . .
W9 O8 W3B 141.0(14) . .
W4 O9 W1A 142.4(16) . .
W4 O9 W1B 145.2(15) . .
W5 O10 W2A 140.8(14) . .
W5 O10 W1B 146.2(14) . .
W2A O11 W6 141.4(15) . .
W2B O11 W6 142.2(15) . .
W2B O12 W7 141.5(15) . .
W3A O12 W7 139.3(13) . .
W3A O12 Rb27 93.6(10) . .
W7 O12 Rb27 85.8(9) . .
P15 O13 W3B 125.6(13) . .
P15 O13 W1A 127.5(13) . .
P15 O13 W3A 123.6(13) . .
W1A O13 W3A 90.6(8) . .
P15 O13 W2A 124.7(13) . .
W1A O13 W2A 89.6(8) . .
W3A O13 W2A 89.7(8) . .
P15 O13 W1B 128.1(14) . .
W3B O13 W1B 90.9(8) . .
P15 O13 W2B 121.4(12) . .
W3B O13 W2B 90.6(8) . .
W1B O13 W2B 89.1(8) . .
P15 O14 Mn1 126.3(11) . .
P15 O14 W9 127.4(12) . .
Mn1 O14 W9 89.3(7) . .
P15 O14 W4 126.3(11) . .
Mn1 O14 W4 86.1(7) . .
W9 O14 W4 88.6(7) . .
P15 O15 W8 128.5(11) . .
P15 O15 W7 127.7(11) . .
W8 O15 W7 89.6(7) . .
P15 O16 W6 129.9(12) . .
P15 O16 Mn2 124.8(11) . .
W6 O16 Mn2 87.9(7) . .
P15 O16 W5 127.6(11) . .
W6 O16 W5 88.4(7) . .
Mn2 O16 W5 83.9(7) . .
W4 O17 Rb13 142.3(14) . .
W4 O18 W9 124.5(11) . .
W9 O19 Rb17 109.4(12) . 2_776
W9 O19 Na12 109.5(13) . 2_776
Rb17 O19 Na12 85.8(9) 2_776 2_776
W9 O20 W8 156.9(12) . .
W9 O20 Rb17 98.0(8) . 2_776
W8 O20 Rb17 97.0(8) . 2_776
W9 O20 Rb14 102.7(8) . .
W8 O20 Rb14 95.6(8) . .
Rb17 O20 Rb14 86.4(5) 2_776 .
W8 O21 Rb17 109.7(9) . 2_776
W8 O21 Rb7 113.3(8) . .
Rb17 O21 Rb7 100.9(6) 2_776 .
W7 O22 W8 119.6(11) . .
W7 O22 Rb27 97.6(8) . .
W8 O22 Rb27 135.6(9) . .
W7 O23 Rb27 97.5(10) . .
W6 O24 W7 162.4(13) . .
W6 O24 Rb4 97.4(8) . .
W7 O24 Rb4 93.2(8) . .
W5 O26 W6 121.4(12) . .
W4 O28 W5 155.3(16) . .
W5 O29 Mn2 123.5(15) . .
W4 O30 Mn1 122.3(12) . .
W4 O30 Na3 111.4(10) . 2_776
Mn1 O30 Na3 101.1(9) . 2_776
W9 O31 Mn1 120.3(12) . .
W9 O31 Rb28 133.6(11) . .
Mn1 O31 Rb28 106.0(10) . .
W9 O31 Rb14 110.8(10) . .
Mn1 O31 Rb14 101.6(9) . .
W8 O32 Mn3 143.4(11) . .
W8 O32 Rb14 113.5(9) . .
Mn3 O32 Rb14 103.0(8) . .
W8 O32 Rb7 91.7(8) . .
Mn3 O32 Rb7 90.2(7) . .
Rb14 O32 Rb7 89.6(5) . .
W7 O33 Mn3 135.8(13) . .
W7 O33 Rb4 114.8(10) . .
Mn3 O33 Rb4 108.4(9) . .
W6 O34 Mn2 123.7(12) . .
W6 O34 Rb4 109.7(9) . .
Mn2 O34 Rb4 100.4(8) . .
Mn1 O35 Mn2 128.3(12) . .
Mn1 O36 Rb28 94.1(10) . .
P2 O37 Mn1 128.1(14) . .
P2 O37 Rb14 117.3(11) . .
Mn1 O37 Rb14 111.0(8) . .
P2 O38 Mn2 131.4(12) . .
P2 O38 Rb4 117.5(10) . .
Mn2 O38 Rb4 110.1(8) . .
P2 O39 Mn3 141.7(14) . .
P2 O39 Rb1 123.7(11) . .
Mn3 O39 Rb1 94.2(8) . .
P2 O39 Rb14 86.1(9) . .
Mn3 O39 Rb14 82.6(7) . .
Rb1 O39 Rb14 113.8(6) . .
P8 O40 Mn2 143.9(16) . .
W10 O43 Rb20 106.8(9) . 2_875
W10 O43 Rb8 141.8(10) . 2_875
Rb20 O43 Rb8 99.9(6) 2_875 2_875
W12 O46 W11 125.2(9) . .
W10 O47 W11 124.7(10) . .
W12 O48 W10 122.8(12) . .
W12 O48 Rb26 111.1(9) . .
W10 O48 Rb26 97.6(8) . .
W12 O49 W18 149.5(12) . .
W12 O49 Rb26 103.1(7) . .
W18 O49 Rb26 104.8(8) . .
W12 O50 W17 153.4(10) . .
W11 O51 W16 151.4(12) . .
W11 O52 W15 151.3(10) . .
W10 O53 W14 151.8(11) . .
W10 O53 Rb20 97.7(7) . 2_875
W14 O53 Rb20 101.5(7) . 2_875
W10 O54 W13 150.0(12) . .
W10 O54 Rb26 101.7(8) . .
W13 O54 Rb26 108.0(8) . .
P16 O55 W10 124.3(11) . .
P16 O55 W12 126.8(11) . .
W10 O55 W12 92.3(7) . .
P16 O55 W11 121.7(11) . .
W10 O55 W11 91.8(6) . .
W12 O55 W11 90.0(6) . .
P16 O56 W16 127.2(11) . .
P16 O56 Mn4 123.7(10) . .
W16 O56 Mn4 90.0(7) . .
P16 O56 W17 127.3(11) . .
W16 O56 W17 90.7(6) . .
Mn4 O56 W17 85.5(6) . .
P16 O57 W14 129.3(11) . .
P16 O57 W15 127.2(10) . .
W14 O57 W15 89.6(6) . .
P16 O58 W13 128.1(11) . .
P16 O58 Mn5 128.3(11) . .
W13 O58 Mn5 88.5(6) . .
W14 O59 Rb27 158.3(11) . .
W14 O59 Rb20 113.0(9) . 2_875
Rb27 O59 Rb20 86.7(6) . 2_875
W14 O60 W13 152.6(11) . .
W14 O60 Rb7 100.1(8) . .
W13 O60 Rb7 103.5(7) . .
W13 O61 Na15 146.5(14) . 2_875
W13 O61 Rb29 101.3(9) . .
Na15 O61 Rb29 100.3(11) 2_875 .
W18 O62 W13 122.4(12) . .
W18 O62 Rb29 125.2(10) . .
W13 O62 Rb29 103.7(9) . .
W18 O62 Rb26 109.1(8) . .
W13 O62 Rb26 100.3(8) . .
Rb29 O62 Rb26 87.9(7) . .
W18 O63 Rb24 163.4(11) . .
W18 O63 Rb3 103.0(9) . .
Rb24 O63 Rb3 93.5(6) . .
W17 O64 W18 150.9(11) . .
W17 O64 Rb3 98.2(7) . .
W18 O64 Rb3 105.3(8) . .
W17 O65 Rb2 103.6(9) . .
W17 O65 Rb3 110.0(9) . .
Rb2 O65 Rb3 108.1(6) . .
W16 O66 W17 122.1(9) . .
W16 O67 Mn15 142.2(10) . .
W16 O68 W15 156.2(11) . .
W16 O68 Rb1 102.7(7) . .
W15 O68 Rb1 97.6(7) . .
W15 O69 Rb4 118.1(9) . .
W15 O70 W14 121.4(9) . .
W17 O71 Mn4 122.1(10) . .
W17 O71 Rb2 97.3(7) . .
Mn4 O71 Rb2 134.7(9) . .
W16 O72 Mn4 118.9(10) . .
W16 O72 Rb1 107.4(8) . .
Mn4 O72 Rb1 102.0(7) . .
W15 O73 Mn3 141.1(13) . .
W15 O73 Rb1 110.0(9) . .
Mn3 O73 Rb1 108.2(9) . .
W14 O74 Mn3 143.4(12) . .
W14 O74 Rb7 109.0(9) . .
Mn3 O74 Rb7 106.4(8) . .
W13 O75 Mn5 120.2(9) . .
W13 O75 Rb7 107.9(7) . .
Mn5 O75 Rb7 100.7(8) . .
W18 O76 Mn5 122.5(10) . .
Mn4 O77 Mn5 129.3(9) . .
P5 O79 Mn5 133.9(13) . .
P5 O79 Rb7 111.6(10) . .
Mn5 O79 Rb7 114.3(9) . .
P5 O80 Mn4 131.0(13) . .
P5 O80 Rb1 119.2(11) . .
Mn4 O80 Rb1 109.0(8) . .
P5 O81 Mn3 137.1(11) . .
P5 O81 Rb14 126.7(10) . .
Mn3 O81 Rb14 95.9(7) . .
P5 O81 Rb7 87.1(9) . .
Mn3 O81 Rb7 88.3(6) . .
Rb14 O81 Rb7 89.3(5) . .
W70 O82 Mn4 139.8(13) . .
W20A O85 Rb16 104(2) . 2_766
W19A O86 W21A 122(2) . .
W20A O87 W21A 124(2) . .
W19A O88 W20A 131.3(19) . .
W21A O89 W25 145.0(16) . .
W20B O89 W25 134.6(16) . .
W20A O90 W23 145.7(15) . .
W23 O90 W19B 136.1(15) . .
W20A O91 W24 144.4(16) . .
W20B O91 W24 136.4(15) . .
W20A O91 Rb16 98.7(11) . 2_766
W24 O91 Rb16 100.8(11) . 2_766
W20B O91 Rb23 92.8(10) . 2_766
W24 O91 Rb23 84.5(9) . 2_766
W22 O92 W19A 150.0(15) . .
W22 O92 W19B 135.9(15) . .
W21A O93 W26 149.5(18) . .
W26 O93 W21B 137.2(17) . .
W27 O94 W19A 149.7(19) . .
W27 O94 W21B 136.3(17) . .
P13 O95 W20B 124.6(13) . .
P13 O95 W21A 123.6(13) . .
P13 O95 W20A 123.3(14) . .
W21A O95 W20A 91.2(8) . .
P13 O95 W19A 126.7(13) . .
W21A O95 W19A 90.8(8) . .
W20A O95 W19A 91.0(8) . .
P13 O95 W19B 125.0(14) . .
W20B O95 W19B 91.4(8) . .
P13 O95 W21B 124.4(13) . .
W20B O95 W21B 90.5(9) . .
W19B O95 W21B 90.4(8) . .
P13 O96 W24 131.4(13) . .
P13 O96 W25 127.5(14) . .
W24 O96 W25 91.1(8) . .
P13 O97 Mn6 126.6(14) . .
P13 O97 W26 127.6(14) . .
Mn6 O97 W26 88.4(8) . .
P13 O97 W27 127.0(13) . .
Mn6 O97 W27 85.3(7) . .
W26 O97 W27 88.5(8) . .
P13 O98 W23 128.7(14) . .
P13 O98 Mn7 125.3(13) . .
W23 O98 Mn7 88.8(9) . .
P13 O98 W22 127.2(14) . .
W23 O98 W22 88.9(8) . .
Mn7 O98 W22 84.2(8) . .
W25 O99 Rb18 111.1(12) . .
W24 O100 W25 120.7(13) . .
W24 O100 Rb23 99.0(9) . 2_766
W25 O100 Rb23 136.0(12) . 2_766
W24 O101 Rb16 114.6(12) . 2_766
W24 O101 Rb23 98.8(11) . 2_766
W24 O102 W23 159.8(13) . .
W24 O102 Rb5 95.0(8) . .
W23 O102 Rb5 99.7(8) . .
W22 O104 W23 122.8(11) . .
W22 O104 Rb17 95.1(8) . .
W23 O104 Rb17 99.3(8) . .
W22 O105 Rb7 152.0(13) . 2_776
W22 O106 W27 154.4(14) . .
W27 O108 W26 121.8(14) . .
W25 O110 W26 155.2(15) . .
W27 O111 Mn6 121.1(15) . .
W26 O112 Mn6 123.2(13) . .
Mn7 O113 W22 123.1(12) . .
Mn7 O113 Rb17 101.2(9) . .
W22 O113 Rb17 107.6(8) . .
W23 O114 Mn7 122.0(13) . .
W23 O114 Rb17 106.5(9) . .
Mn7 O114 Rb17 92.7(8) . .
W23 O114 Rb5 108.5(9) . .
Mn7 O114 Rb5 100.6(8) . .
Rb17 O114 Rb5 127.3(8) . .
W25 O115 Mn8 144.7(13) . .
W25 O115 Na5 116.6(11) . .
Mn8 O115 Na5 98.6(9) . .
W25 O115 Rb18 90.4(8) . .
Mn8 O115 Rb18 91.1(8) . .
Na5 O115 Rb18 91.9(7) . .
W24 O116 Mn8 137.1(14) . .
W24 O116 Rb5 112.9(10) . .
Mn8 O116 Rb5 109.4(9) . .
Mn6 O117 Mn7 130.7(11) . .
P1 O119 Mn6 132.0(14) . .
P1 O119 Na5 111.1(11) . .
Mn6 O119 Na5 114.5(10) . .
P1 O120 Mn7 127.4(13) . .
P1 O120 Rb5 119.5(10) . .
Mn7 O120 Rb5 111.9(9) . .
P1 O121 Mn8 140.5(14) . .
P1 O121 Rb6 125.0(12) . .
Mn8 O121 Rb6 94.2(7) . .
P6 O122 Mn7 145.3(15) . .
P6 O122 Rb17 101.0(11) . .
Mn7 O122 Rb17 87.5(7) . .
P6 O124 Rb28 131.5(13) . 2_776
P6 O124 Rb17 94.9(11) . .
Rb28 O124 Rb17 123.8(8) 2_776 .
P6 O124 Rb14 127.5(12) . 2_776
Rb17 O124 Rb14 80.1(5) . 2_776
W28 O125 Rb10 144.7(12) . 2_766
W28 O125 Rb22 107.8(10) . .
Rb10 O125 Rb22 99.6(7) 2_766 .
W28 O125 Rb11 106.5(10) . .
Rb10 O125 Rb11 96.3(7) 2_766 .
W28 O128 W29 124.2(11) . .
W30 O129 W28 123.3(12) . .
W30 O130 W29 123.9(12) . .
W28 O131 W32 150.3(13) . .
W28 O131 Rb11 98.2(9) . .
W32 O131 Rb11 101.7(9) . .
W28 O131 Rb22 95.0(9) . .
W32 O131 Rb22 100.8(9) . .
W28 O132 W31 148.9(13) . .
W36 O133 W30 150.1(13) . .
W30 O134 W35 151.7(15) . .
W29 O135 W34 150.8(13) . .
W29 O136 W33 148.3(12) . .
P14 O137 W28 123.1(12) . .
P14 O137 W29 124.8(12) . .
W28 O137 W29 91.7(7) . .
P14 O137 W30 126.1(11) . .
W28 O137 W30 90.7(7) . .
W29 O137 W30 90.3(7) . .
P14 O138 W32 130.0(12) . .
P14 O138 W33 128.4(12) . .
W32 O138 W33 90.5(7) . .
P14 O139 W31 126.3(11) . .
P14 O139 Mn10 127.7(12) . .
W31 O139 Mn10 88.5(7) . .
P14 O139 W36 127.2(12) . .
W31 O139 W36 89.3(7) . .
Mn10 O139 W36 84.4(6) . .
P14 O140 W34 127.0(11) . .
P14 O140 Mn9 122.3(11) . .
W34 O140 Mn9 90.9(7) . .
P14 O140 W35 127.0(11) . .
W34 O140 W35 91.6(7) . .
Mn9 O140 W35 86.4(6) . .
W36 O142 W31 123.3(12) . .
W35 O144 W36 148.6(11) . .
W35 O144 Rb19 92.6(7) . .
W36 O144 Rb19 110.8(7) . .
W35 O145 Rb9 104.1(8) . .
W35 O145 Rb19 116.0(10) . .
Rb9 O145 Rb19 105.6(6) . .
W34 O146 W35 122.6(11) . .
W34 O147 Mn20 140.6(13) . .
W33 O148 W34 154.4(12) . .
W33 O148 Rb6 97.4(8) . .
W34 O148 Rb6 103.5(8) . .
W33 O149 Rb5 116.1(10) . .
W33 O150 W32 119.8(10) . .
W32 O151 Rb23 159.1(13) . 2_766
W32 O151 Rb11 114.9(11) . .
W32 O151 Rb22 115.2(11) . .
Rb23 O151 Rb22 85.4(7) 2_766 .
W32 O152 W31 153.7(13) . .
W32 O152 Rb18 98.2(8) . .
W31 O152 Rb18 103.9(8) . .
Mn10 O153 W36 122.5(12) . .
Mn10 O153 Na1 110.5(10) . .
W36 O153 Na1 126.1(10) . .
W31 O154 Mn10 121.6(12) . .
W31 O154 Rb18 109.3(8) . .
Mn10 O154 Rb18 98.5(8) . .
W35 O155 Mn9 120.7(10) . .
W35 O155 Rb9 97.4(8) . .
Mn9 O155 Rb9 134.4(9) . .
W34 O156 Mn9 121.2(10) . .
W34 O156 Rb6 108.5(7) . .
Mn9 O156 Rb6 101.8(7) . .
W32 O157 Mn8 141.6(13) . .
W32 O157 Rb18 110.8(9) . .
Mn8 O157 Rb18 107.0(9) . .
W33 O158 Mn8 141.9(13) . .
W33 O158 Rb6 110.2(10) . .
Mn8 O158 Rb6 107.1(9) . .
Mn9 O159 Mn10 129.0(11) . .
P7 O161 Mn10 132.9(15) . .
P7 O161 Rb18 112.8(11) . .
Mn10 O161 Rb18 113.8(10) . .
P7 O162 Mn9 130.5(14) . .
P7 O162 Rb6 117.3(11) . .
Mn9 O162 Rb6 110.8(10) . .
P7 O163 Mn8 138.9(13) . .
P7 O163 Na5 125.3(12) . .
Mn8 O163 Na5 95.7(8) . .
P7 O163 Rb18 87.4(9) . .
Mn8 O163 Rb18 87.7(7) . .
Na5 O163 Rb18 93.4(7) . .
P7 O163 Rb6 85.1(10) . .
Mn8 O163 Rb6 81.0(6) . .
Na5 O163 Rb6 112.4(7) . .
Rb18 O163 Rb6 152.6(7) . .
W52 O164 Mn9 142.0(13) . .
Na15 O165 Rb29 99.8(13) 1_455 2_775
W55A O166 Na2 147.6(15) . .
Na2 O166 Rb26 64.6(7) . 2_775
W55A O166 Rb21 99.4(12) . .
Na2 O166 Rb21 93.9(9) . .
Rb26 O166 Rb21 156.4(10) 2_775 .
W57A O167 Rb15 112.4(14) . 1_455
W56A O168 W55A 125.1(15) . .
W55B O168 Rb26 113(2) . 2_775
W57B O169 O171 124(3) . .
W57A O169 O171 72.8(15) . .
W57A O169 W55A 143.5(16) . .
O171 O169 W55A 135.6(16) . .
W57B O169 Rb30 61.9(18) . 1_455
O171 O169 Rb30 77.4(13) . 1_455
W56A O170 W57A 130.8(12) . .
W56A O170 Rb15 129.6(10) . 1_455
W57A O170 Rb15 82.9(6) . 1_455
O169 O171 W57A 43.2(11) . .
O169 O171 W58 143.1(17) . .
W57A O171 W58 148.1(14) . .
O169 O171 W57B 19.1(9) . .
W58 O171 W57B 131.4(12) . .
O169 O171 Rb30 70.4(12) . 1_455
W58 O171 Rb30 113.7(11) . 1_455
W57B O171 Rb30 57.1(8) . 1_455
W55A O172 W59 148.5(13) . .
W57B O172 W59 142.1(15) . .
W55A O172 Rb21 102.7(10) . .
W57B O172 Rb21 102.9(11) . .
W59 O172 Rb21 100.8(9) . .
W57B O172 Rb30 57.4(8) . 1_455
W59 O172 Rb30 112.9(10) . 1_455
Rb21 O172 Rb30 60.4(6) . 1_455
W56B O173 W63 115.4(13) . .
W57A O173 W63 149.0(14) . .
W55A O174 W60 150.3(16) . .
W60 O174 W55B 124.9(13) . .
W56B O175 W62 116.5(15) . .
W62 O175 W56A 153.6(14) . .
W55B O176 W61 136.3(15) . .
W61 O176 W56A 151.6(14) . .
W55B O176 Rb29 94.2(12) . 2_775
W61 O176 Rb29 104.2(10) . 2_775
P19 O177 W55B 121.2(13) . .
P19 O177 W57B 125.6(13) . .
W55B O177 W57B 91.7(10) . .
P19 O177 W56A 128.1(12) . .
P19 O177 W55A 121.5(12) . .
W56A O177 W55A 92.1(8) . .
P19 O177 W57A 121.3(13) . .
W56A O177 W57A 92.4(8) . .
W55A O177 W57A 92.0(8) . .
P19 O178 W60 126.3(13) . .
P19 O178 Mn16 127.9(14) . .
W60 O178 Mn16 88.5(8) . .
P19 O178 W61 127.1(13) . .
W60 O178 W61 88.4(8) . .
Mn16 O178 W61 85.2(7) . .
P19 O179 W63 128.8(13) . .
P19 O179 Mn17 125.0(14) . .
W63 O179 Mn17 87.9(8) . .
P19 O179 W62 127.6(14) . .
W63 O179 W62 88.7(8) . .
Mn17 O179 W62 84.9(7) . .
P19 O180 W58 130.0(14) . .
P19 O180 W59 126.6(14) . .
W58 O180 W59 90.0(8) . .
W61 O181 Rb29 98.8(11) . 2_775
W60 O182 W61 122.9(13) . .
W60 O182 Rb24 104.9(10) . 2_775
W61 O182 Rb24 131.9(11) . 2_775
W60 O183 Rb24 144.0(15) . .
W60 O183 Rb24 106.4(12) . 2_775
Rb24 O183 Rb24 105.4(8) . 2_775
W59 O184 W60 158.5(14) . .
W59 O184 Rb3 96.1(9) . .
W60 O184 Rb3 101.5(9) . .
W59 O185 Na11 149.3(13) . .
W59 O185 Rb21 113.8(11) . .
Na11 O185 Rb21 56.2(7) . .
W58 O186 W59 121.7(11) . .
W58 O186 Rb12 99.1(8) . 1_455
W59 O186 Rb12 137.4(10) . 1_455
W58 O186 Rb30 105.6(9) . 1_455
W59 O186 Rb30 106.9(9) . 1_455
W58 O187 Rb10 114.2(12) . .
W58 O187 Rb22 111.5(12) . 2_766
Rb10 O187 Rb22 99.6(9) . 2_766
W58 O187 Rb12 102.4(11) . 1_455
Rb10 O187 Rb12 97.3(8) . 1_455
W58 O187 Rb11 107.8(11) . 2_766
Rb10 O187 Rb11 93.3(8) . 2_766
Rb12 O187 Rb11 140.2(9) 1_455 2_766
W58 O188 W63 153.3(14) . .
W58 O188 Rb11 101.8(9) . 2_766
W63 O188 Rb11 96.5(9) . 2_766
W58 O188 Rb22 96.6(9) . 2_766
W63 O188 Rb22 98.3(9) . 2_766
W63 O189 Rb23 151.8(16) . .
W63 O189 Rb11 108.9(12) . 2_766
W63 O189 Rb16 132.2(14) . .
Rb11 O189 Rb16 114.5(10) 2_766 .
W63 O189 Rb22 106.1(12) . 2_766
Rb23 O189 Rb22 85.6(8) . 2_766
W62 O190 W63 123.7(13) . .
W62 O190 W56B 87.3(10) . .
W63 O190 W56B 90.5(10) . .
W61 O192 W62 152.2(14) . .
W61 O193 Mn16 124.3(12) . .
W62 O194 Mn17 120.6(13) . .
Mn16 O195 W60 124.3(12) . .
Mn16 O195 Rb3 103.3(9) . .
W60 O195 Rb3 106.4(8) . .
W63 O196 Mn17 121.5(14) . .
W59 O197 Mn18 140.0(12) . .
W59 O197 Rb3 111.2(10) . .
Mn18 O197 Rb3 108.5(8) . .
W58 O198 Mn18 141.6(14) . .
W58 O198 Rb10 92.5(9) . .
Mn18 O198 Rb10 90.9(9) . .
Mn16 O199 Mn17 131.7(13) . .
P4 O201 Mn16 130.3(14) . .
P4 O201 Rb3 117.1(12) . .
Mn16 O201 Rb3 111.0(10) . .
P4 O202 Mn17 128.1(13) . .
P4 O203 Mn18 139.1(15) . .
P4 O203 Rb2 127.2(11) . .
Mn18 O203 Rb2 93.2(8) . .
P12 O204 Mn16 149.0(16) . .
W64 O209 Rb13 103.8(11) . 2_776
W65 O210 W64 122.4(10) . .
W65 O210 Na3 116.7(9) . .
W64 O210 Na3 107.6(9) . .
W66 O211 W64 125.0(12) . .
W65 O212 W66 125.7(12) . .
W66 O213 W70 149.3(11) . .
W65 O214 W69 154.1(13) . .
W65 O215 W68 152.4(12) . .
W64 O216 W67 150.2(12) . .
W64 O216 Rb13 98.6(8) . 2_776
W67 O216 Rb13 101.2(8) . 2_776
W64 O217 W72 150.4(13) . .
W66 O218 W71 151.4(13) . .
P20 O219 W64 123.0(12) . .
P20 O219 W65 126.3(13) . .
W64 O219 W65 91.5(7) . .
P20 O219 W66 124.0(11) . .
W64 O219 W66 91.2(8) . .
W65 O219 W66 90.9(7) . .
P20 O220 W67 127.9(13) . .
P20 O220 Mn19 128.3(12) . .
W67 O220 Mn19 88.2(7) . .
P20 O221 W72 130.4(12) . .
P20 O221 W71 127.7(12) . .
W72 O221 W71 89.8(8) . .
P20 O222 W70 127.5(13) . .
P20 O222 Mn20 123.3(12) . .
W70 O222 Mn20 89.7(7) . .
P20 O222 W69 127.8(11) . .
W70 O222 W69 90.6(7) . .
Mn20 O222 W69 85.2(7) . .
W68 O223 W67 124.7(13) . .
W67 O224 Rb13 105.2(10) . 2_776
W67 O225 W72 154.0(13) . .
W67 O225 Rb10 104.7(9) . .
W72 O225 Rb10 97.5(8) . .
W72 O226 Na14 119.7(12) . .
W72 O226 Na11 129.7(11) . .
W72 O226 Rb12 132.8(11) . 1_455
Na11 O226 Rb12 97.0(8) . 1_455
W72 O227 W71 119.0(12) . .
W71 O228 Rb3 116.7(11) . .
W71 O229 W70 156.2(10) . .
W71 O229 Rb2 96.8(7) . .
W70 O229 Rb2 103.6(7) . .
W70 O230 W69 122.7(9) . .
W69 O231 Rb6 102.2(9) . .
W69 O231 Rb5 111.5(9) . .
Rb6 O231 Rb5 109.8(7) . .
W69 O232 W68 152.4(14) . .
W69 O232 Rb5 95.9(9) . .
W68 O232 Rb5 104.0(8) . .
W68 O233 Na12 125.8(13) . .
W68 O233 Na10 136.8(13) . .
W68 O233 Rb5 105.0(10) . .
Na12 O233 Rb5 100.3(9) . .
Na10 O233 Rb5 88.6(8) . .
W70 O234 Mn20 120.5(10) . .
W70 O234 Rb2 109.9(8) . .
Mn20 O234 Rb2 100.5(7) . .
W69 O235 Mn20 121.6(12) . .
W69 O235 Rb6 96.6(8) . .
Mn20 O235 Rb6 133.6(9) . .
W71 O236 Mn18 139.8(13) . .
W71 O236 Rb2 111.2(10) . .
Mn18 O236 Rb2 108.0(9) . .
W71 O236 Rb3 90.2(8) . .
Mn18 O236 Rb3 92.6(8) . .
Rb2 O236 Rb3 98.1(6) . .
Mn19 O237 W68 120.9(12) . .
W67 O238 Mn19 123.9(12) . .
W67 O238 Rb10 106.0(9) . .
Mn19 O238 Rb10 98.8(8) . .
W72 O239 Mn18 142.2(13) . .
W72 O239 Rb10 109.9(9) . .
Mn18 O239 Rb10 107.4(9) . .
Mn20 O240 Mn19 128.3(11) . .
P9 O241 Mn20 131.3(13) . .
P9 O241 Rb2 116.9(10) . .
Mn20 O241 Rb2 110.1(8) . .
P9 O242 Mn19 133.0(15) . .
P9 O242 Rb10 113.1(12) . .
Mn19 O242 Rb10 113.7(9) . .
P9 O244 Mn18 139.3(12) . .
P9 O244 Rb10 87.6(9) . .
Mn18 O244 Rb10 86.2(6) . .
P9 O244 Rb2 85.7(9) . .
Mn18 O244 Rb2 82.0(6) . .
Rb10 O244 Rb2 152.9(6) . .
W39A O248 W38A 135(2) . .
W38A O249 W37A 131(2) . .
W39A O250 W37A 135(2) . .
W39A O250 Rb15 106.3(17) . .
W37A O250 Rb15 102.6(16) . .
W38A O251 W45 150(2) . .
W45 O251 W37B 132(2) . .
W38A O252 W40 160(2) . .
W40 O252 W38B 131.3(17) . .
W37B O253 W44 143(2) . .
W37A O253 W44 147.4(19) . .
W39A O254 W41 151.3(17) . .
W41 O254 W38B 142.9(16) . .
W39B O255 W43 133.4(19) . .
W37A O255 W43 144.9(18) . .
W37A O255 Rb15 107.9(13) . .
W43 O255 Rb15 105.6(12) . .
W39A O256 W42 144.7(17) . .
W39B O256 W42 130.7(15) . .
W39A O256 Rb15 107.9(12) . .
W42 O256 Rb15 107.1(12) . .
P17 O257 W37A 123.9(16) . .
P17 O257 W38B 129.8(18) . .
P17 O257 W39A 122.8(16) . .
W37A O257 W39A 92.9(10) . .
P17 O257 W38A 125.5(16) . .
W37A O257 W38A 91.4(10) . .
W39A O257 W38A 90.6(9) . .
P17 O257 W37B 126.3(16) . .
W38B O257 W37B 92.2(11) . .
P17 O258 W44 127.6(16) . .
P17 O258 Mn11 126.0(15) . .
W44 O258 Mn11 88.4(9) . .
P17 O258 W45 127.5(15) . .
W44 O258 W45 89.2(9) . .
Mn11 O258 W45 84.6(8) . .
P17 O259 Mn12 124.2(16) . .
P17 O259 W41 127.7(16) . .
Mn12 O259 W41 88.4(10) . .
P17 O259 W40 128.8(16) . .
Mn12 O259 W40 85.0(9) . .
W41 O259 W40 89.2(10) . .
W41 O260 Na13 133.1(16) . 2_875
W41 O260 Rb20 109.2(15) . .
Na13 O260 Rb20 117.7(11) 2_875 .
W41 O260 Rb27 144.6(16) . 2_875
Rb20 O260 Rb27 86.2(9) . 2_875
W41 O261 W42 157.6(17) . .
W41 O261 Rb20 96.5(11) . .
W42 O261 Rb20 98.5(11) . .
W42 O262 Rb8 112.4(11) . .
W42 O262 Rb25 100.7(11) . .
Rb8 O262 Rb25 93.2(8) . .
W42 O262 Rb20 107.4(12) . .
Rb8 O262 Rb20 99.0(8) . .
Rb25 O262 Rb20 141.9(9) . .
W43 O263 W42 122.9(13) . .
W43 O263 Rb25 136.4(12) . .
W42 O263 Rb25 100.5(9) . .
W43 O263 Rb15 110.2(10) . .
W42 O263 Rb15 105.6(9) . .
W44 O265 W43 156.6(18) . .
W44 O265 Rb19 102.2(11) . .
W43 O265 Rb19 93.9(10) . .
W45 O267 W44 125.0(15) . .
W45 O269 W40 157.5(19) . .
W40 O271 W41 121.1(18) . .
P17 O272 W42 129.1(13) . .
P17 O272 W43 129.2(14) . .
W42 O272 W43 91.3(8) . .
W45 O273 Mn11 125.1(17) . .
W44 O274 Mn11 124.6(14) . .
W44 O274 Rb19 106.9(11) . .
Mn11 O274 Rb19 99.4(10) . .
Mn12 O275 W40 121.6(17) . .
W41 O276 Mn12 121.0(15) . .
W43 O277 Mn13 139.5(13) . .
W43 O277 Rb19 113.9(11) . .
Mn13 O277 Rb19 106.4(9) . .
W42 O278 Mn13 143.3(15) . .
W42 O278 Rb8 93.2(9) . .
Mn13 O278 Rb8 91.6(8) . .
Mn12 O279 Mn11 131.7(14) . .
P3 O281 Mn11 130.9(17) . .
P3 O281 Rb19 114.9(13) . .
Mn11 O281 Rb19 111.8(11) . .
P3 O282 Mn12 129.2(14) . .
P3 O282 Na7 109.9(12) . .
Mn12 O282 Na7 116.5(11) . .
P10 O283 Mn11 149(2) . .
P3 O286 Mn13 138.8(14) . .
P3 O286 Rb9 125.6(11) . .
Mn13 O286 Rb9 95.3(8) . .
P3 O286 Rb19 85.6(10) . .
Mn13 O286 Rb19 91.1(8) . .
Rb9 O286 Rb19 89.2(5) . .
W46 O289 Rb12 140.1(12) . .
W46 O289 Rb30 104.9(11) . .
W46 O289 Rb21 100.2(10) . 1_655
Rb12 O289 Rb21 91.6(6) . 1_655
Rb30 O289 Rb21 59.3(6) . 1_655
W46 O290 W48 126.7(13) . .
W47 O291 W46 123.8(12) . .
W47 O292 W48 129.2(13) . .
W50 O293 W47 153.7(14) . .
W46 O294 W49 151.9(13) . .
W46 O294 Rb21 100.5(9) . 1_655
W49 O294 Rb21 96.2(8) . 1_655
W46 O295 W54 152.1(15) . .
W46 O295 Rb30 92.2(10) . .
W54 O295 Rb30 97.3(9) . .
W48 O296 W53 148.4(13) . .
W48 O297 W52 152.4(12) . .
W47 O298 W51 154.9(12) . .
P18 O299 W47 128.4(12) . .
P18 O299 W46 122.1(11) . .
W47 O299 W46 90.8(7) . .
P18 O299 W48 123.6(11) . .
W47 O299 W48 90.5(7) . .
W46 O299 W48 90.7(7) . .
P18 O300 W49 126.5(12) . .
P18 O300 Mn14 127.5(12) . .
W49 O300 Mn14 90.2(8) . .
P18 O300 W50 125.4(12) . .
W49 O300 W50 90.0(7) . .
Mn14 O300 W50 84.5(7) . .
P18 O301 W54 130.2(12) . .
P18 O301 W53 130.2(12) . .
W54 O301 W53 89.7(7) . .
P18 O302 W52 127.6(11) . .
P18 O302 Mn15 124.5(11) . .
W52 O302 Mn15 89.5(7) . .
P18 O302 W51 127.8(11) . .
W52 O302 W51 89.4(6) . .
Mn15 O302 W51 84.8(6) . .
W49 O303 Na2 151.5(14) . 1_655
W49 O303 Rb21 109.0(11) . 1_655
Na2 O303 Rb21 98.3(8) 1_655 1_655
W54 O304 W49 155.1(15) . .
W54 O304 Rb8 96.5(9) . .
W49 O304 Rb8 104.4(10) . .
W54 O305 Rb25 131.3(15) . .
W54 O305 Rb30 114.6(13) . .
Rb25 O305 Rb30 95.3(9) . .
W54 O306 W53 120.5(12) . .
W53 O307 Rb19 116.8(11) . .
W52 O308 W53 156.4(11) . .
W52 O308 Rb9 104.0(8) . .
W53 O308 Rb9 96.6(7) . .
W52 O309 W51 123.5(10) . .
W51 O310 Rb4 111.2(9) . .
W51 O310 Rb1 101.3(8) . .
Rb4 O310 Rb1 105.6(6) . .
W51 O311 W50 153.0(13) . .
W51 O311 Rb4 95.7(7) . .
W50 O311 Rb4 104.3(8) . .
W50 O312 Rb4 104.5(10) . .
W50 O313 W49 122.5(14) . .
W54 O314 Mn13 142.6(12) . .
W54 O314 Rb8 112.9(9) . .
Mn13 O314 Rb8 104.1(9) . .
W49 O315 Mn14 122.9(11) . .
W49 O315 Rb8 109.2(8) . .
Mn14 O315 Rb8 97.9(8) . .
W53 O316 Mn13 142.5(12) . .
W53 O316 Rb9 110.3(9) . .
Mn13 O316 Rb9 106.1(9) . .
W53 O316 Rb19 92.3(8) . .
Mn13 O316 Rb19 91.9(7) . .
Rb9 O316 Rb19 96.8(6) . .
Mn14 O317 W50 122.0(13) . .
W52 O318 Mn15 121.7(11) . .
W52 O318 Rb9 109.5(9) . .
Mn15 O318 Rb9 100.9(8) . .
W51 O319 Mn15 122.8(12) . .
W51 O319 Rb1 98.9(8) . .
Mn15 O319 Rb1 132.5(10) . .
Mn15 O320 Mn14 131.4(11) . .
P11 O322 Mn14 132.2(12) . .
P11 O322 Rb8 111.5(10) . .
Mn14 O322 Rb8 116.0(8) . .
P11 O323 Mn15 131.6(12) . .
P11 O323 Rb9 117.1(10) . .
Mn15 O323 Rb9 109.7(8) . .
P11 O324 Mn13 139.3(13) . .
P11 O324 Na7 123.1(12) . .
Mn13 O324 Na7 97.7(9) . .
P11 O324 Rb8 89.3(9) . .
Mn13 O324 Rb8 88.7(6) . .
Na7 O324 Rb8 92.9(7) . .
O119 P1 O121 111.5(13) . .
O119 P1 O120 113.3(12) . .
O121 P1 O120 109.4(12) . .
O119 P1 C1 105.8(15) . .
O121 P1 C1 107.0(14) . .
O120 P1 C1 109.4(14) . .
O119 P1 Rb5 143.2(9) . .
O121 P1 Rb5 72.1(9) . .
O120 P1 Rb5 40.1(8) . .
C1 P1 Rb5 107.9(12) . .
O39 P2 O37 108.3(13) . .
O39 P2 O38 111.7(12) . .
O37 P2 O38 111.6(12) . .
O39 P2 C6 108.9(15) . .
O37 P2 C6 109.3(15) . .
O38 P2 C6 107.1(15) . .
O39 P2 Rb14 71.0(9) . .
O37 P2 Rb14 42.1(9) . .
O38 P2 Rb14 145.4(9) . .
C6 P2 Rb14 104.1(12) . .
O39 P2 Rb4 73.0(8) . .
O37 P2 Rb4 141.1(9) . .
O38 P2 Rb4 41.7(8) . .
C6 P2 Rb4 106.5(12) . .
Rb14 P2 Rb4 138.5(3) . .
O281 P3 O282 111.1(14) . .
O281 P3 O286 111.5(15) . .
O282 P3 O286 110.5(13) . .
O281 P3 C7 108.4(15) . .
O282 P3 C7 108.8(16) . .
O286 P3 C7 106.3(15) . .
O281 P3 Rb19 44.3(10) . .
O282 P3 Rb19 143.3(10) . .
O286 P3 Rb19 70.4(9) . .
C7 P3 Rb19 105.7(12) . .
O203 P4 O201 111.0(13) . .
O203 P4 O202 110.1(12) . .
O201 P4 O202 113.7(14) . .
O203 P4 C12 105.8(16) . .
O201 P4 C12 106.9(15) . .
O202 P4 C12 108.9(15) . .
O203 P4 Rb3 71.2(9) . .
O201 P4 Rb3 42.4(9) . .
O202 P4 Rb3 144.0(10) . .
C12 P4 Rb3 104.8(12) . .
O81 P5 O79 112.6(11) . .
O81 P5 O80 110.2(11) . .
O79 P5 O80 110.5(12) . .
O81 P5 C13 108.4(14) . .
O79 P5 C13 107.0(13) . .
O80 P5 C13 107.9(13) . .
O81 P5 Rb7 68.9(8) . .
O79 P5 Rb7 45.7(8) . .
O80 P5 Rb7 140.7(8) . .
C13 P5 Rb7 109.3(10) . .
O81 P5 Rb1 72.4(8) . .
O79 P5 Rb1 140.6(8) . .
O80 P5 Rb1 40.3(8) . .
C13 P5 Rb1 107.9(10) . .
Rb7 P5 Rb1 132.8(2) . .
O122 P6 O123 115.6(14) . .
O122 P6 O124 108.4(14) . .
O123 P6 O124 105.2(13) . .
O122 P6 C18 110.7(14) . .
O123 P6 C18 108.9(15) . .
O124 P6 C18 107.6(15) . .
O122 P6 Rb17 56.0(9) . .
O123 P6 Rb17 100.5(9) . .
O124 P6 Rb17 60.8(9) . .
C18 P6 Rb17 150.4(12) . .
O163 P7 O161 111.1(13) . .
O163 P7 O162 109.8(13) . .
O161 P7 O162 110.0(13) . .
O163 P7 C19 109.6(15) . .
O161 P7 C19 107.5(14) . .
O162 P7 C19 108.7(15) . .
O163 P7 Rb18 68.7(9) . .
O161 P7 Rb18 45.0(9) . .
O162 P7 Rb18 140.3(9) . .
C19 P7 Rb18 108.8(12) . .
O163 P7 Rb6 71.7(9) . .
O161 P7 Rb6 140.6(10) . .
O162 P7 Rb6 41.3(8) . .
C19 P7 Rb6 108.0(11) . .
Rb18 P7 Rb6 132.7(2) . .
O40 P8 O42 113.7(19) . .
O40 P8 O41 108.5(17) . .
O42 P8 O41 108(2) . .
O40 P8 C24 107.1(18) . .
O42 P8 C24 112(2) . .
O41 P8 C24 106.5(19) . .
O244 P9 O242 111.8(13) . .
O244 P9 O241 109.7(12) . .
O242 P9 O241 110.3(12) . .
O244 P9 C25 108.7(14) . .
O242 P9 C25 108.4(13) . .
O241 P9 C25 107.8(14) . .
O244 P9 Rb10 69.2(8) . .
O242 P9 Rb10 44.8(9) . .
O241 P9 Rb10 139.6(8) . .
C25 P9 Rb10 110.5(10) . .
O244 P9 Rb2 71.4(8) . .
O242 P9 Rb2 142.2(9) . .
O241 P9 Rb2 41.8(8) . .
C25 P9 Rb2 105.6(9) . .
Rb10 P9 Rb2 132.9(3) . .
O283 P10 O284 115(2) . .
O283 P10 O285 108(2) . .
O284 P10 O285 109(2) . .
O283 P10 C30 108.6(18) . .
O284 P10 C30 110(2) . .
O285 P10 C30 106(2) . .
O322 P11 O324 110.1(12) . .
O322 P11 O323 110.5(11) . .
O324 P11 O323 111.2(11) . .
O322 P11 C31 108.4(12) . .
O324 P11 C31 109.5(13) . .
O323 P11 C31 107.0(13) . .
O322 P11 Rb8 46.2(8) . .
O324 P11 Rb8 66.4(8) . .
O323 P11 Rb8 141.4(9) . .
C31 P11 Rb8 109.8(10) . .
O322 P11 Rb9 142.1(9) . .
O324 P11 Rb9 73.2(8) . .
O323 P11 Rb9 41.6(7) . .
C31 P11 Rb9 105.4(9) . .
Rb8 P11 Rb9 133.0(3) . .
O204 P12 O205 116.2(19) . .
O204 P12 O206 108.1(17) . .
O205 P12 O206 110(2) . .
O204 P12 C36 105.9(15) . .
O205 P12 C36 109(2) . .
O206 P12 C36 106.7(18) . .
O97 P13 O98 109.2(14) . .
O97 P13 O95 109.0(14) . .
O98 P13 O95 108.0(13) . .
O97 P13 O96 113.0(13) . .
O98 P13 O96 110.5(14) . .
O95 P13 O96 107.0(13) . .
O139 P14 O138 112.1(12) . .
O139 P14 O137 109.9(12) . .
O138 P14 O137 106.8(11) . .
O139 P14 O140 108.6(11) . .
O138 P14 O140 112.9(11) . .
O137 P14 O140 106.3(12) . .
O16 P15 O13 108.6(13) . .
O16 P15 O15 111.0(12) . .
O13 P15 O15 110.0(13) . .
O16 P15 O14 109.5(12) . .
O13 P15 O14 107.8(12) . .
O15 P15 O14 109.9(11) . .
O58 P16 O57 110.3(11) . .
O58 P16 O55 107.9(11) . .
O57 P16 O55 109.6(11) . .
O58 P16 O56 108.6(11) . .
O57 P16 O56 112.3(11) . .
O55 P16 O56 108.0(11) . .
O259 P17 O258 108.6(16) . .
O259 P17 O257 107.1(16) . .
O258 P17 O257 108.0(16) . .
O259 P17 O272 113.0(15) . .
O258 P17 O272 112.5(14) . .
O257 P17 O272 107.4(15) . .
O301 P18 O302 112.5(12) . .
O301 P18 O299 108.2(13) . .
O302 P18 O299 106.4(11) . .
O301 P18 O300 112.0(12) . .
O302 P18 O300 108.3(12) . .
O299 P18 O300 109.3(12) . .
O179 P19 O178 108.2(13) . .
O179 P19 O180 109.5(14) . .
O178 P19 O180 112.0(14) . .
O179 P19 O177 107.2(13) . .
O178 P19 O177 109.3(13) . .
O180 P19 O177 110.4(13) . .
O220 P20 O221 110.9(12) . .
O220 P20 O222 108.9(12) . .
O221 P20 O222 113.3(12) . .
O220 P20 O219 109.5(12) . .
O221 P20 O219 107.7(13) . .
O222 P20 O219 106.4(12) . .
O17 W4 O30 101.7(11) . .
O17 W4 O18 101.1(11) . .
O30 W4 O18 87.7(10) . .
O17 W4 O9 104.1(12) . .
O30 W4 O9 153.9(11) . .
O18 W4 O9 83.0(11) . .
O17 W4 O28 102.0(12) . .
O30 W4 O28 91.8(10) . .
O18 W4 O28 156.5(10) . .
O9 W4 O28 87.2(11) . .
O17 W4 O14 171.7(10) . .
O30 W4 O14 73.9(9) . .
O18 W4 O14 72.0(8) . .
O9 W4 O14 80.0(10) . .
O28 W4 O14 85.3(9) . .
O27 W5 O29 102.8(12) . .
O27 W5 O10 101.3(12) . .
O29 W5 O10 155.6(12) . .
O27 W5 O28 100.7(11) . .
O29 W5 O28 92.3(11) . .
O10 W5 O28 86.6(11) . .
O27 W5 O26 100.9(11) . .
O29 W5 O26 86.3(11) . .
O10 W5 O26 85.7(11) . .
O28 W5 O26 158.2(11) . .
O27 W5 O16 173.7(9) . .
O29 W5 O16 75.5(10) . .
O10 W5 O16 80.1(9) . .
O28 W5 O16 85.5(9) . .
O26 W5 O16 73.0(9) . .
O25 W6 O34 102.9(12) . .
O25 W6 O24 100.7(12) . .
O34 W6 O24 95.5(10) . .
O25 W6 O26 99.2(12) . .
O34 W6 O26 88.4(10) . .
O24 W6 O26 158.3(10) . .
O25 W6 O11 102.5(12) . .
O34 W6 O11 154.2(10) . .
O24 W6 O11 84.1(11) . .
O26 W6 O11 83.3(11) . .
O25 W6 O16 176.1(12) . .
O34 W6 O16 75.9(8) . .
O24 W6 O16 83.1(8) . .
O26 W6 O16 77.1(9) . .
O11 W6 O16 78.5(9) . .
O25 W6 Rb4 87.8(10) . .
O34 W6 Rb4 45.7(7) . .
O24 W6 Rb4 56.0(7) . .
O26 W6 Rb4 133.7(7) . .
O11 W6 Rb4 140.0(8) . .
O16 W6 Rb4 93.9(5) . .
O23 W7 O33 103.2(11) . .
O23 W7 O22 100.4(11) . .
O33 W7 O22 93.9(10) . .
O23 W7 O24 100.5(11) . .
O33 W7 O24 97.9(10) . .
O22 W7 O24 153.0(9) . .
O23 W7 O12 93.3(11) . .
O33 W7 O12 162.9(10) . .
O22 W7 O12 78.6(9) . .
O24 W7 O12 83.2(10) . .
O23 W7 O15 171.6(10) . .
O33 W7 O15 84.1(9) . .
O22 W7 O15 74.7(8) . .
O24 W7 O15 82.4(8) . .
O12 W7 O15 79.1(8) . .
O23 W7 Rb27 55.4(9) . .
O33 W7 Rb27 126.2(8) . .
O22 W7 Rb27 52.5(6) . .
O24 W7 Rb27 131.9(7) . .
O12 W7 Rb27 60.7(8) . .
O15 W7 Rb27 116.9(5) . .
O23 W7 Rb4 94.2(9) . .
O33 W7 Rb4 42.2(8) . .
O22 W7 Rb4 136.0(6) . .
O24 W7 Rb4 58.7(7) . .
O12 W7 Rb4 141.9(7) . .
O15 W7 Rb4 94.0(5) . .
Rb27 W7 Rb4 147.3(2) . .
O21 W8 O32 104.0(9) . .
O21 W8 O20 99.3(9) . .
O32 W8 O20 94.7(9) . .
O21 W8 O22 102.1(9) . .
O32 W8 O22 91.5(8) . .
O20 W8 O22 155.5(9) . .
O21 W8 O7 92.4(9) . .
O32 W8 O7 163.1(9) . .
O20 W8 O7 86.6(9) . .
O22 W8 O7 80.9(8) . .
O21 W8 O15 172.7(8) . .
O32 W8 O15 82.6(8) . .
O20 W8 O15 82.9(8) . .
O22 W8 O15 74.5(8) . .
O7 W8 O15 80.8(8) . .
O21 W8 Rb17 45.8(6) . 2_776
O32 W8 Rb17 104.8(6) . 2_776
O20 W8 Rb17 53.5(7) . 2_776
O22 W8 Rb17 146.3(6) . 2_776
O7 W8 Rb17 89.5(6) . 2_776
O15 W8 Rb17 136.0(5) . 2_776
O21 W8 Rb7 43.4(6) . .
O32 W8 Rb7 62.1(7) . .
O20 W8 Rb7 111.8(6) . .
O22 W8 Rb7 91.9(6) . .
O7 W8 Rb7 132.8(6) . .
O15 W8 Rb7 142.0(5) . .
Rb17 W8 Rb7 71.14(9) 2_776 .
O21 W8 Rb14 92.9(6) . .
O32 W8 Rb14 42.6(6) . .
O20 W8 Rb14 55.6(6) . .
O22 W8 Rb14 134.1(6) . .
O7 W8 Rb14 142.1(6) . .
O15 W8 Rb14 94.0(5) . .
Rb17 W8 Rb14 68.27(15) 2_776 .
Rb7 W8 Rb14 69.99(14) . .
O19 W9 O31 104.3(12) . .
O19 W9 O20 99.5(11) . .
O31 W9 O20 90.6(10) . .
O19 W9 O8 99.3(12) . .
O31 W9 O8 156.2(11) . .
O20 W9 O8 89.1(10) . .
O19 W9 O18 102.3(11) . .
O31 W9 O18 91.4(10) . .
O20 W9 O18 156.9(9) . .
O8 W9 O18 80.0(10) . .
O19 W9 O14 176.9(11) . .
O31 W9 O14 75.4(9) . .
O20 W9 O14 83.6(8) . .
O8 W9 O14 80.9(9) . .
O18 W9 O14 74.7(8) . .
O19 W9 Rb17 46.6(9) . 2_776
O31 W9 Rb17 107.4(8) . 2_776
O20 W9 Rb17 53.4(7) . 2_776
O8 W9 Rb17 91.4(8) . 2_776
O18 W9 Rb17 146.1(6) . 2_776
O14 W9 Rb17 136.6(5) . 2_776
O19 W9 Rb14 89.2(9) . .
O31 W9 Rb14 45.0(8) . .
O20 W9 Rb14 51.0(6) . .
O8 W9 Rb14 140.1(8) . .
O18 W9 Rb14 136.4(7) . .
O14 W9 Rb14 92.6(5) . .
Rb17 W9 Rb14 66.64(15) 2_776 .
O43 W10 O53 102.4(9) . .
O43 W10 O47 101.9(9) . .
O53 W10 O47 91.6(9) . .
O43 W10 O54 101.8(9) . .
O53 W10 O54 87.1(8) . .
O47 W10 O54 156.0(9) . .
O43 W10 O48 98.9(10) . .
O53 W10 O48 158.6(9) . .
O47 W10 O48 84.8(9) . .
O54 W10 O48 87.8(9) . .
O43 W10 O55 170.4(8) . .
O53 W10 O55 86.3(8) . .
O47 W10 O55 73.5(8) . .
O54 W10 O55 82.5(8) . .
O48 W10 O55 72.5(8) . .
O43 W10 Rb26 76.9(8) . .
O53 W10 Rb26 133.6(6) . .
O47 W10 Rb26 134.5(6) . .
O54 W10 Rb26 49.2(7) . .
O48 W10 Rb26 51.5(7) . .
O55 W10 Rb26 100.2(5) . .
O43 W10 Rb20 48.3(7) . 2_875
O53 W10 Rb20 54.1(6) . 2_875
O47 W10 Rb20 100.4(6) . 2_875
O54 W10 Rb20 98.2(6) . 2_875
O48 W10 Rb20 147.2(6) . 2_875
O55 W10 Rb20 140.1(5) . 2_875
Rb26 W10 Rb20 110.3(2) . 2_875
O45 W11 O52 104.1(9) . .
O45 W11 O51 102.7(10) . .
O52 W11 O51 87.7(8) . .
O45 W11 O46 100.6(9) . .
O52 W11 O46 155.3(8) . .
O51 W11 O46 88.6(8) . .
O45 W11 O47 103.3(9) . .
O52 W11 O47 87.7(8) . .
O51 W11 O47 154.0(8) . .
O46 W11 O47 85.0(8) . .
O45 W11 O55 169.7(9) . .
O52 W11 O55 83.7(7) . .
O51 W11 O55 84.1(8) . .
O46 W11 O55 71.6(7) . .
O47 W11 O55 70.0(7) . .
O44 W12 O50 101.2(9) . .
O44 W12 O49 100.1(9) . .
O50 W12 O49 86.6(8) . .
O44 W12 O46 102.0(9) . .
O50 W12 O46 88.4(8) . .
O49 W12 O46 157.9(8) . .
O44 W12 O48 102.1(9) . .
O50 W12 O48 156.7(9) . .
O49 W12 O48 87.5(9) . .
O46 W12 O48 88.6(9) . .
O44 W12 O55 172.5(8) . .
O50 W12 O55 84.7(7) . .
O49 W12 O55 84.9(8) . .
O46 W12 O55 73.2(7) . .
O48 W12 O55 72.3(8) . .
O44 W12 Rb26 87.2(7) . .
O50 W12 Rb26 136.9(6) . .
O49 W12 Rb26 50.3(6) . .
O46 W12 Rb26 131.6(6) . .
O48 W12 Rb26 43.2(7) . .
O55 W12 Rb26 91.7(5) . .
O61 W13 O75 101.5(9) . .
O61 W13 O54 100.3(9) . .
O75 W13 O54 158.2(8) . .
O61 W13 O62 97.5(10) . .
O75 W13 O62 90.2(8) . .
O54 W13 O62 85.7(8) . .
O61 W13 O60 102.2(10) . .
O75 W13 O60 91.3(8) . .
O54 W13 O60 85.4(8) . .
O62 W13 O60 159.5(9) . .
O61 W13 O58 174.0(9) . .
O75 W13 O58 76.4(7) . .
O54 W13 O58 81.8(7) . .
O62 W13 O58 77.0(8) . .
O60 W13 O58 83.5(8) . .
O61 W13 Rb29 53.4(8) . .
O75 W13 Rb29 83.0(6) . .
O54 W13 Rb29 109.3(7) . .
O62 W13 Rb29 47.8(7) . .
O60 W13 Rb29 152.6(6) . .
O58 W13 Rb29 120.6(5) . .
O61 W13 Rb26 78.9(8) . .
O75 W13 Rb26 140.3(6) . .
O54 W13 Rb26 44.4(6) . .
O62 W13 Rb26 51.0(6) . .
O60 W13 Rb26 127.8(6) . .
O58 W13 Rb26 99.1(5) . .
Rb29 W13 Rb26 65.2(3) . .
O61 W13 Rb7 90.9(7) . .
O75 W13 Rb7 46.7(6) . .
O54 W13 Rb7 134.3(6) . .
O62 W13 Rb7 136.8(6) . .
O60 W13 Rb7 48.9(6) . .
O58 W13 Rb7 91.5(5) . .
Rb29 W13 Rb7 112.8(2) . .
Rb26 W13 Rb7 168.57(18) . .
O59 W14 O74 102.2(9) . .
O59 W14 O60 100.4(9) . .
O74 W14 O60 95.9(9) . .
O59 W14 O70 102.3(9) . .
O74 W14 O70 90.3(8) . .
O60 W14 O70 154.7(8) . .
O59 W14 O53 93.4(9) . .
O74 W14 O53 164.2(8) . .
O60 W14 O53 83.8(8) . .
O70 W14 O53 83.7(8) . .
O59 W14 O57 173.1(8) . .
O74 W14 O57 83.4(8) . .
O60 W14 O57 82.9(8) . .
O70 W14 O57 73.5(7) . .
O53 W14 O57 80.9(7) . .
O59 W14 Rb7 93.9(7) . .
O74 W14 Rb7 45.9(7) . .
O60 W14 Rb7 52.7(6) . .
O70 W14 Rb7 135.8(5) . .
O53 W14 Rb7 136.4(6) . .
O57 W14 Rb7 92.9(4) . .
O59 W14 Rb20 44.2(7) . 2_875
O74 W14 Rb20 146.2(6) . 2_875
O60 W14 Rb20 94.0(6) . 2_875
O70 W14 Rb20 94.4(5) . 2_875
O53 W14 Rb20 49.2(5) . 2_875
O57 W14 Rb20 129.9(5) . 2_875
Rb7 W14 Rb20 124.31(10) . 2_875
O69 W15 O73 101.2(10) . .
O69 W15 O70 103.9(9) . .
O73 W15 O70 91.9(9) . .
O69 W15 O68 100.4(9) . .
O73 W15 O68 94.0(9) . .
O70 W15 O68 153.2(8) . .
O69 W15 O52 96.0(8) . .
O73 W15 O52 162.9(9) . .
O70 W15 O52 84.0(7) . .
O68 W15 O52 82.7(7) . .
O69 W15 O57 175.4(8) . .
O73 W15 O57 82.5(8) . .
O70 W15 O57 73.1(7) . .
O68 W15 O57 81.9(7) . .
O52 W15 O57 80.4(7) . .
O69 W15 Rb1 92.3(7) . .
O73 W15 Rb1 43.9(7) . .
O70 W15 Rb1 135.5(5) . .
O68 W15 Rb1 53.2(5) . .
O52 W15 Rb1 135.9(5) . .
O57 W15 Rb1 92.2(4) . .
O69 W15 Rb4 39.7(7) . .
O73 W15 Rb4 64.2(7) . .
O70 W15 Rb4 90.5(6) . .
O68 W15 Rb4 115.5(6) . .
O52 W15 Rb4 132.2(5) . .
O57 W15 Rb4 142.6(4) . .
Rb1 W15 Rb4 76.01(7) . .
O67 W16 O72 99.8(8) . .
O67 W16 O68 99.2(8) . .
O72 W16 O68 91.5(8) . .
O67 W16 O66 100.5(8) . .
O72 W16 O66 90.2(8) . .
O68 W16 O66 159.7(8) . .
O67 W16 O51 100.6(8) . .
O72 W16 O51 159.4(9) . .
O68 W16 O51 82.7(8) . .
O66 W16 O51 88.7(8) . .
O67 W16 O56 174.5(7) . .
O72 W16 O56 76.5(8) . .
O68 W16 O56 85.0(7) . .
O66 W16 O56 75.7(7) . .
O51 W16 O56 83.3(8) . .
O67 W16 Rb1 87.1(6) . .
O72 W16 Rb1 46.4(6) . .
O68 W16 Rb1 49.6(5) . .
O66 W16 Rb1 136.6(5) . .
O51 W16 Rb1 132.3(6) . .
O56 W16 Rb1 93.1(5) . .
O65 W17 O71 100.5(9) . .
O65 W17 O64 100.1(9) . .
O71 W17 O64 93.6(8) . .
O65 W17 O66 100.8(8) . .
O71 W17 O66 84.6(8) . .
O64 W17 O66 159.0(8) . .
O65 W17 O50 103.4(8) . .
O71 W17 O50 156.0(8) . .
O64 W17 O50 84.0(8) . .
O66 W17 O50 89.3(8) . .
O65 W17 O56 171.2(8) . .
O71 W17 O56 75.3(7) . .
O64 W17 O56 88.0(7) . .
O66 W17 O56 71.3(7) . .
O50 W17 O56 80.8(7) . .
O65 W17 Rb2 50.1(7) . .
O71 W17 Rb2 54.5(6) . .
O64 W17 Rb2 117.8(6) . .
O66 W17 Rb2 77.9(5) . .
O50 W17 Rb2 146.1(5) . .
O56 W17 Rb2 122.8(5) . .
O65 W17 Rb3 46.2(7) . .
O71 W17 Rb3 99.4(6) . .
O64 W17 Rb3 54.0(6) . .
O66 W17 Rb3 147.0(5) . .
O50 W17 Rb3 98.3(6) . .
O56 W17 Rb3 141.6(5) . .
Rb2 W17 Rb3 78.05(8) . .
O63 W18 O76 101.3(9) . .
O63 W18 O62 100.9(10) . .
O76 W18 O62 89.0(9) . .
O63 W18 O64 101.5(9) . .
O76 W18 O64 90.4(8) . .
O62 W18 O64 157.2(9) . .
O63 W18 O49 101.7(9) . .
O76 W18 O49 157.0(9) . .
O62 W18 O49 87.2(8) . .
O64 W18 O49 84.5(8) . .
O63 W18 Rb26 86.6(7) . .
O76 W18 Rb26 134.2(6) . .
O62 W18 Rb26 45.4(6) . .
O64 W18 Rb26 132.5(6) . .
O49 W18 Rb26 48.2(6) . .
O63 W18 Rb3 53.3(7) . .
O76 W18 Rb3 97.5(6) . .
O62 W18 Rb3 154.2(7) . .
O64 W18 Rb3 48.2(6) . .
O49 W18 Rb3 95.7(5) . .
Rb26 W18 Rb3 121.72(17) . .
O105 W22 O113 102.4(10) . .
O105 W22 O106 101.9(11) . .
O113 W22 O106 92.3(10) . .
O105 W22 O92 100.9(11) . .
O113 W22 O92 156.6(10) . .
O106 W22 O92 84.6(11) . .
O105 W22 O104 101.1(10) . .
O113 W22 O104 87.0(9) . .
O106 W22 O104 156.6(9) . .
O92 W22 O104 86.8(11) . .
O105 W22 O98 172.8(10) . .
O113 W22 O98 75.2(8) . .
O106 W22 O98 85.1(9) . .
O92 W22 O98 81.5(10) . .
O104 W22 O98 72.0(8) . .
O105 W22 Rb17 77.8(8) . .
O113 W22 Rb17 45.3(7) . .
O106 W22 Rb17 134.4(7) . .
O92 W22 Rb17 140.8(8) . .
O104 W22 Rb17 55.8(7) . .
O98 W22 Rb17 96.0(6) . .
O103 W23 O114 102.7(11) . .
O103 W23 O102 101.3(10) . .
O114 W23 O102 94.1(9) . .
O103 W23 O104 99.3(10) . .
O114 W23 O104 89.6(9) . .
O102 W23 O104 157.7(9) . .
O103 W23 O90 100.3(11) . .
O114 W23 O90 156.8(11) . .
O102 W23 O90 84.1(10) . .
O104 W23 O90 83.8(10) . .
O103 W23 O98 175.0(10) . .
O114 W23 O98 76.3(10) . .
O102 W23 O98 83.7(9) . .
O104 W23 O98 75.8(9) . .
O90 W23 O98 80.6(10) . .
O103 W23 Rb17 80.3(8) . .
O114 W23 Rb17 47.7(7) . .
O102 W23 Rb17 140.0(7) . .
O104 W23 Rb17 52.7(7) . .
O90 W23 Rb17 135.5(8) . .
O98 W23 Rb17 95.7(6) . .
O103 W23 Rb5 88.8(8) . .
O114 W23 Rb5 46.6(7) . .
O102 W23 Rb5 53.2(7) . .
O104 W23 Rb5 136.1(7) . .
O90 W23 Rb5 137.3(8) . .
O98 W23 Rb5 93.9(6) . .
Rb17 W23 Rb5 87.07(8) . .
O101 W24 O116 105.2(11) . .
O101 W24 O100 100.8(11) . .
O116 W24 O100 95.1(11) . .
O101 W24 O102 100.1(11) . .
O116 W24 O102 96.6(10) . .
O100 W24 O102 152.4(10) . .
O101 W24 O91 91.1(11) . .
O116 W24 O91 163.5(11) . .
O100 W24 O91 78.7(11) . .
O102 W24 O91 83.0(10) . .
O101 W24 O96 168.9(11) . .
O116 W24 O96 85.1(10) . .
O100 W24 O96 73.7(9) . .
O102 W24 O96 82.6(9) . .
O91 W24 O96 78.5(10) . .
O101 W24 Rb23 54.5(9) . 2_766
O116 W24 Rb23 125.6(8) . 2_766
O100 W24 Rb23 51.9(8) . 2_766
O102 W24 Rb23 133.5(7) . 2_766
O91 W24 Rb23 62.0(8) . 2_766
O96 W24 Rb23 116.1(6) . 2_766
O101 W24 Rb5 94.6(9) . .
O116 W24 Rb5 43.2(8) . .
O100 W24 Rb5 138.2(7) . .
O102 W24 Rb5 56.9(7) . .
O91 W24 Rb5 139.9(8) . .
O96 W24 Rb5 95.8(6) . .
Rb23 W24 Rb5 146.46(16) 2_766 .
O101 W24 Rb16 42.6(9) . 2_766
O116 W24 Rb16 147.3(8) . 2_766
O100 W24 Rb16 87.7(8) . 2_766
O102 W24 Rb16 95.6(7) . 2_766
O91 W24 Rb16 48.6(8) . 2_766
O96 W24 Rb16 126.6(6) . 2_766
Rb5 W24 Rb16 127.5(3) . 2_766
O99 W25 O115 105.7(11) . .
O99 W25 O110 98.5(12) . .
O115 W25 O110 96.3(11) . .
O99 W25 O100 102.0(11) . .
O115 W25 O100 91.6(10) . .
O110 W25 O100 155.1(11) . .
O99 W25 O89 90.4(12) . .
O115 W25 O89 163.4(11) . .
O110 W25 O89 84.8(11) . .
O100 W25 O89 81.1(11) . .
O99 W25 O96 169.2(10) . .
O115 W25 O96 83.3(9) . .
O110 W25 O96 86.0(10) . .
O100 W25 O96 71.4(9) . .
O89 W25 O96 80.2(10) . .
O99 W25 Rb18 44.7(9) . .
O115 W25 Rb18 62.3(7) . .
O110 W25 Rb18 111.9(8) . .
O100 W25 Rb18 92.8(7) . .
O89 W25 Rb18 132.5(8) . .
O96 W25 Rb18 142.0(6) . .
O109 W26 O112 104.9(14) . .
O109 W26 O110 99.1(14) . .
O112 W26 O110 90.4(11) . .
O109 W26 O108 100.8(13) . .
O112 W26 O108 95.1(11) . .
O110 W26 O108 157.2(11) . .
O109 W26 O93 101.7(15) . .
O112 W26 O93 153.4(13) . .
O110 W26 O93 84.2(12) . .
O108 W26 O93 81.0(12) . .
O109 W26 O97 176.0(12) . .
O112 W26 O97 74.0(10) . .
O110 W26 O97 84.8(10) . .
O108 W26 O97 75.6(10) . .
O93 W26 O97 79.6(11) . .
O107 W27 O111 103.7(13) . .
O107 W27 O94 99.8(14) . .
O111 W27 O94 156.5(13) . .
O107 W27 O106 104.1(12) . .
O111 W27 O106 90.6(11) . .
O94 W27 O106 85.3(12) . .
O107 W27 O108 98.8(12) . .
O111 W27 O108 91.7(12) . .
O94 W27 O108 83.0(13) . .
O106 W27 O108 155.8(10) . .
O107 W27 O97 171.4(11) . .
O111 W27 O97 75.1(10) . .
O94 W27 O97 81.5(11) . .
O106 W27 O97 84.6(9) . .
O108 W27 O97 72.8(10) . .
O125 W28 O131 102.6(10) . .
O125 W28 O132 104.0(11) . .
O131 W28 O132 88.1(10) . .
O125 W28 O128 99.4(10) . .
O131 W28 O128 91.8(10) . .
O132 W28 O128 156.1(10) . .
O125 W28 O129 98.8(10) . .
O131 W28 O129 158.5(10) . .
O132 W28 O129 86.3(10) . .
O128 W28 O129 85.1(9) . .
O125 W28 O137 168.6(9) . .
O131 W28 O137 86.0(9) . .
O132 W28 O137 83.5(9) . .
O128 W28 O137 72.7(8) . .
O129 W28 O137 72.8(8) . .
O125 W28 Rb22 47.7(8) . .
O131 W28 Rb22 56.3(7) . .
O132 W28 Rb22 90.6(7) . .
O128 W28 Rb22 109.2(7) . .
O129 W28 Rb22 144.3(7) . .
O137 W28 Rb22 142.1(5) . .
O125 W28 Rb11 49.1(8) . .
O131 W28 Rb11 53.6(7) . .
O132 W28 Rb11 98.3(7) . .
O128 W28 Rb11 100.8(7) . .
O129 W28 Rb11 147.8(7) . .
O137 W28 Rb11 139.3(5) . .
O126 W29 O136 102.9(10) . .
O126 W29 O135 104.2(10) . .
O136 W29 O135 90.3(9) . .
O126 W29 O130 100.1(10) . .
O136 W29 O130 156.8(10) . .
O135 W29 O130 87.4(9) . .
O126 W29 O128 102.5(10) . .
O136 W29 O128 87.6(9) . .
O135 W29 O128 153.0(9) . .
O130 W29 O128 84.1(9) . .
O126 W29 O137 170.7(9) . .
O136 W29 O137 84.0(8) . .
O135 W29 O137 81.7(9) . .
O130 W29 O137 72.8(9) . .
O128 W29 O137 71.3(8) . .
O127 W30 O134 100.5(11) . .
O127 W30 O129 101.6(11) . .
O134 W30 O129 157.7(10) . .
O127 W30 O130 101.6(11) . .
O134 W30 O130 89.0(10) . .
O129 W30 O130 89.5(10) . .
O127 W30 O133 101.9(10) . .
O134 W30 O133 86.5(10) . .
O129 W30 O133 86.1(10) . .
O130 W30 O133 156.5(9) . .
O127 W30 O137 172.3(9) . .
O134 W30 O137 85.1(9) . .
O129 W30 O137 73.2(8) . .
O130 W30 O137 73.0(9) . .
O133 W30 O137 83.7(8) . .
O141 W31 O154 101.0(11) . .
O141 W31 O142 97.6(11) . .
O154 W31 O142 91.3(9) . .
O141 W31 O132 100.8(12) . .
O154 W31 O132 158.2(10) . .
O142 W31 O132 83.8(10) . .
O141 W31 O152 103.2(11) . .
O154 W31 O152 91.5(9) . .
O142 W31 O152 158.1(10) . .
O132 W31 O152 85.6(9) . .
O141 W31 O139 171.8(10) . .
O154 W31 O139 76.0(9) . .
O142 W31 O139 75.0(9) . .
O132 W31 O139 82.2(9) . .
O152 W31 O139 84.6(8) . .
O141 W31 Rb18 91.7(9) . .
O154 W31 Rb18 46.5(6) . .
O142 W31 Rb18 137.8(7) . .
O132 W31 Rb18 134.7(7) . .
O152 W31 Rb18 49.1(7) . .
O139 W31 Rb18 91.5(5) . .
O151 W32 O157 102.6(11) . .
O151 W32 O152 99.7(11) . .
O157 W32 O152 95.5(10) . .
O151 W32 O150 101.9(10) . .
O157 W32 O150 91.5(9) . .
O152 W32 O150 155.2(9) . .
O151 W32 O131 93.0(11) . .
O157 W32 O131 164.3(10) . .
O152 W32 O131 83.8(9) . .
O150 W32 O131 83.0(9) . .
O151 W32 O138 172.6(10) . .
O157 W32 O138 83.7(9) . .
O152 W32 O138 83.4(9) . .
O150 W32 O138 73.8(8) . .
O131 W32 O138 80.6(8) . .
O151 W32 Rb18 93.5(9) . .
O157 W32 Rb18 44.1(7) . .
O152 W32 Rb18 54.2(7) . .
O150 W32 Rb18 135.5(6) . .
O131 W32 Rb18 138.0(7) . .
O138 W32 Rb18 93.7(5) . .
O151 W32 Rb11 43.4(9) . .
O157 W32 Rb11 145.9(7) . .
O152 W32 Rb11 93.8(7) . .
O150 W32 Rb11 93.5(6) . .
O131 W32 Rb11 49.6(7) . .
O138 W32 Rb11 130.0(5) . .
Rb18 W32 Rb11 124.5(2) . .
O151 W32 Rb22 43.2(9) . .
O157 W32 Rb22 145.1(7) . .
O152 W32 Rb22 86.0(7) . .
O150 W32 Rb22 101.5(6) . .
O131 W32 Rb22 50.6(7) . .
O138 W32 Rb22 130.9(5) . .
Rb18 W32 Rb22 117.6(2) . .
O149 W33 O158 102.5(10) . .
O149 W33 O148 100.8(9) . .
O158 W33 O148 94.8(9) . .
O149 W33 O150 101.4(9) . .
O158 W33 O150 91.7(9) . .
O148 W33 O150 154.8(9) . .
O149 W33 O136 93.4(9) . .
O158 W33 O136 164.0(9) . .
O148 W33 O136 84.3(9) . .
O150 W33 O136 82.8(9) . .
O149 W33 O138 172.1(8) . .
O158 W33 O138 83.6(8) . .
O148 W33 O138 83.5(8) . .
O150 W33 O138 73.1(8) . .
O136 W33 O138 80.4(8) . .
O149 W33 Rb6 95.0(7) . .
O158 W33 Rb6 43.9(7) . .
O148 W33 Rb6 53.3(6) . .
O150 W33 Rb6 135.3(6) . .
O136 W33 Rb6 137.6(6) . .
O138 W33 Rb6 92.9(5) . .
O149 W33 Rb5 41.1(7) . .
O158 W33 Rb5 64.2(7) . .
O148 W33 Rb5 116.8(6) . .
O150 W33 Rb5 87.9(6) . .
O136 W33 Rb5 130.2(6) . .
O138 W33 Rb5 142.2(5) . .
Rb6 W33 Rb5 77.81(7) . .
O147 W34 O156 102.7(10) . .
O147 W34 O148 98.1(10) . .
O156 W34 O148 90.5(8) . .
O147 W34 O146 100.9(10) . .
O156 W34 O146 92.0(8) . .
O148 W34 O146 159.8(9) . .
O147 W34 O135 100.7(10) . .
O156 W34 O135 156.5(9) . .
O148 W34 O135 84.4(9) . .
O146 W34 O135 85.3(8) . .
O147 W34 O140 174.8(9) . .
O156 W34 O140 74.9(8) . .
O148 W34 O140 86.6(8) . .
O146 W34 O140 74.8(8) . .
O135 W34 O140 81.9(8) . .
O147 W34 Rb6 88.7(8) . .
O156 W34 Rb6 45.9(6) . .
O148 W34 Rb6 49.1(6) . .
O146 W34 Rb6 137.8(6) . .
O135 W34 Rb6 133.6(6) . .
O140 W34 Rb6 92.8(5) . .
O145 W35 O155 99.4(9) . .
O145 W35 O144 101.7(9) . .
O155 W35 O144 91.5(9) . .
O145 W35 O146 99.9(9) . .
O155 W35 O146 86.8(9) . .
O144 W35 O146 158.3(8) . .
O145 W35 O134 102.8(10) . .
O155 W35 O134 157.7(10) . .
O144 W35 O134 85.7(10) . .
O146 W35 O134 87.7(9) . .
O145 W35 O140 169.1(9) . .
O155 W35 O140 75.4(8) . .
O144 W35 O140 88.1(8) . .
O146 W35 O140 70.5(8) . .
O134 W35 O140 82.4(9) . .
O145 W35 Rb9 49.8(7) . .
O155 W35 Rb9 54.1(6) . .
O144 W35 Rb9 117.9(6) . .
O146 W35 Rb9 78.2(6) . .
O134 W35 Rb9 144.9(8) . .
O140 W35 Rb9 121.3(5) . .
O145 W35 Rb19 41.7(7) . .
O155 W35 Rb19 98.6(6) . .
O144 W35 Rb19 60.0(6) . .
O146 W35 Rb19 141.6(6) . .
O134 W35 Rb19 99.1(7) . .
O140 W35 Rb19 147.7(5) . .
Rb9 W35 Rb19 74.76(8) . .
O143 W36 O153 102.2(11) . .
O143 W36 O133 102.0(11) . .
O153 W36 O133 155.8(9) . .
O143 W36 O142 102.2(11) . .
O153 W36 O142 89.5(10) . .
O133 W36 O142 84.5(10) . .
O143 W36 O144 100.5(11) . .
O153 W36 O144 89.2(9) . .
O133 W36 O144 87.3(9) . .
O142 W36 O144 157.0(9) . .
O143 W36 O139 172.9(10) . .
O153 W36 O139 74.7(8) . .
O133 W36 O139 81.2(8) . .
O142 W36 O139 71.6(8) . .
O144 W36 O139 85.9(7) . .
O270 W40 O275 101.8(16) . .
O270 W40 O252 103.5(16) . .
O275 W40 O252 153.9(14) . .
O270 W40 O269 100.3(16) . .
O275 W40 O269 91.5(13) . .
O252 W40 O269 77.8(14) . .
O270 W40 O271 102.3(17) . .
O275 W40 O271 89.4(14) . .
O252 W40 O271 91.5(15) . .
O269 W40 O271 156.7(15) . .
O270 W40 O259 174.8(15) . .
O275 W40 O259 75.0(12) . .
O252 W40 O259 80.2(12) . .
O269 W40 O259 83.9(12) . .
O271 W40 O259 73.8(12) . .
O260 W41 O276 102.8(14) . .
O260 W41 O261 101.3(14) . .
O276 W41 O261 92.5(12) . .
O260 W41 O254 102.9(14) . .
O276 W41 O254 154.3(12) . .
O261 W41 O254 83.8(12) . .
O260 W41 O271 99.5(15) . .
O276 W41 O271 90.0(13) . .
O261 W41 O271 158.0(14) . .
O254 W41 O271 84.5(13) . .
O260 W41 O259 174.4(13) . .
O276 W41 O259 75.6(11) . .
O261 W41 O259 84.2(11) . .
O254 W41 O259 78.6(11) . .
O271 W41 O259 75.2(12) . .
O260 W41 Rb20 46.6(11) . .
O276 W41 Rb20 107.9(9) . .
O261 W41 Rb20 55.1(9) . .
O254 W41 Rb20 90.9(9) . .
O271 W41 Rb20 143.7(10) . .
O259 W41 Rb20 138.9(7) . .
O262 W42 O278 102.5(12) . .
O262 W42 O263 101.8(12) . .
O278 W42 O263 92.0(11) . .
O262 W42 O261 101.7(13) . .
O278 W42 O261 96.1(12) . .
O263 W42 O261 152.9(11) . .
O262 W42 O256 94.0(12) . .
O278 W42 O256 163.2(11) . .
O263 W42 O256 81.1(11) . .
O261 W42 O256 83.8(12) . .
O262 W42 O272 170.9(11) . .
O278 W42 O272 84.1(9) . .
O263 W42 O272 71.5(9) . .
O261 W42 O272 83.6(10) . .
O256 W42 O272 79.1(10) . .
O262 W42 Rb25 53.2(9) . .
O278 W42 Rb25 111.8(8) . .
O263 W42 Rb25 50.2(7) . .
O261 W42 Rb25 145.0(9) . .
O256 W42 Rb25 75.4(8) . .
O272 W42 Rb25 118.7(6) . .
O262 W42 Rb8 43.6(9) . .
O278 W42 Rb8 59.5(8) . .
O263 W42 Rb8 94.9(7) . .
O261 W42 Rb8 111.5(9) . .
O256 W42 Rb8 136.0(8) . .
O272 W42 Rb8 141.2(6) . .
Rb25 W42 Rb8 69.10(19) . .
O262 W42 Rb20 48.5(9) . .
O278 W42 Rb20 104.1(8) . .
O263 W42 Rb20 148.2(7) . .
O261 W42 Rb20 53.2(9) . .
O256 W42 Rb20 89.3(8) . .
O272 W42 Rb20 136.4(6) . .
Rb25 W42 Rb20 98.10(19) . .
Rb8 W42 Rb20 71.25(9) . .
O262 W42 Rb15 78.0(9) . .
O278 W42 Rb15 136.9(8) . .
O263 W42 Rb15 47.2(7) . .
O261 W42 Rb15 126.4(9) . .
O256 W42 Rb15 43.5(9) . .
O272 W42 Rb15 92.9(6) . .
Rb8 W42 Rb15 104.19(15) . .
Rb20 W42 Rb15 107.18(17) . .
O264 W43 O277 105.7(13) . .
O264 W43 O263 102.1(13) . .
O277 W43 O263 93.0(11) . .
O264 W43 O265 99.3(14) . .
O277 W43 O265 96.2(12) . .
O263 W43 O265 153.3(12) . .
O264 W43 O255 91.1(14) . .
O277 W43 O255 163.0(12) . .
O263 W43 O255 81.5(11) . .
O265 W43 O255 82.4(12) . .
O264 W43 O272 169.3(12) . .
O277 W43 O272 83.6(10) . .
O263 W43 O272 71.8(9) . .
O265 W43 O272 84.4(11) . .
O255 W43 O272 79.4(11) . .
O264 W43 Rb19 94.9(10) . .
O277 W43 Rb19 42.5(8) . .
O263 W43 Rb19 135.4(7) . .
O265 W43 Rb19 57.1(9) . .
O255 W43 Rb19 139.5(9) . .
O272 W43 Rb19 95.5(6) . .
O264 W43 Rb15 79.2(10) . .
O277 W43 Rb15 135.9(8) . .
O263 W43 Rb15 44.4(7) . .
O265 W43 Rb15 126.7(9) . .
O255 W43 Rb15 44.7(9) . .
O272 W43 Rb15 90.6(6) . .
Rb19 W43 Rb15 173.28(16) . .
O266 W44 O274 103.1(15) . .
O266 W44 O265 100.7(16) . .
O274 W44 O265 95.0(12) . .
O266 W44 O253 100.5(16) . .
O274 W44 O253 156.1(13) . .
O265 W44 O253 84.2(13) . .
O266 W44 O267 102.0(15) . .
O274 W44 O267 89.0(11) . .
O265 W44 O267 155.3(12) . .
O253 W44 O267 82.4(12) . .
O266 W44 O258 173.3(15) . .
O274 W44 O258 74.6(11) . .
O265 W44 O258 85.8(12) . .
O253 W44 O258 81.5(12) . .
O267 W44 O258 71.8(10) . .
O266 W44 Rb19 89.7(13) . .
O274 W44 Rb19 48.4(8) . .
O265 W44 Rb19 51.8(9) . .
O253 W44 Rb19 136.0(10) . .
O267 W44 Rb19 137.4(8) . .
O258 W44 Rb19 93.3(6) . .
O268 W45 O267 99.3(15) . .
O268 W45 O273 101.5(15) . .
O267 W45 O273 88.7(13) . .
O268 W45 O269 103.9(16) . .
O267 W45 O269 155.5(13) . .
O273 W45 O269 94.2(14) . .
O268 W45 O251 102.8(16) . .
O267 W45 O251 84.7(15) . .
O273 W45 O251 155.5(15) . .
O269 W45 O251 82.6(15) . .
O268 W45 O258 171.3(14) . .
O267 W45 O258 73.0(11) . .
O273 W45 O258 74.7(11) . .
O269 W45 O258 84.3(12) . .
O251 W45 O258 80.8(13) . .
O289 W46 O295 104.2(11) . .
O289 W46 O290 99.4(11) . .
O295 W46 O290 90.2(11) . .
O289 W46 O294 106.3(10) . .
O295 W46 O294 86.2(11) . .
O290 W46 O294 154.1(10) . .
O289 W46 O291 99.2(10) . .
O295 W46 O291 156.6(11) . .
O290 W46 O291 85.5(9) . .
O294 W46 O291 87.7(9) . .
O289 W46 O299 167.5(9) . .
O295 W46 O299 85.2(10) . .
O290 W46 O299 71.9(9) . .
O294 W46 O299 82.2(8) . .
O291 W46 O299 71.6(8) . .
O289 W46 Rb30 49.5(8) . .
O295 W46 Rb30 59.6(9) . .
O290 W46 Rb30 117.4(7) . .
O294 W46 Rb30 82.5(7) . .
O291 W46 Rb30 141.6(7) . .
O299 W46 Rb30 142.4(6) . .
O289 W46 Rb21 54.8(8) . 1_655
O295 W46 Rb21 95.2(8) . 1_655
O290 W46 Rb21 154.1(7) . 1_655
O294 W46 Rb21 51.7(7) . 1_655
O291 W46 Rb21 98.6(7) . 1_655
O299 W46 Rb21 133.6(5) . 1_655
Rb30 W46 Rb21 47.3(3) . 1_655
O289 W46 Rb12 25.1(8) . .
O295 W46 Rb12 80.5(8) . .
O290 W46 Rb12 91.8(7) . .
O294 W46 Rb12 112.7(7) . .
O291 W46 Rb12 122.6(7) . .
O299 W46 Rb12 158.3(5) . .
Rb21 W46 Rb12 64.37(13) 1_655 .
O288 W47 O292 103.9(11) . .
O288 W47 O291 100.7(11) . .
O292 W47 O291 91.3(10) . .
O288 W47 O298 103.0(11) . .
O292 W47 O298 87.6(10) . .
O291 W47 O298 155.8(10) . .
O288 W47 O293 101.2(11) . .
O292 W47 O293 154.6(11) . .
O291 W47 O293 87.9(10) . .
O298 W47 O293 83.0(10) . .
O288 W47 O299 172.4(10) . .
O292 W47 O299 71.7(9) . .
O291 W47 O299 73.6(9) . .
O298 W47 O299 83.1(8) . .
O293 W47 O299 83.8(9) . .
O287 W48 O296 103.5(11) . .
O287 W48 O297 103.2(11) . .
O296 W48 O297 89.1(10) . .
O287 W48 O290 104.8(11) . .
O296 W48 O290 87.3(9) . .
O297 W48 O290 151.8(9) . .
O287 W48 O292 103.4(11) . .
O296 W48 O292 153.1(10) . .
O297 W48 O292 85.5(9) . .
O290 W48 O292 85.3(9) . .
O287 W48 O299 170.4(10) . .
O296 W48 O299 84.9(9) . .
O297 W48 O299 81.3(8) . .
O290 W48 O299 70.6(9) . .
O292 W48 O299 68.2(8) . .
O303 W49 O315 101.5(10) . .
O303 W49 O313 96.2(11) . .
O315 W49 O313 90.5(11) . .
O303 W49 O294 100.8(11) . .
O315 W49 O294 157.6(9) . .
O313 W49 O294 85.2(11) . .
O303 W49 O304 103.5(11) . .
O315 W49 O304 92.9(10) . .
O313 W49 O304 158.8(10) . .
O294 W49 O304 83.7(10) . .
O303 W49 O300 171.5(10) . .
O315 W49 O300 75.0(8) . .
O313 W49 O300 76.2(9) . .
O294 W49 O300 82.6(9) . .
O304 W49 O300 84.5(9) . .
O303 W49 Rb21 46.5(9) . 1_655
O315 W49 Rb21 148.0(6) . 1_655
O313 W49 Rb21 93.6(8) . 1_655
O294 W49 Rb21 54.4(6) . 1_655
O304 W49 Rb21 94.6(8) . 1_655
O300 W49 Rb21 136.7(6) . 1_655
O303 W49 Rb8 92.0(8) . .
O315 W49 Rb8 47.3(6) . .
O313 W49 Rb8 137.8(8) . .
O294 W49 Rb8 133.6(6) . .
O304 W49 Rb8 49.9(8) . .
O300 W49 Rb8 91.3(6) . .
Rb21 W49 Rb8 120.82(11) 1_655 .
O312 W50 O317 99.6(12) . .
O312 W50 O293 103.8(12) . .
O317 W50 O293 156.6(10) . .
O312 W50 O311 102.3(11) . .
O317 W50 O311 89.7(10) . .
O293 W50 O311 83.6(10) . .
O312 W50 O313 102.7(12) . .
O317 W50 O313 88.8(11) . .
O293 W50 O313 87.9(11) . .
O311 W50 O313 154.9(10) . .
O312 W50 O300 171.2(10) . .
O317 W50 O300 74.8(9) . .
O293 W50 O300 82.2(9) . .
O311 W50 O300 84.6(8) . .
O313 W50 O300 70.8(9) . .
O312 W50 Rb4 52.5(9) . .
O317 W50 Rb4 95.4(7) . .
O293 W50 Rb4 97.2(7) . .
O311 W50 Rb4 49.9(6) . .
O313 W50 Rb4 155.2(8) . .
O300 W50 Rb4 133.9(5) . .
O310 W51 O319 101.3(10) . .
O310 W51 O311 101.3(9) . .
O319 W51 O311 92.0(9) . .
O310 W51 O309 103.0(9) . .
O319 W51 O309 86.8(9) . .
O311 W51 O309 155.4(9) . .
O310 W51 O298 104.0(9) . .
O319 W51 O298 154.7(9) . .
O311 W51 O298 83.6(9) . .
O309 W51 O298 87.0(9) . .
O310 W51 O302 172.5(8) . .
O319 W51 O302 74.6(8) . .
O311 W51 O302 85.2(8) . .
O309 W51 O302 70.8(7) . .
O298 W51 O302 80.2(8) . .
O310 W51 Rb1 52.4(7) . .
O319 W51 Rb1 53.1(6) . .
O311 W51 Rb1 117.8(7) . .
O309 W51 Rb1 80.7(6) . .
O298 W51 Rb1 149.0(6) . .
O302 W51 Rb1 121.3(4) . .
O310 W51 Rb4 45.0(7) . .
O319 W51 Rb4 97.8(7) . .
O311 W51 Rb4 56.5(6) . .
O309 W51 Rb4 148.0(6) . .
O298 W51 Rb4 100.4(6) . .
O302 W51 Rb4 141.0(4) . .
Rb1 W51 Rb4 77.11(8) . .
O164 W52 O318 101.7(10) . .
O164 W52 O308 102.1(10) . .
O318 W52 O308 89.5(9) . .
O164 W52 O309 98.6(9) . .
O318 W52 O309 92.2(9) . .
O308 W52 O309 158.3(8) . .
O164 W52 O297 101.1(10) . .
O318 W52 O297 157.0(9) . .
O308 W52 O297 83.1(9) . .
O309 W52 O297 86.9(9) . .
O164 W52 O302 173.2(9) . .
O318 W52 O302 75.2(8) . .
O308 W52 O302 83.9(7) . .
O309 W52 O302 75.7(7) . .
O297 W52 O302 82.4(8) . .
O164 W52 Rb9 89.8(8) . .
O318 W52 Rb9 45.4(6) . .
O308 W52 Rb9 49.1(6) . .
O309 W52 Rb9 137.6(6) . .
O297 W52 Rb9 132.2(6) . .
O302 W52 Rb9 92.1(5) . .
O307 W53 O316 99.8(11) . .
O307 W53 O308 103.2(9) . .
O316 W53 O308 95.1(9) . .
O307 W53 O306 102.5(10) . .
O316 W53 O306 92.5(10) . .
O308 W53 O306 151.4(9) . .
O307 W53 O296 96.1(10) . .
O316 W53 O296 163.9(9) . .
O308 W53 O296 83.8(9) . .
O306 W53 O296 81.3(9) . .
O307 W53 O301 173.7(10) . .
O316 W53 O301 84.6(9) . .
O308 W53 O301 80.8(8) . .
O306 W53 O301 72.6(8) . .
O296 W53 O301 79.3(8) . .
O307 W53 Rb9 93.2(8) . .
O316 W53 Rb9 44.2(7) . .
O308 W53 Rb9 53.9(6) . .
O306 W53 Rb9 136.2(7) . .
O296 W53 Rb9 137.7(6) . .
O301 W53 Rb9 93.1(5) . .
O307 W53 Rb19 40.4(8) . .
O316 W53 Rb19 61.5(7) . .
O308 W53 Rb19 116.9(6) . .
O306 W53 Rb19 90.9(6) . .
O296 W53 Rb19 133.0(6) . .
O301 W53 Rb19 141.9(5) . .
Rb9 W53 Rb19 75.22(9) . .
O305 W54 O314 103.9(12) . .
O305 W54 O304 100.2(12) . .
O314 W54 O304 95.8(10) . .
O305 W54 O306 101.9(12) . .
O314 W54 O306 92.9(10) . .
O304 W54 O306 153.5(10) . .
O305 W54 O295 93.1(12) . .
O314 W54 O295 163.0(10) . .
O304 W54 O295 82.5(11) . .
O306 W54 O295 82.0(10) . .
O305 W54 O301 170.8(11) . .
O314 W54 O301 84.4(8) . .
O304 W54 O301 82.7(9) . .
O306 W54 O301 73.3(8) . .
O295 W54 O301 78.6(9) . .
O305 W54 Rb8 94.0(10) . .
O314 W54 Rb8 42.9(7) . .
O304 W54 Rb8 56.2(8) . .
O306 W54 Rb8 135.6(7) . .
O295 W54 Rb8 138.7(7) . .
O301 W54 Rb8 94.8(5) . .
O305 W54 Rb30 43.3(10) . .
O314 W54 Rb30 143.0(7) . .
O304 W54 Rb30 78.5(8) . .
O306 W54 Rb30 108.5(7) . .
O295 W54 Rb30 53.4(8) . .
O301 W54 Rb30 130.0(6) . .
Rb8 W54 Rb30 111.4(3) . .
O187 W58 O198 103.1(12) . .
O187 W58 O188 100.0(11) . .
O198 W58 O188 93.4(11) . .
O187 W58 O186 100.3(11) . .
O198 W58 O186 92.6(10) . .
O188 W58 O186 156.9(10) . .
O187 W58 O171 93.1(12) . .
O198 W58 O171 163.7(11) . .
O188 W58 O171 85.2(10) . .
O186 W58 O171 82.7(10) . .
O187 W58 O180 171.7(11) . .
O198 W58 O180 83.5(10) . .
O188 W58 O180 84.4(9) . .
O186 W58 O180 74.1(9) . .
O171 W58 O180 80.3(9) . .
O187 W58 Rb12 52.2(9) . 1_455
O198 W58 Rb12 117.2(8) . 1_455
O188 W58 Rb12 141.1(7) . 1_455
O186 W58 Rb12 51.3(6) . 1_455
O171 W58 Rb12 71.7(7) . 1_455
O180 W58 Rb12 120.4(6) . 1_455
O187 W58 Rb10 42.9(9) . .
O198 W58 Rb10 60.9(8) . .
O188 W58 Rb10 108.4(7) . .
O186 W58 Rb10 94.0(7) . .
O171 W58 Rb10 134.7(7) . .
O180 W58 Rb10 142.2(6) . .
Rb12 W58 Rb10 71.38(13) 1_455 .
O187 W58 Rb22 45.2(9) . 2_766
O198 W58 Rb22 107.3(8) . 2_766
O188 W58 Rb22 55.1(7) . 2_766
O186 W58 Rb22 142.6(6) . 2_766
O171 W58 Rb22 85.2(7) . 2_766
O180 W58 Rb22 138.0(6) . 2_766
Rb10 W58 Rb22 70.3(2) . 2_766
O187 W58 Rb11 49.0(9) . 2_766
O198 W58 Rb11 99.9(8) . 2_766
O188 W58 Rb11 51.1(7) . 2_766
O186 W58 Rb11 148.7(6) . 2_766
O171 W58 Rb11 91.9(7) . 2_766
O180 W58 Rb11 135.5(6) . 2_766
Rb12 W58 Rb11 97.7(2) 1_455 2_766
Rb10 W58 Rb11 68.1(2) . 2_766
O185 W59 O197 105.3(11) . .
O185 W59 O184 100.5(11) . .
O197 W59 O184 95.8(10) . .
O185 W59 O186 102.6(10) . .
O197 W59 O186 91.0(10) . .
O184 W59 O186 153.2(10) . .
O185 W59 O172 91.0(11) . .
O197 W59 O172 163.6(10) . .
O184 W59 O172 82.3(10) . .
O186 W59 O172 84.0(9) . .
O185 W59 O180 171.1(10) . .
O197 W59 O180 82.3(9) . .
O184 W59 O180 82.9(9) . .
O186 W59 O180 72.3(8) . .
O172 W59 O180 81.3(9) . .
O185 W59 Rb3 93.2(8) . .
O197 W59 Rb3 44.4(7) . .
O184 W59 Rb3 55.6(8) . .
O186 W59 Rb3 135.4(7) . .
O172 W59 Rb3 137.8(7) . .
O180 W59 Rb3 95.5(6) . .
O185 W59 Rb21 43.0(8) . .
O197 W59 Rb21 146.3(7) . .
O184 W59 Rb21 101.0(8) . .
O186 W59 Rb21 87.0(6) . .
O172 W59 Rb21 49.2(7) . .
O180 W59 Rb21 128.5(6) . .
Rb3 W59 Rb21 129.30(11) . .
O183 W60 O195 105.2(11) . .
O183 W60 O184 103.6(12) . .
O195 W60 O184 92.2(10) . .
O183 W60 O182 97.9(12) . .
O195 W60 O182 91.1(10) . .
O184 W60 O182 156.6(10) . .
O183 W60 O174 99.8(12) . .
O195 W60 O174 154.9(10) . .
O184 W60 O174 82.4(11) . .
O182 W60 O174 84.8(11) . .
O183 W60 O178 173.0(11) . .
O195 W60 O178 73.4(9) . .
O184 W60 O178 83.4(9) . .
O182 W60 O178 75.4(9) . .
O174 W60 O178 81.6(9) . .
O183 W60 Rb24 50.0(9) . 2_775
O195 W60 Rb24 104.7(7) . 2_775
O184 W60 Rb24 151.4(7) . 2_775
O182 W60 Rb24 48.0(8) . 2_775
O174 W60 Rb24 90.9(8) . 2_775
O178 W60 Rb24 123.3(6) . 2_775
O183 W60 Rb3 90.3(10) . .
O195 W60 Rb3 47.7(7) . .
O184 W60 Rb3 51.4(7) . .
O182 W60 Rb3 138.5(8) . .
O174 W60 Rb3 133.8(8) . .
O178 W60 Rb3 93.6(6) . .
Rb24 W60 Rb3 127.60(11) 2_775 .
O181 W61 O193 101.8(12) . .
O181 W61 O192 102.1(12) . .
O193 W61 O192 89.0(10) . .
O181 W61 O176 101.5(12) . .
O193 W61 O176 156.7(10) . .
O192 W61 O176 85.0(10) . .
O181 W61 O182 101.3(12) . .
O193 W61 O182 89.6(10) . .
O192 W61 O182 156.3(10) . .
O176 W61 O182 87.0(10) . .
O181 W61 O178 172.5(11) . .
O193 W61 O178 74.2(9) . .
O192 W61 O178 84.3(9) . .
O176 W61 O178 82.8(9) . .
O182 W61 O178 72.6(9) . .
O181 W61 Rb29 56.0(10) . 2_775
O193 W61 Rb29 154.4(7) . 2_775
O192 W61 Rb29 107.0(8) . 2_775
O176 W61 Rb29 47.8(8) . 2_775
O182 W61 Rb29 83.4(8) . 2_775
O178 W61 Rb29 126.2(6) . 2_775
O191 W62 O194 99.5(12) . .
O191 W62 O190 100.1(12) . .
O194 W62 O190 90.4(11) . .
O191 W62 O175 102.7(12) . .
O194 W62 O175 157.7(11) . .
O190 W62 O175 84.2(11) . .
O191 W62 O192 103.2(11) . .
O194 W62 O192 91.8(11) . .
O190 W62 O192 155.8(10) . .
O175 W62 O192 84.7(10) . .
O191 W62 O179 171.6(11) . .
O194 W62 O179 77.4(10) . .
O190 W62 O179 72.3(9) . .
O175 W62 O179 80.3(9) . .
O192 W62 O179 84.7(9) . .
O191 W62 W56B 110.0(9) . .
O194 W62 W56B 137.1(9) . .
O190 W62 W56B 54.9(8) . .
O175 W62 W56B 29.7(8) . .
O192 W62 W56B 110.1(8) . .
O179 W62 W56B 68.8(6) . .
O189 W63 O196 99.8(13) . .
O189 W63 O188 100.8(12) . .
O196 W63 O188 91.2(11) . .
O189 W63 O190 101.9(12) . .
O196 W63 O190 93.3(11) . .
O188 W63 O190 155.7(10) . .
O189 W63 O173 101.9(12) . .
O196 W63 O173 158.3(11) . .
O188 W63 O173 85.3(10) . .
O190 W63 O173 81.8(10) . .
O189 W63 O179 174.5(11) . .
O196 W63 O179 77.7(10) . .
O188 W63 O179 84.2(9) . .
O190 W63 O179 73.5(9) . .
O173 W63 O179 80.6(9) . .
O189 W63 W56B 112.3(10) . .
O196 W63 W56B 135.6(9) . .
O188 W63 W56B 110.9(8) . .
O190 W63 W56B 51.7(8) . .
O173 W63 W56B 31.0(8) . .
O179 W63 W56B 67.5(7) . .
O189 W63 Rb11 46.6(10) . 2_766
O196 W63 Rb11 102.6(9) . 2_766
O188 W63 Rb11 54.4(7) . 2_766
O190 W63 Rb11 146.4(7) . 2_766
O173 W63 Rb11 92.8(7) . 2_766
O179 W63 Rb11 138.6(6) . 2_766
O189 W63 Rb22 49.5(9) . 2_766
O196 W63 Rb22 110.4(9) . 2_766
O188 W63 Rb22 53.3(7) . 2_766
O190 W63 Rb22 144.4(7) . 2_766
O173 W63 Rb22 84.5(7) . 2_766
O179 W63 Rb22 135.9(6) . 2_766
W56B W63 Rb22 113.7(3) . 2_766
O209 W64 O217 102.7(11) . .
O209 W64 O216 103.1(11) . .
O217 W64 O216 88.2(9) . .
O209 W64 O211 102.1(11) . .
O217 W64 O211 91.3(9) . .
O216 W64 O211 154.3(10) . .
O209 W64 O210 99.6(10) . .
O217 W64 O210 157.7(9) . .
O216 W64 O210 86.4(9) . .
O211 W64 O210 84.4(9) . .
O209 W64 O219 170.1(10) . .
O217 W64 O219 85.6(9) . .
O216 W64 O219 82.4(8) . .
O211 W64 O219 71.9(9) . .
O210 W64 O219 72.3(8) . .
O209 W64 Rb13 50.8(8) . 2_776
O217 W64 Rb13 102.2(7) . 2_776
O216 W64 Rb13 52.5(6) . 2_776
O211 W64 Rb13 151.5(7) . 2_776
O210 W64 Rb13 91.5(6) . 2_776
O219 W64 Rb13 133.4(5) . 2_776
O208 W65 O214 100.2(10) . .
O208 W65 O212 101.0(10) . .
O214 W65 O212 89.0(10) . .
O208 W65 O210 101.7(10) . .
O214 W65 O210 157.8(9) . .
O212 W65 O210 90.3(9) . .
O208 W65 O215 101.8(10) . .
O214 W65 O215 84.1(9) . .
O212 W65 O215 157.0(9) . .
O210 W65 O215 87.9(9) . .
O208 W65 O219 171.8(9) . .
O214 W65 O219 84.9(9) . .
O212 W65 O219 72.6(8) . .
O210 W65 O219 73.8(8) . .
O215 W65 O219 85.0(8) . .
O207 W66 O218 104.4(10) . .
O207 W66 O213 103.7(9) . .
O218 W66 O213 89.6(9) . .
O207 W66 O211 101.8(10) . .
O218 W66 O211 89.9(10) . .
O213 W66 O211 153.8(9) . .
O207 W66 O212 101.5(9) . .
O218 W66 O212 154.1(9) . .
O213 W66 O212 84.8(9) . .
O211 W66 O212 84.3(9) . .
O207 W66 O219 170.0(8) . .
O218 W66 O219 83.5(8) . .
O213 W66 O219 82.3(8) . .
O211 W66 O219 71.6(9) . .
O212 W66 O219 70.7(8) . .
O224 W67 O238 103.2(10) . .
O224 W67 O225 101.3(11) . .
O238 W67 O225 93.1(10) . .
O224 W67 O223 99.6(11) . .
O238 W67 O223 88.8(10) . .
O225 W67 O223 158.0(10) . .
O224 W67 O216 100.2(10) . .
O238 W67 O216 156.5(9) . .
O225 W67 O216 85.0(9) . .
O223 W67 O216 84.6(10) . .
O224 W67 O220 174.8(10) . .
O238 W67 O220 75.0(8) . .
O225 W67 O220 83.7(9) . .
O223 W67 O220 75.6(9) . .
O216 W67 O220 81.5(8) . .
O224 W67 Rb13 50.4(8) . 2_776
O238 W67 Rb13 152.5(7) . 2_776
O225 W67 Rb13 99.3(7) . 2_776
O223 W67 Rb13 88.7(7) . 2_776
O216 W67 Rb13 50.1(6) . 2_776
O220 W67 Rb13 130.5(5) . 2_776
O224 W67 Rb10 90.8(8) . .
O238 W67 Rb10 48.8(7) . .
O225 W67 Rb10 49.0(7) . .
O223 W67 Rb10 137.6(7) . .
O216 W67 Rb10 134.0(6) . .
O220 W67 Rb10 91.5(5) . .
Rb13 W67 Rb10 127.42(13) 2_776 .
O233 W68 O237 99.9(11) . .
O233 W68 O223 103.7(11) . .
O237 W68 O223 89.4(10) . .
O233 W68 O215 103.1(10) . .
O237 W68 O215 156.9(9) . .
O223 W68 O215 87.3(10) . .
O233 W68 O232 102.0(11) . .
O237 W68 O232 89.4(9) . .
O223 W68 O232 154.1(10) . .
O215 W68 O232 83.8(9) . .
O233 W68 Rb5 52.3(8) . .
O237 W68 Rb5 96.9(7) . .
O223 W68 Rb5 155.8(7) . .
O215 W68 Rb5 95.4(7) . .
O232 W68 Rb5 49.7(7) . .
O231 W69 O235 100.9(10) . .
O231 W69 O232 101.7(10) . .
O235 W69 O232 91.8(9) . .
O231 W69 O230 101.9(9) . .
O235 W69 O230 86.6(8) . .
O232 W69 O230 156.3(9) . .
O231 W69 O214 103.1(10) . .
O235 W69 O214 156.1(10) . .
O232 W69 O214 83.9(9) . .
O230 W69 O214 88.1(8) . .
O231 W69 O222 171.9(9) . .
O235 W69 O222 75.6(8) . .
O232 W69 O222 85.8(9) . .
O230 W69 O222 70.8(7) . .
O214 W69 O222 80.6(8) . .
O231 W69 Rb6 51.9(7) . .
O235 W69 Rb6 54.5(7) . .
O232 W69 Rb6 120.5(7) . .
O230 W69 Rb6 77.3(6) . .
O214 W69 Rb6 145.9(7) . .
O222 W69 Rb6 121.6(5) . .
O231 W69 Rb5 45.3(7) . .
O235 W69 Rb5 98.8(7) . .
O232 W69 Rb5 56.4(7) . .
O230 W69 Rb5 147.2(6) . .
O214 W69 Rb5 98.4(7) . .
O222 W69 Rb5 141.9(5) . .
Rb6 W69 Rb5 79.72(8) . .
O82 W70 O234 100.7(9) . .
O82 W70 O230 99.4(9) . .
O234 W70 O230 92.0(8) . .
O82 W70 O229 100.7(10) . .
O234 W70 O229 90.0(8) . .
O230 W70 O229 159.0(8) . .
O82 W70 O213 101.1(9) . .
O234 W70 O213 158.1(8) . .
O230 W70 O213 86.3(8) . .
O229 W70 O213 84.1(8) . .
O82 W70 O222 173.6(10) . .
O234 W70 O222 76.2(8) . .
O230 W70 O222 75.3(8) . .
O229 W70 O222 84.9(8) . .
O213 W70 O222 82.4(8) . .
O82 W70 Rb2 89.3(7) . .
O234 W70 Rb2 45.0(6) . .
O230 W70 Rb2 137.0(5) . .
O229 W70 Rb2 49.3(6) . .
O213 W70 Rb2 133.4(6) . .
O222 W70 Rb2 92.1(5) . .
O228 W71 O236 101.4(11) . .
O228 W71 O229 101.4(10) . .
O236 W71 O229 94.5(9) . .
O228 W71 O227 102.5(11) . .
O236 W71 O227 91.9(10) . .
O229 W71 O227 153.5(9) . .
O228 W71 O218 95.8(10) . .
O236 W71 O218 162.8(9) . .
O229 W71 O218 83.2(8) . .
O227 W71 O218 83.2(9) . .
O228 W71 O221 173.7(10) . .
O236 W71 O221 83.5(9) . .
O229 W71 O221 82.0(8) . .
O227 W71 O221 73.2(9) . .
O218 W71 O221 79.3(8) . .
O228 W71 Rb2 93.9(8) . .
O236 W71 Rb2 43.1(7) . .
O229 W71 Rb2 54.1(5) . .
O227 W71 Rb2 134.6(6) . .
O218 W71 Rb2 137.3(7) . .
O221 W71 Rb2 92.4(5) . .
O228 W71 Rb3 41.0(8) . .
O236 W71 Rb3 63.2(7) . .
O229 W71 Rb3 116.9(5) . .
O227 W71 Rb3 88.9(6) . .
O218 W71 Rb3 132.9(6) . .
O221 W71 Rb3 141.8(5) . .
Rb2 W71 Rb3 76.31(8) . .
O226 W72 O239 103.6(10) . .
O226 W72 O227 98.8(10) . .
O239 W72 O227 90.8(9) . .
O226 W72 O225 102.5(10) . .
O239 W72 O225 95.4(10) . .
O227 W72 O225 155.7(10) . .
O226 W72 O217 92.4(10) . .
O239 W72 O217 163.7(10) . .
O227 W72 O217 83.7(9) . .
O225 W72 O217 83.8(9) . .
O226 W72 O221 171.4(9) . .
O239 W72 O221 83.1(9) . .
O227 W72 O221 75.5(9) . .
O225 W72 O221 81.9(9) . .
O217 W72 O221 80.8(8) . .
O226 W72 Rb10 95.7(7) . .
O239 W72 Rb10 44.7(7) . .
O227 W72 Rb10 135.4(6) . .
O225 W72 Rb10 53.7(7) . .
O217 W72 Rb10 137.6(6) . .
O221 W72 Rb10 92.8(5) . .
O1 W1A O8 104.7(17) . .
O1 W1A O6 106.9(18) . .
O8 W1A O6 84.1(12) . .
O1 W1A O9 104.0(17) . .
O8 W1A O9 90.7(11) . .
O6 W1A O9 149.0(12) . .
O1 W1A O4 103.0(19) . .
O8 W1A O4 152.3(14) . .
O6 W1A O4 87.8(15) . .
O9 W1A O4 82.7(14) . .
O1 W1A O13 171.5(16) . .
O8 W1A O13 81.3(9) . .
O6 W1A O13 67.4(10) . .
O9 W1A O13 81.7(10) . .
O4 W1A O13 71.1(13) . .
O2 W2A O4 101(2) . .
O2 W2A O5 102(2) . .
O4 W2A O5 86(2) . .
O2 W2A O11 104.7(19) . .
O4 W2A O11 154.5(15) . .
O5 W2A O11 85.4(18) . .
O2 W2A O10 103.8(19) . .
O4 W2A O10 84.0(15) . .
O5 W2A O10 153.3(17) . .
O11 W2A O10 92.7(11) . .
O2 W2A O13 170.2(19) . .
O4 W2A O13 73.4(14) . .
O5 W2A O13 69.9(16) . .
O11 W2A O13 81.1(10) . .
O10 W2A O13 83.5(10) . .
O6 W3A O3 103.2(17) . .
O6 W3A O12 153.2(13) . .
O3 W3A O12 103.5(16) . .
O6 W3A O7 80.2(12) . .
O3 W3A O7 103.3(16) . .
O12 W3A O7 96.4(10) . .
O6 W3A O5 85.3(18) . .
O3 W3A O5 104(2) . .
O12 W3A O5 85.4(17) . .
O7 W3A O5 151.0(16) . .
O6 W3A O13 69.5(11) . .
O3 W3A O13 170.1(16) . .
O12 W3A O13 83.7(10) . .
O7 W3A O13 82.3(9) . .
O5 W3A O13 69.1(16) . .
O6 W3A Rb27 147.0(10) . .
O3 W3A Rb27 53.0(15) . .
O12 W3A Rb27 57.2(8) . .
O7 W3A Rb27 83.8(7) . .
O5 W3A Rb27 120.2(15) . .
O13 W3A Rb27 136.5(6) . .
O83 W19A O88 103.8(19) . .
O83 W19A O86 100(2) . .
O88 W19A O86 96.3(16) . .
O83 W19A O92 103.2(18) . .
O88 W19A O92 82.6(14) . .
O86 W19A O92 156.6(15) . .
O83 W19A O94 104.4(18) . .
O88 W19A O94 151.4(15) . .
O86 W19A O94 82.9(15) . .
O92 W19A O94 87.0(12) . .
O83 W19A O95 169.9(17) . .
O88 W19A O95 69.8(13) . .
O86 W19A O95 73.7(14) . .
O92 W19A O95 84.1(10) . .
O94 W19A O95 82.8(11) . .
O85 W20A O91 104.1(18) . .
O85 W20A O87 99(2) . .
O91 W20A O87 87.1(15) . .
O85 W20A O90 104.8(18) . .
O91 W20A O90 95.4(12) . .
O87 W20A O90 154.3(14) . .
O85 W20A O88 104.4(19) . .
O91 W20A O88 151.5(14) . .
O87 W20A O88 86.8(15) . .
O90 W20A O88 78.9(13) . .
O85 W20A O95 168.2(17) . .
O91 W20A O95 84.7(10) . .
O87 W20A O95 73.0(13) . .
O90 W20A O95 81.7(10) . .
O88 W20A O95 66.8(12) . .
O85 W20A Rb16 51.4(16) . 2_766
O91 W20A Rb16 52.7(9) . 2_766
O87 W20A Rb16 95.1(12) . 2_766
O90 W20A Rb16 106.7(9) . 2_766
O88 W20A Rb16 155.7(10) . 2_766
O95 W20A Rb16 136.8(6) . 2_766
O84 W21A O89 101.7(17) . .
O84 W21A O93 107.0(18) . .
O89 W21A O93 92.7(13) . .
O84 W21A O86 100.5(19) . .
O89 W21A O86 157.7(15) . .
O93 W21A O86 82.4(15) . .
O84 W21A O87 100.1(18) . .
O89 W21A O87 86.7(14) . .
O93 W21A O87 152.3(15) . .
O86 W21A O87 87.8(16) . .
O84 W21A O95 169.2(16) . .
O89 W21A O95 84.7(11) . .
O93 W21A O95 81.1(11) . .
O86 W21A O95 73.1(14) . .
O87 W21A O95 71.3(12) . .
O246 W37A O255 102.7(17) . .
O246 W37A O253 103.8(17) . .
O255 W37A O253 92.9(14) . .
O246 W37A O250 107.2(18) . .
O255 W37A O250 82.4(16) . .
O253 W37A O250 148.9(16) . .
O246 W37A O249 104.5(18) . .
O255 W37A O249 152.0(16) . .
O253 W37A O249 86.7(15) . .
O250 W37A O249 83.6(17) . .
O246 W37A O257 167.8(15) . .
O255 W37A O257 85.8(13) . .
O253 W37A O257 84.2(13) . .
O250 W37A O257 64.9(14) . .
O249 W37A O257 66.3(13) . .
O246 W37A Rb15 84.8(13) . .
O255 W37A Rb15 45.8(10) . .
O253 W37A Rb15 138.4(10) . .
O250 W37A Rb15 48.4(12) . .
O249 W37A Rb15 131.1(11) . .
O257 W37A Rb15 95.3(7) . .
O249 W38A O247 103(2) . .
O249 W38A O252 153.5(18) . .
O247 W38A O252 103(2) . .
O249 W38A O248 84.2(19) . .
O247 W38A O248 107(2) . .
O252 W38A O248 92.4(16) . .
O249 W38A O251 85.7(19) . .
O247 W38A O251 104(2) . .
O252 W38A O251 83.6(16) . .
O248 W38A O251 148.7(18) . .
O249 W38A O257 71.0(16) . .
O247 W38A O257 170.9(19) . .
O252 W38A O257 83.5(13) . .
O248 W38A O257 66.2(15) . .
O251 W38A O257 82.4(13) . .
O245 W39A O250 106(2) . .
O245 W39A O254 105.5(18) . .
O250 W39A O254 148.4(16) . .
O245 W39A O248 103(2) . .
O250 W39A O248 84.1(19) . .
O254 W39A O248 87.4(15) . .
O245 W39A O256 104.3(17) . .
O250 W39A O256 80.8(17) . .
O254 W39A O256 92.8(13) . .
O248 W39A O256 151.3(17) . .
O245 W39A O257 168.7(17) . .
O250 W39A O257 66.9(15) . .
O254 W39A O257 81.7(12) . .
O248 W39A O257 67.9(15) . .
O256 W39A O257 83.7(11) . .
O245 W39A Rb15 84.1(16) . .
O250 W39A Rb15 48.7(14) . .
O254 W39A Rb15 137.2(9) . .
O248 W39A Rb15 131.7(13) . .
O256 W39A Rb15 44.9(9) . .
O257 W39A Rb15 96.6(7) . .
O166 W55A O172 104.0(12) . .
O166 W55A O174 103.2(12) . .
O172 W55A O174 89.6(11) . .
O166 W55A O168 99.1(13) . .
O172 W55A O168 156.9(11) . .
O174 W55A O168 85.0(11) . .
O166 W55A O169 125.3(11) . .
O172 W55A O169 74.0(10) . .
O174 W55A O169 131.0(10) . .
O168 W55A O169 92.8(10) . .
O166 W55A O177 167.6(11) . .
O172 W55A O177 86.9(9) . .
O174 W55A O177 82.5(10) . .
O168 W55A O177 70.2(10) . .
O169 W55A O177 51.4(8) . .
O166 W55A Rb21 54.7(10) . .
O172 W55A Rb21 50.0(7) . .
O174 W55A Rb21 106.9(8) . .
O168 W55A Rb21 152.7(8) . .
O169 W55A Rb21 97.1(6) . .
O177 W55A Rb21 134.6(6) . .
O170 W56A O165 106.5(13) . .
O170 W56A O168 100.8(11) . .
O165 W56A O168 103.6(14) . .
O170 W56A O175 76.4(10) . .
O165 W56A O175 101.8(13) . .
O168 W56A O175 154.1(11) . .
O170 W56A O176 148.5(11) . .
O165 W56A O176 101.3(13) . .
O168 W56A O176 86.7(11) . .
O175 W56A O176 83.6(10) . .
O170 W56A O177 69.1(9) . .
O165 W56A O177 172.9(12) . .
O168 W56A O177 72.3(10) . .
O175 W56A O177 82.8(9) . .
O176 W56A O177 84.5(9) . .
O169 W57A O167 117.1(15) . .
O169 W57A O171 64.0(13) . .
O167 W57A O171 103.5(14) . .
O169 W57A O173 134.0(13) . .
O167 W57A O173 105.6(13) . .
O171 W57A O173 91.0(11) . .
O169 W57A O170 103.2(12) . .
O167 W57A O170 108.9(12) . .
O171 W57A O170 147.4(10) . .
O173 W57A O170 76.9(10) . .
O169 W57A O177 58.2(11) . .
O167 W57A O177 166.9(13) . .
O171 W57A O177 85.6(10) . .
O173 W57A O177 83.4(9) . .
O170 W57A O177 63.2(8) . .
O169 W57A Rb15 118.9(11) . 1_455
O167 W57A Rb15 44.0(11) . 1_455
O171 W57A Rb15 146.8(8) . 1_455
O173 W57A Rb15 103.3(8) . 1_455
O170 W57A Rb15 65.8(6) . 1_455
O177 W57A Rb15 125.3(6) . 1_455
O4 W1B O10 131(3) . .
O4 W1B O9 136(4) . .
O10 W1B O9 91.8(11) . .
O4 W1B O13 94(3) . .
O10 W1B O13 83.0(10) . .
O9 W1B O13 79.4(10) . .
O4 W1B Na4 67(3) . .
O10 W1B Na4 99.1(8) . .
O9 W1B Na4 122.9(9) . .
O13 W1B Na4 157.3(7) . .
O5 W2B O12 130(3) . .
O5 W2B O11 123(3) . .
O12 W2B O11 99.4(11) . .
O5 W2B O13 81(3) . .
O12 W2B O13 82.6(9) . .
O11 W2B O13 80.1(10) . .
O6 W3B O7 123(3) . .
O6 W3B O8 135(3) . .
O7 W3B O8 97.7(10) . .
O6 W3B O13 86(3) . .
O7 W3B O13 83.2(9) . .
O8 W3B O13 79.6(9) . .
O88 W19B O92 126(4) . .
O88 W19B O90 130(4) . .
O92 W19B O90 97.8(12) . .
O88 W19B O95 84(3) . .
O92 W19B O95 82.6(10) . .
O90 W19B O95 79.1(10) . .
O87 W20B O91 126(3) . .
O87 W20B O89 135(3) . .
O91 W20B O89 98.2(12) . .
O87 W20B O95 93(3) . .
O91 W20B O95 82.8(10) . .
O89 W20B O95 82.7(10) . .
O87 W20B Rb23 125(3) . 2_766
O91 W20B Rb23 57.6(8) . 2_766
O89 W20B Rb23 83.7(8) . 2_766
O95 W20B Rb23 135.5(6) . 2_766
O86 W21B O93 133(3) . .
O86 W21B O94 128(3) . .
O93 W21B O94 97.2(13) . .
O86 W21B O95 95(4) . .
O93 W21B O95 78.2(11) . .
O94 W21B O95 80.8(11) . .
O249 W37B O253 155(3) . .
O249 W37B O251 85(3) . .
O253 W37B O251 93.6(15) . .
O249 W37B O257 75(3) . .
O253 W37B O257 80.1(13) . .
O251 W37B O257 74.0(12) . .
O248 W38B O254 142(5) . .
O248 W38B O252 118(5) . .
O254 W38B O252 92.3(13) . .
O248 W38B O257 87(5) . .
O254 W38B O257 78.5(11) . .
O252 W38B O257 75.7(11) . .
O250 W39B O255 129(3) . .
O250 W39B O256 97(3) . .
O255 W39B O256 103.7(14) . .
O250 W39B Rb25 144(3) . .
O255 W39B Rb25 85.8(11) . .
O256 W39B Rb25 64.3(9) . .
O168 W55B O176 155(2) . .
O168 W55B O174 99(2) . .
O176 W55B O174 105.4(13) . .
O168 W55B O177 89(2) . .
O176 W55B O177 90.9(12) . .
O174 W55B O177 76.8(10) . .
O168 W55B Rb29 114(2) . 2_775
O176 W55B Rb29 57.7(10) . 2_775
O174 W55B Rb29 119.7(9) . 2_775
O177 W55B Rb29 146.5(9) . 2_775
O168 W55B Rb26 52.1(19) . 2_775
O176 W55B Rb26 130.7(12) . 2_775
O174 W55B Rb26 93.3(9) . 2_775
O177 W55B Rb26 138.2(8) . 2_775
Rb29 W55B Rb26 73.3(4) 2_775 2_775
O170 W56B O175 99.4(17) . .
O170 W56B O173 105.3(16) . .
O175 W56B O173 125.0(15) . .
O170 W56B O190 162.1(16) . .
O175 W56B O190 71.2(12) . .
O173 W56B O190 70.5(11) . .
O170 W56B W62 129.9(14) . .
O175 W56B W62 33.8(9) . .
O173 W56B W62 97.6(10) . .
O190 W56B W62 37.8(6) . .
O170 W56B W63 133.4(14) . .
O175 W56B W63 96.8(11) . .
O173 W56B W63 33.6(8) . .
O190 W56B W63 37.8(6) . .
W62 W56B W63 65.4(3) . .
O169 W57B O172 121(2) . .
O169 W57B O177 59.6(19) . .
O172 W57B O177 86.8(11) . .
O169 W57B O171 36.8(19) . .
O172 W57B O171 92.3(12) . .
O177 W57B O171 75.9(10) . .
O169 W57B Rb30 100(2) . 1_455
O172 W57B Rb30 86.2(10) . 1_455
O177 W57B Rb30 150.5(11) . 1_455
O171 W57B Rb30 75.9(9) . 1_455
O169 W57B Rb25 82.3(19) . 1_455
O172 W57B Rb25 156.5(11) . 1_455
O177 W57B Rb25 108.6(8) . 1_455
O171 W57B Rb25 108.3(8) . 1_455
Rb30 W57B Rb25 88.1(6) 1_455 1_455
O169 W57B Rb21 148(2) . .
O172 W57B Rb21 49.1(8) . .
O177 W57B Rb21 134.4(8) . .
O171 W57B Rb21 111.8(8) . .
Rb30 W57B Rb21 52.5(5) 1_455 .
Rb25 W57B Rb21 110.7(5) 1_455 .
O505 Na1 O153 161.2(8) . .
O166 Na2 O604 113.7(8) . .
O166 Na2 O303 65.4(8) . 1_455
O604 Na2 O303 63.1(6) . 1_455
O166 Na2 O603 96.3(8) . 2_775
O604 Na2 O603 142.8(7) . 2_775
O303 Na2 O603 153.9(9) 1_455 2_775
O166 Na2 Rb26 63.3(7) . 2_775
O604 Na2 Rb26 93.7(5) . 2_775
O303 Na2 Rb26 105.4(7) 1_455 2_775
O603 Na2 Rb26 80.0(4) 2_775 2_775
O166 Na2 Na9 92.3(9) . 2_775
O303 Na2 Na9 150.1(10) 1_455 2_775
O166 Na2 Rb21 46.6(6) . .
O604 Na2 Rb21 104.6(4) . .
O303 Na2 Rb21 41.8(6) 1_455 .
O603 Na2 Rb21 112.2(5) 2_775 .
Rb26 Na2 Rb21 109.3(5) 2_775 .
Na9 Na2 Rb21 108.4(7) 2_775 .
Na8 Na3 O210 110.3(9) . .
Na8 Na3 O535 127.4(8) . .
O210 Na3 O535 85.8(6) . .
Na8 Na3 O30 66.0(8) . 2_776
O210 Na3 O30 123.6(8) . 2_776
O535 Na3 O30 143.9(8) . 2_776
Na8 Na3 Rb28 142.4(8) . 2_776
O210 Na3 Rb28 107.4(7) . 2_776
O30 Na3 Rb28 92.5(7) 2_776 2_776
O574 Na4 W1B 77.9(4) . .
O530 Na5 O119 142.0(8) . .
O119 Na5 O518 86.4(6) . .
O530 Na5 O163 84.6(6) . .
O119 Na5 O163 97.3(8) . .
O518 Na5 O163 136.9(8) . .
O530 Na5 O115 82.2(6) . .
O119 Na5 O115 67.7(7) . .
O518 Na5 O115 153.1(8) . .
O163 Na5 O115 57.6(7) . .
O530 Na5 Rb18 42.3(3) . .
O119 Na5 Rb18 115.7(7) . .
O518 Na5 Rb18 157.7(6) . .
O163 Na5 Rb18 47.9(5) . .
O115 Na5 Rb18 48.1(5) . .
Na15 Na6 Rb26 119.7(10) . 2_875
Na15 Na6 Rb25 111.2(10) . .
Rb26 Na6 Rb25 112.4(7) 2_875 .
Na15 Na6 Rb20 86.8(9) . .
Rb26 Na6 Rb20 119.7(6) 2_875 .
Rb25 Na6 Rb20 103.8(5) . .
Rb15 Na6 Rb20 96.3(4) . .
Na15 Na6 Rb8 145.7(10) . .
Rb26 Na6 Rb8 89.9(5) 2_875 .
Rb25 Na6 Rb8 67.1(4) . .
Rb15 Na6 Rb8 90.1(4) . .
Rb20 Na6 Rb8 61.9(3) . .
O502 Na7 O282 133.5(10) . .
O282 Na7 O534 89.0(8) . .
O502 Na7 O324 88.7(8) . .
O282 Na7 O324 97.8(10) . .
O534 Na7 O324 152.6(10) . .
O502 Na7 Rb8 43.7(4) . .
O282 Na7 Rb8 114.5(9) . .
O534 Na7 Rb8 149.4(8) . .
O324 Na7 Rb8 47.9(5) . .
Na3 Na8 Rb13 87.8(7) . 2_776
O542 Na9 O529 133.0(12) . .
O542 Na9 Na2 67.0(7) . 2_775
O529 Na9 Na2 78.9(8) . 2_775
O542 Na9 Rb3 108.1(9) . .
O529 Na9 Rb3 114.5(9) . .
Na2 Na9 Rb3 112.5(8) 2_775 .
O539 Na10 O233 172.1(12) . .
O539 Na10 Rb17 51.3(4) . .
O233 Na10 Rb17 124.5(8) . .
O539 Na10 Rb5 122.2(8) . .
O233 Na10 Rb5 50.0(6) . .
Rb17 Na10 Rb5 84.3(5) . .
Rb21 Na11 O185 63.5(7) . .
Rb21 Na11 O226 105.6(9) . .
O185 Na11 O226 67.8(8) . .
Rb21 Na11 Rb12 71.5(5) . 1_455
O185 Na11 Rb12 73.4(7) . 1_455
O226 Na11 Rb12 42.3(5) . 1_455
O233 Na12 O19 111.6(11) . 2_776
O233 Na12 Rb17 116.7(9) . .
O19 Na12 Rb17 47.0(7) 2_776 .
O595 Na14 O226 163(2) . .
O595 Na14 Rb21 93.9(15) . .
O226 Na14 Rb21 69.1(7) . .
O591 Na15 O592 103.4(13) . .
O591 Na15 O61 166.0(17) . 2_875
O592 Na15 O61 90.1(13) . 2_875
O591 Na15 O165 75.7(13) . 1_655
O592 Na15 O165 168.4(17) . 1_655
O61 Na15 O165 91.8(14) 2_875 1_655
O591 Na15 Na6 97.9(13) . .
O592 Na15 Na6 84.2(11) . .
O61 Na15 Na6 86.9(12) 2_875 .
O165 Na15 Na6 84.5(13) 1_655 .
O591 Na15 Rb29 120.6(12) . 2_875
O592 Na15 Rb29 136.0(12) . 2_875
O61 Na15 Rb29 46.2(8) 2_875 2_875
O165 Na15 Rb29 45.7(9) 1_655 2_875
Na6 Na15 Rb29 87.3(10) . 2_875
O591 Na15 Rb25 60.0(8) . .
O592 Na15 Rb25 93.3(9) . .
O61 Na15 Rb25 123.6(12) 2_875 .
O165 Na15 Rb25 76.1(11) 1_655 .
Na6 Na15 Rb25 37.9(7) . .
Rb29 Na15 Rb25 105.8(7) 2_875 .
O591 Na15 Rb26 118.7(12) . 2_875
O592 Na15 Rb26 101.5(10) . 2_875
O61 Na15 Rb26 60.7(8) 2_875 2_875
O165 Na15 Rb26 69.6(10) 1_655 2_875
Na6 Na15 Rb26 31.8(6) . 2_875
Rb29 Na15 Rb26 56.6(5) 2_875 2_875
Rb25 Na15 Rb26 63.4(5) . 2_875
O73 Rb1 O80 72.8(6) . .
O73 Rb1 O72 95.8(6) . .
O80 Rb1 O72 55.3(5) . .
O73 Rb1 O531 175.3(4) . .
O80 Rb1 O531 110.7(4) . .
O72 Rb1 O531 84.0(4) . .
O73 Rb1 O310 84.8(6) . .
O80 Rb1 O310 156.8(6) . .
O72 Rb1 O310 135.7(5) . .
O531 Rb1 O310 92.0(4) . .
O73 Rb1 O319 91.7(6) . .
O80 Rb1 O319 132.3(6) . .
O72 Rb1 O319 83.1(5) . .
O531 Rb1 O319 83.5(4) . .
O310 Rb1 O319 52.7(5) . .
O73 Rb1 O68 54.0(5) . .
O80 Rb1 O68 74.7(5) . .
O72 Rb1 O68 51.7(5) . .
O531 Rb1 O68 123.2(3) . .
O310 Rb1 O68 97.4(5) . .
O319 Rb1 O68 60.4(5) . .
O73 Rb1 O39 51.8(6) . .
O80 Rb1 O39 90.1(6) . .
O72 Rb1 O39 140.5(5) . .
O531 Rb1 O39 130.2(4) . .
O310 Rb1 O39 70.7(5) . .
O319 Rb1 O39 115.6(5) . .
O68 Rb1 O39 105.5(5) . .
O73 Rb1 W51 94.8(4) . .
O80 Rb1 W51 158.5(4) . .
O72 Rb1 W51 110.4(4) . .
O531 Rb1 W51 80.83(8) . .
O310 Rb1 W51 26.4(4) . .
O319 Rb1 W51 28.0(4) . .
O68 Rb1 W51 83.8(3) . .
O39 Rb1 W51 96.0(4) . .
O73 Rb1 P5 66.4(5) . .
O80 Rb1 P5 20.5(4) . .
O72 Rb1 P5 75.8(4) . .
O531 Rb1 P5 118.01(14) . .
O310 Rb1 P5 140.8(4) . .
O319 Rb1 P5 147.3(4) . .
O68 Rb1 P5 86.9(4) . .
O39 Rb1 P5 70.7(4) . .
W51 Rb1 P5 161.05(14) . .
O73 Rb1 W15 26.1(4) . .
O80 Rb1 W15 78.1(4) . .
O72 Rb1 W15 78.1(4) . .
O531 Rb1 W15 150.10(10) . .
O310 Rb1 W15 84.6(4) . .
O319 Rb1 W15 70.8(4) . .
O68 Rb1 W15 29.2(3) . .
O39 Rb1 W15 76.4(4) . .
W51 Rb1 W15 83.24(6) . .
P5 Rb1 W15 80.58(13) . .
O73 Rb1 Mn4 87.7(5) . .
O80 Rb1 Mn4 27.3(4) . .
O72 Rb1 Mn4 28.8(4) . .
O531 Rb1 Mn4 94.28(10) . .
O310 Rb1 Mn4 161.6(4) . .
O319 Rb1 Mn4 110.9(4) . .
O68 Rb1 Mn4 64.8(3) . .
O39 Rb1 Mn4 116.9(4) . .
W51 Rb1 Mn4 138.77(11) . .
P5 Rb1 Mn4 47.65(13) . .
W15 Rb1 Mn4 81.36(9) . .
O241 Rb2 O236 73.1(6) . .
O241 Rb2 O65 155.7(6) . .
O236 Rb2 O65 83.0(6) . .
O241 Rb2 O540 112.5(4) . .
O236 Rb2 O540 173.7(5) . .
O65 Rb2 O540 91.7(4) . .
O241 Rb2 O234 55.0(5) . .
O236 Rb2 O234 94.7(6) . .
O65 Rb2 O234 133.3(5) . .
O540 Rb2 O234 86.4(4) . .
O241 Rb2 O71 129.3(5) . .
O236 Rb2 O71 89.5(6) . .
O65 Rb2 O71 52.9(5) . .
O540 Rb2 O71 84.5(3) . .
O234 Rb2 O71 80.6(5) . .
O241 Rb2 O229 73.6(5) . .
O236 Rb2 O229 53.4(6) . .
O65 Rb2 O229 95.7(5) . .
O540 Rb2 O229 124.2(4) . .
O234 Rb2 O229 50.3(5) . .
O71 Rb2 O229 58.5(5) . .
O241 Rb2 O203 90.9(6) . .
O236 Rb2 O203 52.3(6) . .
O65 Rb2 O203 70.6(5) . .
O540 Rb2 O203 128.9(4) . .
O234 Rb2 O203 140.4(5) . .
O71 Rb2 O203 115.5(5) . .
O229 Rb2 O203 105.5(5) . .
O241 Rb2 O244 43.1(5) . .
O236 Rb2 O244 55.7(6) . .
O65 Rb2 O244 118.2(5) . .
O540 Rb2 O244 130.4(3) . .
O234 Rb2 O244 97.2(5) . .
O71 Rb2 O244 145.0(5) . .
O229 Rb2 O244 93.2(5) . .
O203 Rb2 O244 48.2(5) . .
O241 Rb2 P9 21.3(4) . .
O236 Rb2 P9 67.4(5) . .
O65 Rb2 P9 140.9(4) . .
O540 Rb2 P9 118.86(17) . .
O234 Rb2 P9 76.3(4) . .
O71 Rb2 P9 145.4(4) . .
O229 Rb2 P9 86.9(4) . .
O203 Rb2 P9 71.1(4) . .
O244 Rb2 P9 22.9(4) . .
O241 Rb2 W17 155.5(4) . .
O236 Rb2 W17 92.5(5) . .
O65 Rb2 W17 26.3(4) . .
O540 Rb2 W17 81.19(7) . .
O234 Rb2 W17 108.3(4) . .
O71 Rb2 W17 28.2(3) . .
O229 Rb2 W17 81.9(3) . .
O203 Rb2 W17 95.8(4) . .
O244 Rb2 W17 141.1(4) . .
P9 Rb2 W17 159.92(17) . .
O241 Rb2 W71 77.3(4) . .
O236 Rb2 W71 25.6(4) . .
O65 Rb2 W71 83.0(4) . .
O540 Rb2 W71 150.34(11) . .
O234 Rb2 W71 76.6(4) . .
O71 Rb2 W71 68.9(3) . .
O229 Rb2 W71 29.0(4) . .
O203 Rb2 W71 76.6(4) . .
O244 Rb2 W71 76.5(3) . .
P9 Rb2 W71 80.81(14) . .
W17 Rb2 W71 81.33(7) . .
O501 Rb3 O201 84.8(4) . .
O501 Rb3 O228 130.2(5) . .
O201 Rb3 O228 133.6(7) . .
O501 Rb3 O197 146.6(4) . .
O201 Rb3 O197 67.0(6) . .
O228 Rb3 O197 83.2(6) . .
O501 Rb3 O524 106.08(12) . .
O201 Rb3 O524 131.1(5) . .
O228 Rb3 O524 74.1(5) . .
O197 Rb3 O524 81.8(4) . .
O501 Rb3 O65 77.9(4) . .
O201 Rb3 O65 79.2(6) . .
O228 Rb3 O65 80.3(6) . .
O197 Rb3 O65 112.0(6) . .
O524 Rb3 O65 149.3(4) . .
O501 Rb3 O195 58.1(4) . .
O201 Rb3 O195 51.2(6) . .
O228 Rb3 O195 166.7(6) . .
O197 Rb3 O195 89.4(6) . .
O524 Rb3 O195 94.0(4) . .
O65 Rb3 O195 112.8(5) . .
O501 Rb3 O64 70.3(3) . .
O201 Rb3 O64 127.8(6) . .
O228 Rb3 O64 61.1(6) . .
O197 Rb3 O64 141.5(6) . .
O524 Rb3 O64 100.2(3) . .
O65 Rb3 O64 51.7(5) . .
O195 Rb3 O64 128.4(5) . .
O501 Rb3 O184 103.8(4) . .
O201 Rb3 O184 69.8(6) . .
O228 Rb3 O184 117.5(6) . .
O197 Rb3 O184 50.8(6) . .
O524 Rb3 O184 61.3(4) . .
O65 Rb3 O184 148.5(6) . .
O195 Rb3 O184 49.9(6) . .
O64 Rb3 O184 159.0(6) . .
O501 Rb3 O63 62.3(4) . .
O201 Rb3 O63 146.2(6) . .
O228 Rb3 O63 78.2(6) . .
O197 Rb3 O63 139.9(6) . .
O524 Rb3 O63 59.0(4) . .
O65 Rb3 O63 99.6(5) . .
O195 Rb3 O63 101.0(5) . .
O64 Rb3 O63 50.0(5) . .
O184 Rb3 O63 109.1(6) . .
O501 Rb3 O236 148.1(4) . .
O201 Rb3 O236 86.1(6) . .
O228 Rb3 O236 47.8(6) . .
O197 Rb3 O236 50.9(6) . .
O524 Rb3 O236 102.9(4) . .
O65 Rb3 O236 70.4(5) . .
O195 Rb3 O236 132.7(5) . .
O64 Rb3 O236 91.9(5) . .
O184 Rb3 O236 101.5(6) . .
O63 Rb3 O236 125.7(5) . .
O501 Rb3 P4 98.06(15) . .
O201 Rb3 P4 20.5(5) . .
O228 Rb3 P4 113.6(5) . .
O197 Rb3 P4 60.9(4) . .
O524 Rb3 P4 139.33(17) . .
O65 Rb3 P4 67.1(4) . .
O195 Rb3 P4 71.6(4) . .
O64 Rb3 P4 118.8(4) . .
O184 Rb3 P4 81.6(4) . .
O63 Rb3 P4 159.0(4) . .
O236 Rb3 P4 66.8(4) . .
O593 Rb4 O38 133.4(4) . .
O38 Rb4 O516 84.0(4) . .
O593 Rb4 O69 71.7(4) . .
O38 Rb4 O69 132.0(6) . .
O516 Rb4 O69 130.6(4) . .
O593 Rb4 O33 79.2(4) . .
O38 Rb4 O33 68.2(6) . .
O516 Rb4 O33 146.9(5) . .
O69 Rb4 O33 82.4(6) . .
O593 Rb4 O310 149.0(4) . .
O38 Rb4 O310 76.8(5) . .
O516 Rb4 O310 74.7(4) . .
O69 Rb4 O310 82.0(6) . .
O33 Rb4 O310 113.8(6) . .
O593 Rb4 O34 95.4(4) . .
O38 Rb4 O34 53.0(5) . .
O516 Rb4 O34 59.5(4) . .
O69 Rb4 O34 165.4(6) . .
O33 Rb4 O34 88.7(6) . .
O310 Rb4 O34 112.2(6) . .
O593 Rb4 O311 100.4(4) . .
O38 Rb4 O311 125.8(5) . .
O516 Rb4 O311 69.0(4) . .
O69 Rb4 O311 62.4(6) . .
O33 Rb4 O311 142.3(6) . .
O310 Rb4 O311 51.6(5) . .
O34 Rb4 O311 128.4(6) . .
O593 Rb4 O24 63.0(4) . .
O38 Rb4 O24 70.5(5) . .
O516 Rb4 O24 105.0(4) . .
O69 Rb4 O24 117.5(6) . .
O33 Rb4 O24 49.8(6) . .
O310 Rb4 O24 147.0(5) . .
O34 Rb4 O24 48.6(6) . .
O311 Rb4 O24 160.1(5) . .
O593 Rb4 O312 62.0(4) . .
O38 Rb4 O312 145.6(6) . .
O516 Rb4 O312 62.0(5) . .
O69 Rb4 O312 79.3(6) . .
O33 Rb4 O312 140.6(6) . .
O310 Rb4 O312 97.8(6) . .
O34 Rb4 O312 101.0(6) . .
O311 Rb4 O312 48.8(6) . .
O24 Rb4 O312 111.3(6) . .
O593 Rb4 P2 139.49(18) . .
O38 Rb4 P2 20.8(4) . .
O516 Rb4 P2 97.50(17) . .
O69 Rb4 P2 111.6(4) . .
O33 Rb4 P2 62.0(5) . .
O310 Rb4 P2 65.6(4) . .
O34 Rb4 P2 73.7(4) . .
O311 Rb4 P2 117.1(4) . .
O24 Rb4 P2 82.1(4) . .
O312 Rb4 P2 157.4(5) . .
O593 Rb4 Mn2 121.31(12) . .
O38 Rb4 Mn2 26.6(4) . .
O516 Rb4 Mn2 64.14(10) . .
O69 Rb4 Mn2 158.5(4) . .
O33 Rb4 Mn2 83.6(5) . .
O310 Rb4 Mn2 88.9(4) . .
O34 Rb4 Mn2 28.3(4) . .
O311 Rb4 Mn2 125.1(4) . .
O24 Rb4 Mn2 63.2(4) . .
O312 Rb4 Mn2 121.4(5) . .
P2 Rb4 Mn2 47.12(15) . .
O120 Rb5 O541 134.8(4) . .
O120 Rb5 O503 87.4(4) . .
O120 Rb5 O116 67.6(6) . .
O541 Rb5 O116 79.4(5) . .
O503 Rb5 O116 147.4(5) . .
O120 Rb5 O149 132.8(6) . .
O541 Rb5 O149 69.7(4) . .
O503 Rb5 O149 128.2(5) . .
O116 Rb5 O149 84.3(6) . .
O120 Rb5 O231 76.2(6) . .
O541 Rb5 O231 146.7(4) . .
O503 Rb5 O231 81.8(4) . .
O116 Rb5 O231 110.3(6) . .
O149 Rb5 O231 79.5(6) . .
O120 Rb5 O114 53.2(6) . .
O541 Rb5 O114 98.8(4) . .
O503 Rb5 O114 57.5(4) . .
O116 Rb5 O114 90.1(6) . .
O149 Rb5 O114 167.9(6) . .
O231 Rb5 O114 112.6(6) . .
O120 Rb5 O232 123.8(6) . .
O541 Rb5 O232 101.3(4) . .
O503 Rb5 O232 69.9(4) . .
O116 Rb5 O232 141.4(6) . .
O149 Rb5 O232 60.8(6) . .
O231 Rb5 O232 50.8(6) . .
O114 Rb5 O232 127.2(6) . .
O120 Rb5 O102 70.4(6) . .
O541 Rb5 O102 64.9(4) . .
O503 Rb5 O102 102.4(4) . .
O116 Rb5 O102 50.6(6) . .
O149 Rb5 O102 119.6(6) . .
O231 Rb5 O102 145.9(6) . .
O114 Rb5 O102 49.6(6) . .
O232 Rb5 O102 162.1(5) . .
O120 Rb5 O233 144.2(6) . .
O541 Rb5 O233 64.9(4) . .
O503 Rb5 O233 56.8(4) . .
O116 Rb5 O233 143.8(6) . .
O149 Rb5 O233 78.5(6) . .
O231 Rb5 O233 97.6(6) . .
O114 Rb5 O233 100.2(6) . .
O232 Rb5 O233 49.0(6) . .
O102 Rb5 O233 113.1(6) . .
O120 Rb5 P1 20.4(4) . .
O541 Rb5 P1 139.59(19) . .
O503 Rb5 P1 101.41(16) . .
O116 Rb5 P1 61.4(5) . .
O149 Rb5 P1 112.6(4) . .
O231 Rb5 P1 64.2(4) . .
O114 Rb5 P1 73.6(4) . .
O232 Rb5 P1 115.0(4) . .
O102 Rb5 P1 82.0(4) . .
O233 Rb5 P1 154.8(4) . .
O120 Rb5 W24 72.9(4) . .
O541 Rb5 W24 64.96(7) . .
O503 Rb5 W24 130.23(10) . .
O116 Rb5 W24 24.0(5) . .
O149 Rb5 W24 96.7(4) . .
O231 Rb5 W24 132.9(4) . .
O114 Rb5 W24 74.5(4) . .
O232 Rb5 W24 157.3(4) . .
O102 Rb5 W24 28.1(4) . .
O233 Rb5 W24 127.9(4) . .
P1 Rb5 W24 74.87(15) . .
O162 Rb6 O158 72.9(6) . .
O162 Rb6 O231 153.8(6) . .
O158 Rb6 O231 81.3(6) . .
O162 Rb6 O156 54.1(6) . .
O158 Rb6 O156 94.7(6) . .
O231 Rb6 O156 134.8(6) . .
O162 Rb6 O235 129.4(6) . .
O158 Rb6 O235 88.4(6) . .
O231 Rb6 O235 52.7(6) . .
O156 Rb6 O235 82.3(5) . .
O162 Rb6 O148 74.3(6) . .
O158 Rb6 O148 53.9(6) . .
O231 Rb6 O148 94.4(5) . .
O156 Rb6 O148 51.0(5) . .
O235 Rb6 O148 57.3(5) . .
O162 Rb6 O121 91.5(6) . .
O158 Rb6 O121 51.8(6) . .
O231 Rb6 O121 68.4(6) . .
O156 Rb6 O121 140.1(5) . .
O235 Rb6 O121 113.3(5) . .
O148 Rb6 O121 105.3(5) . .
O162 Rb6 O531 89.1(4) . .
O158 Rb6 O531 161.8(5) . .
O231 Rb6 O531 116.4(4) . .
O156 Rb6 O531 76.2(3) . .
O235 Rb6 O531 105.6(4) . .
O148 Rb6 O531 124.5(4) . .
O121 Rb6 O531 128.1(4) . .
O162 Rb6 O163 43.6(6) . .
O158 Rb6 O163 55.0(6) . .
O231 Rb6 O163 116.0(5) . .
O156 Rb6 O163 96.8(5) . .
O235 Rb6 O163 143.4(5) . .
O148 Rb6 O163 93.8(5) . .
O121 Rb6 O163 48.3(5) . .
O531 Rb6 O163 109.7(3) . .
O162 Rb6 W69 155.9(4) . .
O158 Rb6 W69 91.9(4) . .
O231 Rb6 W69 25.9(4) . .
O156 Rb6 W69 110.6(4) . .
O235 Rb6 W69 28.9(4) . .
O148 Rb6 W69 81.7(4) . .
O121 Rb6 W69 93.5(4) . .
O531 Rb6 W69 105.98(10) . .
O163 Rb6 W69 139.2(3) . .
O162 Rb6 P7 21.4(5) . .
O158 Rb6 P7 66.9(5) . .
O231 Rb6 P7 138.9(5) . .
O156 Rb6 P7 75.4(4) . .
O235 Rb6 P7 144.7(4) . .
O148 Rb6 P7 87.5(4) . .
O121 Rb6 P7 71.6(4) . .
O531 Rb6 P7 95.35(15) . .
O163 Rb6 P7 23.2(3) . .
W69 Rb6 P7 158.62(16) . .
O162 Rb6 W33 77.3(4) . .
O158 Rb6 W33 25.9(4) . .
O231 Rb6 W33 81.5(4) . .
O156 Rb6 W33 76.9(3) . .
O235 Rb6 W33 67.8(4) . .
O148 Rb6 W33 29.2(4) . .
O121 Rb6 W33 76.2(4) . .
O531 Rb6 W33 152.89(11) . .
O163 Rb6 W33 76.3(3) . .
W69 Rb6 W33 81.06(7) . .
P7 Rb6 W33 80.52(14) . .
O79 Rb7 O105 135.8(6) . 2_776
O79 Rb7 O21 142.3(6) . .
O105 Rb7 O21 76.8(6) 2_776 .
O79 Rb7 O74 73.9(5) . .
O105 Rb7 O74 147.8(6) 2_776 .
O21 Rb7 O74 81.8(5) . .
O79 Rb7 O607 132.7(4) . .
O105 Rb7 O607 66.7(5) 2_776 .
O21 Rb7 O607 70.7(4) . .
O74 Rb7 O607 83.7(4) . .
O79 Rb7 O517 92.7(4) . .
O105 Rb7 O517 80.5(5) 2_776 .
O21 Rb7 O517 71.9(4) . .
O74 Rb7 O517 115.3(4) . .
O79 Rb7 O500 75.6(4) . .
O105 Rb7 O500 61.7(5) 2_776 .
O21 Rb7 O500 123.9(4) . .
O74 Rb7 O500 149.5(4) . .
O517 Rb7 O500 65.74(7) . .
O79 Rb7 O75 52.2(5) . .
O105 Rb7 O75 98.6(6) 2_776 .
O21 Rb7 O75 159.5(5) . .
O74 Rb7 O75 93.0(5) . .
O607 Rb7 O75 89.1(3) . .
O517 Rb7 O75 127.6(3) . .
O500 Rb7 O75 68.2(3) . .
O79 Rb7 O60 73.1(5) . .
O105 Rb7 O60 117.1(6) 2_776 .
O21 Rb7 O60 112.8(5) . .
O74 Rb7 O60 51.2(5) . .
O607 Rb7 O60 60.5(4) . .
O517 Rb7 O60 162.2(4) . .
O500 Rb7 O60 118.8(4) . .
O75 Rb7 O60 51.1(5) . .
O79 Rb7 O81 46.0(5) . .
O105 Rb7 O81 151.3(6) 2_776 .
O21 Rb7 O81 96.3(5) . .
O74 Rb7 O81 54.3(5) . .
O607 Rb7 O81 137.8(3) . .
O517 Rb7 O81 70.9(3) . .
O500 Rb7 O81 102.6(3) . .
O75 Rb7 O81 96.6(5) . .
O60 Rb7 O81 91.3(5) . .
O79 Rb7 O32 93.5(5) . .
O105 Rb7 O32 123.7(6) 2_776 .
O21 Rb7 O32 49.1(5) . .
O74 Rb7 O32 48.9(5) . .
O607 Rb7 O32 102.4(3) . .
O517 Rb7 O32 70.1(3) . .
O500 Rb7 O32 133.7(3) . .
O75 Rb7 O32 137.4(5) . .
O60 Rb7 O32 99.5(5) . .
O81 Rb7 O32 48.4(4) . .
O79 Rb7 P5 22.7(4) . .
O105 Rb7 P5 146.2(5) 2_776 .
O21 Rb7 P5 120.1(4) . .
O74 Rb7 P5 65.9(4) . .
O607 Rb7 P5 144.16(16) . .
O517 Rb7 P5 78.18(14) . .
O500 Rb7 P5 85.55(14) . .
O75 Rb7 P5 74.7(4) . .
O60 Rb7 P5 84.9(4) . .
O81 Rb7 P5 23.9(3) . .
O32 Rb7 P5 72.3(3) . .
O322 Rb8 O262 146.0(6) . .
O322 Rb8 O314 71.9(6) . .
O262 Rb8 O314 84.7(7) . .
O322 Rb8 O43 138.7(6) . 2_875
O262 Rb8 O43 66.0(6) . 2_875
O314 Rb8 O43 149.1(6) . 2_875
O322 Rb8 O590 70.5(4) . .
O262 Rb8 O590 120.0(6) . .
O314 Rb8 O590 139.3(4) . .
O43 Rb8 O590 68.9(4) 2_875 .
O322 Rb8 O502 96.9(4) . .
O262 Rb8 O502 71.0(6) . .
O314 Rb8 O502 116.0(4) . .
O43 Rb8 O502 65.1(4) 2_875 .
O322 Rb8 O315 51.4(5) . .
O262 Rb8 O315 154.9(7) . .
O314 Rb8 O315 89.0(5) . .
O43 Rb8 O315 113.1(5) 2_875 .
O590 Rb8 O315 79.7(4) . .
O502 Rb8 O315 132.9(4) . .
O322 Rb8 O278 95.1(6) . .
O262 Rb8 O278 50.9(6) . .
O314 Rb8 O278 51.6(6) . .
O43 Rb8 O278 109.8(6) 2_875 .
O590 Rb8 O278 117.4(5) . .
O502 Rb8 O278 68.0(4) . .
O315 Rb8 O278 137.1(5) . .
O322 Rb8 O324 45.8(5) . .
O262 Rb8 O324 100.4(6) . .
O314 Rb8 O324 53.8(6) . .
O43 Rb8 O324 138.3(6) 2_875 .
O590 Rb8 O324 88.3(4) . .
O502 Rb8 O324 73.3(4) . .
O315 Rb8 O324 95.3(5) . .
O278 Rb8 O324 50.1(5) . .
O322 Rb8 O304 70.7(6) . .
O262 Rb8 O304 112.7(7) . .
O314 Rb8 O304 50.2(6) . .
O43 Rb8 O304 131.7(6) 2_875 .
O590 Rb8 O304 126.7(4) . .
O502 Rb8 O304 163.2(4) . .
O315 Rb8 O304 47.5(6) . .
O278 Rb8 O304 101.0(6) . .
O324 Rb8 O304 89.9(5) . .
O322 Rb8 P11 22.3(4) . .
O262 Rb8 P11 124.5(5) . .
O314 Rb8 P11 65.0(4) . .
O43 Rb8 P11 140.1(5) 2_875 .
O590 Rb8 P11 74.28(16) . .
O502 Rb8 P11 81.65(16) . .
O315 Rb8 P11 73.6(4) . .
O278 Rb8 P11 74.3(4) . .
O324 Rb8 P11 24.2(4) . .
O304 Rb8 P11 83.1(4) . .
O322 Rb8 W42 122.2(4) . .
O262 Rb8 W42 24.0(5) . .
O314 Rb8 W42 65.9(4) . .
O43 Rb8 W42 87.8(4) 2_875 .
O590 Rb8 W42 124.93(13) . .
O502 Rb8 W42 69.98(8) . .
O315 Rb8 W42 153.4(4) . .
O278 Rb8 W42 27.2(4) . .
O324 Rb8 W42 77.2(3) . .
O304 Rb8 W42 106.4(4) . .
P11 Rb8 W42 101.47(15) . .
O323 Rb9 O316 72.7(6) . .
O323 Rb9 O145 156.0(6) . .
O316 Rb9 O145 83.5(6) . .
O323 Rb9 O318 54.5(5) . .
O316 Rb9 O318 94.1(6) . .
O145 Rb9 O318 132.7(6) . .
O323 Rb9 O155 129.1(5) . .
O316 Rb9 O155 91.0(6) . .
O145 Rb9 O155 52.8(5) . .
O318 Rb9 O155 80.1(5) . .
O323 Rb9 O308 73.2(5) . .
O316 Rb9 O308 53.6(6) . .
O145 Rb9 O308 95.4(6) . .
O318 Rb9 O308 49.7(5) . .
O155 Rb9 O308 59.1(5) . .
O323 Rb9 O286 90.4(5) . .
O316 Rb9 O286 52.7(6) . .
O145 Rb9 O286 72.2(5) . .
O318 Rb9 O286 139.6(5) . .
O155 Rb9 O286 117.7(5) . .
O308 Rb9 O286 106.1(5) . .
O323 Rb9 O540 92.5(4) . .
O316 Rb9 O540 164.4(4) . .
O145 Rb9 O540 110.9(4) . .
O318 Rb9 O540 80.7(4) . .
O155 Rb9 O540 102.6(4) . .
O308 Rb9 O540 127.8(4) . .
O286 Rb9 O540 124.4(4) . .
O323 Rb9 W35 155.8(4) . .
O316 Rb9 W35 93.9(4) . .
O145 Rb9 W35 26.1(4) . .
O318 Rb9 W35 108.2(4) . .
O155 Rb9 W35 28.5(4) . .
O308 Rb9 W35 82.6(4) . .
O286 Rb9 W35 97.5(4) . .
O540 Rb9 W35 101.72(8) . .
O323 Rb9 P11 21.3(4) . .
O316 Rb9 P11 67.1(5) . .
O145 Rb9 P11 141.6(4) . .
O318 Rb9 P11 75.8(4) . .
O155 Rb9 P11 145.7(4) . .
O308 Rb9 P11 86.7(4) . .
O286 Rb9 P11 70.5(4) . .
O540 Rb9 P11 97.28(16) . .
W35 Rb9 P11 160.97(17) . .
O323 Rb9 W53 77.2(4) . .
O316 Rb9 W53 25.4(4) . .
O145 Rb9 W53 82.8(4) . .
O318 Rb9 W53 76.5(4) . .
O155 Rb9 W53 70.2(4) . .
O308 Rb9 W53 29.5(3) . .
O286 Rb9 W53 76.8(4) . .
O540 Rb9 W53 156.94(11) . .
W35 Rb9 W53 82.33(8) . .
P11 Rb9 W53 80.58(15) . .
O323 Rb9 Mn15 26.8(4) . .
O316 Rb9 Mn15 87.8(4) . .
O145 Rb9 Mn15 158.9(4) . .
O318 Rb9 Mn15 28.9(4) . .
O155 Rb9 Mn15 108.4(4) . .
O308 Rb9 Mn15 64.1(4) . .
O286 Rb9 Mn15 116.9(4) . .
O540 Rb9 Mn15 80.56(10) . .
W35 Rb9 Mn15 136.82(12) . .
P11 Rb9 Mn15 47.80(14) . .
W53 Rb9 Mn15 81.18(10) . .
O242 Rb10 O125 136.8(7) . 2_766
O242 Rb10 O187 144.1(7) . .
O125 Rb10 O187 70.8(7) 2_766 .
O242 Rb10 O239 73.5(6) . .
O125 Rb10 O239 149.5(7) 2_766 .
O187 Rb10 O239 80.5(7) . .
O242 Rb10 O597 129.3(4) . .
O125 Rb10 O597 68.7(4) 2_766 .
O187 Rb10 O597 76.6(5) . .
O239 Rb10 O597 95.3(4) . .
O242 Rb10 O523 95.2(4) . .
O125 Rb10 O523 68.4(4) 2_766 .
O187 Rb10 O523 72.5(5) . .
O239 Rb10 O523 112.8(4) . .
O242 Rb10 O225 73.2(6) . .
O125 Rb10 O225 128.4(6) 2_766 .
O187 Rb10 O225 109.6(7) . .
O239 Rb10 O225 52.8(6) . .
O597 Rb10 O225 61.9(4) . .
O523 Rb10 O225 163.2(4) . .
O242 Rb10 O238 52.4(6) . .
O125 Rb10 O238 109.0(6) 2_766 .
O187 Rb10 O238 154.7(7) . .
O239 Rb10 O238 92.6(6) . .
O597 Rb10 O238 79.8(4) . .
O523 Rb10 O238 132.0(4) . .
O225 Rb10 O238 49.5(6) . .
O242 Rb10 O527 68.5(5) . .
O125 Rb10 O527 69.8(5) 2_766 .
O187 Rb10 O527 121.6(5) . .
O239 Rb10 O527 137.1(5) . .
O523 Rb10 O527 53.72(7) . .
O225 Rb10 O527 128.5(5) . .
O238 Rb10 O527 79.7(4) . .
O242 Rb10 O198 94.9(6) . .
O125 Rb10 O198 112.6(6) 2_766 .
O187 Rb10 O198 49.3(7) . .
O239 Rb10 O198 49.4(6) . .
O597 Rb10 O198 115.1(4) . .
O523 Rb10 O198 66.9(4) . .
O225 Rb10 O198 101.3(6) . .
O238 Rb10 O198 138.4(6) . .
O527 Rb10 O198 114.8(4) . .
O242 Rb10 O244 44.8(6) . .
O125 Rb10 O244 139.9(5) 2_766 .
O187 Rb10 O244 99.7(6) . .
O239 Rb10 O244 54.0(6) . .
O597 Rb10 O244 149.0(4) . .
O523 Rb10 O244 71.5(3) . .
O225 Rb10 O244 91.7(5) . .
O238 Rb10 O244 95.7(5) . .
O527 Rb10 O244 84.6(4) . .
O198 Rb10 O244 50.9(6) . .
O242 Rb10 P9 22.2(4) . .
O125 Rb10 P9 140.0(5) 2_766 .
O187 Rb10 P9 122.9(5) . .
O239 Rb10 P9 65.5(5) . .
O597 Rb10 P9 146.72(18) . .
O523 Rb10 P9 80.03(15) . .
O225 Rb10 P9 85.2(4) . .
O238 Rb10 P9 74.5(4) . .
O527 Rb10 P9 71.79(16) . .
O198 Rb10 P9 74.1(5) . .
O244 Rb10 P9 23.3(4) . .
O189 Rb11 O125 166.4(8) 2_766 .
O189 Rb11 O151 92.4(8) 2_766 .
O125 Rb11 O151 100.5(7) . .
O189 Rb11 O131 141.0(8) 2_766 .
O125 Rb11 O131 52.6(6) . .
O151 Rb11 O131 50.4(6) . .
O189 Rb11 O187 101.6(8) 2_766 2_766
O125 Rb11 O187 65.0(7) . 2_766
O151 Rb11 O187 148.2(7) . 2_766
O131 Rb11 O187 116.3(7) . 2_766
O189 Rb11 O188 53.5(7) 2_766 2_766
O125 Rb11 O188 112.9(7) . 2_766
O151 Rb11 O188 143.6(8) . 2_766
O131 Rb11 O188 165.4(8) . 2_766
O187 Rb11 O188 50.1(6) 2_766 2_766
O189 Rb11 W28 169.1(7) 2_766 .
O125 Rb11 W28 24.4(4) . .
O151 Rb11 W28 76.9(5) . .
O131 Rb11 W28 28.2(4) . .
O187 Rb11 W28 88.7(6) 2_766 .
O188 Rb11 W28 137.3(6) 2_766 .
O189 Rb11 W63 24.5(5) 2_766 2_766
O125 Rb11 W63 141.9(6) . 2_766
O151 Rb11 W63 115.7(6) . 2_766
O131 Rb11 W63 165.5(6) . 2_766
O187 Rb11 W63 77.6(5) 2_766 2_766
O188 Rb11 W63 29.1(4) 2_766 2_766
W28 Rb11 W63 166.2(4) . 2_766
O189 Rb11 W58 79.7(6) 2_766 2_766
O125 Rb11 W58 86.7(5) . 2_766
O151 Rb11 W58 157.3(6) . 2_766
O131 Rb11 W58 139.0(6) . 2_766
O187 Rb11 W58 23.1(5) 2_766 2_766
O188 Rb11 W58 27.0(4) 2_766 2_766
W28 Rb11 W58 111.0(4) . 2_766
W63 Rb11 W58 55.24(17) 2_766 2_766
O189 Rb11 W32 113.4(7) 2_766 .
O125 Rb11 W32 79.8(5) . .
O151 Rb11 W32 21.7(5) . .
O131 Rb11 W32 28.7(4) . .
O187 Rb11 W32 138.1(6) 2_766 .
O188 Rb11 W32 165.1(6) 2_766 .
W28 Rb11 W32 55.72(17) . .
W63 Rb11 W32 137.2(4) 2_766 .
W58 Rb11 W32 159.9(3) 2_766 .
O189 Rb11 Rb10 127.5(7) 2_766 2_766
O125 Rb11 Rb10 40.5(5) . 2_766
O151 Rb11 Rb10 139.7(6) . 2_766
O131 Rb11 Rb10 89.4(5) . 2_766
O187 Rb11 Rb10 40.8(5) 2_766 2_766
O188 Rb11 Rb10 76.3(5) 2_766 2_766
W28 Rb11 Rb10 63.0(2) . 2_766
W63 Rb11 Rb10 104.7(3) 2_766 2_766
W58 Rb11 Rb10 54.49(19) 2_766 2_766
W32 Rb11 Rb10 118.0(3) . 2_766
O189 Rb11 Rb16 32.9(6) 2_766 2_766
O125 Rb11 Rb16 159.5(6) . 2_766
O151 Rb11 Rb16 66.8(5) . 2_766
O131 Rb11 Rb16 109.7(5) . 2_766
O187 Rb11 Rb16 134.0(6) 2_766 2_766
O188 Rb11 Rb16 84.2(5) 2_766 2_766
W28 Rb11 Rb16 137.3(4) . 2_766
W63 Rb11 Rb16 56.4(2) 2_766 2_766
W58 Rb11 Rb16 111.2(3) 2_766 2_766
W32 Rb11 Rb16 85.1(3) . 2_766
Rb10 Rb11 Rb16 145.0(3) 2_766 2_766
O289 Rb12 O186 114.4(7) . 1_655
O289 Rb12 O226 81.9(7) . 1_655
O186 Rb12 O226 63.2(6) 1_655 1_655
O289 Rb12 O187 167.2(7) . 1_655
O186 Rb12 O187 53.6(6) 1_655 1_655
O226 Rb12 O187 94.6(7) 1_655 1_655
O289 Rb12 O537 97.5(5) . .
O186 Rb12 O537 108.4(5) 1_655 .
O226 Rb12 O537 169.8(5) 1_655 .
O187 Rb12 O537 83.9(5) 1_655 .
O289 Rb12 W58 141.8(5) . 1_655
O186 Rb12 W58 29.5(4) 1_655 1_655
O226 Rb12 W58 84.2(4) 1_655 1_655
O187 Rb12 W58 25.4(5) 1_655 1_655
O537 Rb12 W58 90.22(16) . 1_655
O289 Rb12 W46 14.8(5) . .
O186 Rb12 W46 122.3(5) 1_655 .
O226 Rb12 W46 96.7(4) 1_655 .
O187 Rb12 W46 163.5(6) 1_655 .
O537 Rb12 W46 82.93(14) . .
W58 Rb12 W46 144.8(2) 1_655 .
O289 Rb12 Rb21 48.4(5) . 1_655
O186 Rb12 Rb21 67.9(4) 1_655 1_655
O226 Rb12 Rb21 72.0(5) 1_655 1_655
O187 Rb12 Rb21 118.8(5) 1_655 1_655
O537 Rb12 Rb21 99.92(19) . 1_655
W58 Rb12 Rb21 93.45(16) 1_655 1_655
W46 Rb12 Rb21 54.39(11) . 1_655
O289 Rb12 Na11 46.8(6) . 1_655
O186 Rb12 Na11 73.8(5) 1_655 1_655
O226 Rb12 Na11 40.7(5) 1_655 1_655
O187 Rb12 Na11 124.5(6) 1_655 1_655
O537 Rb12 Na11 133.6(4) . 1_655
W58 Rb12 Na11 103.1(3) 1_655 1_655
W46 Rb12 Na11 60.7(3) . 1_655
Rb21 Rb12 Na11 36.1(3) 1_655 1_655
O289 Rb12 Rb10 145.7(5) . 1_655
O186 Rb12 Rb10 69.8(4) 1_655 1_655
O226 Rb12 Rb10 69.7(4) 1_655 1_655
O187 Rb12 Rb10 40.0(5) 1_655 1_655
O537 Rb12 Rb10 113.87(17) . 1_655
W58 Rb12 Rb10 55.45(10) 1_655 1_655
W46 Rb12 Rb10 156.4(2) . 1_655
Rb21 Rb12 Rb10 132.16(17) 1_655 1_655
Na11 Rb12 Rb10 110.2(4) 1_655 1_655
O17 Rb13 O209 78.9(7) . 2_776
O17 Rb13 O216 112.3(7) . 2_776
O209 Rb13 O216 54.2(6) 2_776 2_776
O17 Rb13 O224 152.2(8) . 2_776
O209 Rb13 O224 102.4(6) 2_776 2_776
O216 Rb13 O224 53.0(6) 2_776 2_776
O17 Rb13 W64 93.9(5) . 2_776
O209 Rb13 W64 25.4(5) 2_776 2_776
O216 Rb13 W64 28.8(4) 2_776 2_776
O224 Rb13 W64 79.6(4) 2_776 2_776
O17 Rb13 W67 135.4(6) . 2_776
O209 Rb13 W67 80.7(5) 2_776 2_776
O216 Rb13 W67 28.7(4) 2_776 2_776
O224 Rb13 W67 24.5(4) 2_776 2_776
W64 Rb13 W67 56.35(10) 2_776 2_776
O17 Rb13 Na8 40.3(6) . 2_776
O209 Rb13 Na8 41.8(5) 2_776 2_776
O216 Rb13 Na8 91.0(5) 2_776 2_776
O224 Rb13 Na8 143.3(5) 2_776 2_776
W64 Rb13 Na8 63.7(3) 2_776 2_776
W67 Rb13 Na8 119.6(3) 2_776 2_776
O37 Rb14 O32 65.7(6) . .
O37 Rb14 O81 91.5(6) . .
O32 Rb14 O81 57.5(5) . .
O37 Rb14 O31 53.2(6) . .
O32 Rb14 O31 89.2(6) . .
O81 Rb14 O31 140.8(6) . .
O37 Rb14 O20 68.8(6) . .
O32 Rb14 O20 51.2(5) . .
O81 Rb14 O20 108.0(6) . .
O31 Rb14 O20 48.1(6) . .
O37 Rb14 O124 124.9(6) . 2_776
O32 Rb14 O124 122.4(6) . 2_776
O81 Rb14 O124 141.4(6) . 2_776
O31 Rb14 O124 71.9(6) . 2_776
O20 Rb14 O124 78.5(6) . 2_776
O37 Rb14 O39 42.1(5) . .
O32 Rb14 O39 51.2(5) . .
O81 Rb14 O39 49.7(5) . .
O31 Rb14 O39 94.4(6) . .
O20 Rb14 O39 89.1(5) . .
O124 Rb14 O39 165.7(6) 2_776 .
O37 Rb14 P2 20.6(4) . .
O32 Rb14 P2 61.9(5) . .
O81 Rb14 P2 72.4(4) . .
O31 Rb14 P2 73.7(5) . .
O20 Rb14 P2 82.7(4) . .
O124 Rb14 P2 145.2(5) 2_776 .
O39 Rb14 P2 22.9(4) . .
O37 Rb14 Mn3 64.3(4) . .
O32 Rb14 Mn3 29.5(4) . .
O81 Rb14 Mn3 33.6(4) . .
O31 Rb14 Mn3 107.6(5) . .
O20 Rb14 Mn3 79.5(4) . .
O124 Rb14 Mn3 149.5(5) 2_776 .
O39 Rb14 Mn3 30.1(4) . .
P2 Rb14 Mn3 50.13(19) . .
O37 Rb14 W8 71.0(4) . .
O32 Rb14 W8 23.9(4) . .
O81 Rb14 W8 79.3(4) . .
O31 Rb14 W8 73.7(5) . .
O20 Rb14 W8 28.8(4) . .
O124 Rb14 W8 99.6(4) 2_776 .
O39 Rb14 W8 71.6(4) . .
P2 Rb14 W8 75.6(2) . .
Mn3 Rb14 W8 53.37(13) . .
O37 Rb14 Mn1 26.8(4) . .
O32 Rb14 Mn1 82.5(5) . .
O81 Rb14 Mn1 118.3(5) . .
O31 Rb14 Mn1 28.2(4) . .
O20 Rb14 Mn1 61.9(4) . .
O124 Rb14 Mn1 98.6(5) 2_776 .
O39 Rb14 Mn1 68.8(4) . .
P2 Rb14 Mn1 46.68(18) . .
Mn3 Rb14 Mn1 89.4(2) . .
W8 Rb14 Mn1 77.53(18) . .
O37 Rb14 W9 65.3(4) . .
O32 Rb14 W9 75.1(4) . .
O81 Rb14 W9 132.5(4) . .
O31 Rb14 W9 24.2(4) . .
O20 Rb14 W9 26.3(4) . .
O124 Rb14 W9 65.9(4) 2_776 .
O39 Rb14 W9 99.9(4) . .
P2 Rb14 W9 84.6(2) . .
Mn3 Rb14 W9 100.7(2) . .
W8 Rb14 W9 54.60(12) . .
Mn1 Rb14 W9 47.04(13) . .
O256 Rb15 O167 152.7(9) . 1_655
O256 Rb15 O255 61.0(9) . .
O167 Rb15 O255 104.2(9) 1_655 .
O256 Rb15 O250 46.1(10) . .
O167 Rb15 O250 142.5(11) 1_655 .
O255 Rb15 O250 49.3(10) . .
O256 Rb15 O263 51.4(7) . .
O167 Rb15 O263 101.3(8) 1_655 .
O255 Rb15 O263 51.0(8) . .
O250 Rb15 O263 81.9(9) . .
O256 Rb15 O170 143.4(8) . 1_655
O167 Rb15 O170 54.6(7) 1_655 1_655
O255 Rb15 O170 155.6(8) . 1_655
O250 Rb15 O170 139.6(9) . 1_655
O263 Rb15 O170 137.4(6) . 1_655
O256 Rb15 W39A 27.2(6) . .
O167 Rb15 W39A 166.8(7) 1_655 .
O255 Rb15 W39A 63.8(7) . .
O250 Rb15 W39A 25.0(8) . .
O263 Rb15 W39A 75.7(5) . .
O170 Rb15 W39A 135.5(4) 1_655 .
O256 Rb15 W57A 159.7(7) . 1_655
O167 Rb15 W57A 23.6(6) 1_655 1_655
O255 Rb15 W57A 127.7(7) . 1_655
O250 Rb15 W57A 154.2(8) . 1_655
O263 Rb15 W57A 116.7(5) . 1_655
O170 Rb15 W57A 31.3(3) 1_655 1_655
W39A Rb15 W57A 166.4(3) . 1_655
O256 Rb15 W37A 62.3(6) . .
O167 Rb15 W37A 115.5(7) 1_655 .
O255 Rb15 W37A 26.3(6) . .
O250 Rb15 W37A 28.9(8) . .
O263 Rb15 W37A 74.1(5) . .
O170 Rb15 W37A 145.4(5) 1_655 .
W39A Rb15 W37A 51.29(13) . .
W57A Rb15 W37A 134.8(3) 1_655 .
O256 Rb15 W42 29.4(6) . .
O167 Rb15 W42 124.7(7) 1_655 .
O255 Rb15 W42 63.6(7) . .
O250 Rb15 W42 72.0(8) . .
O263 Rb15 W42 27.2(5) . .
O170 Rb15 W42 136.3(4) 1_655 .
W39A Rb15 W42 56.56(15) . .
W57A Rb15 W42 132.6(3) 1_655 .
W37A Rb15 W42 77.96(18) . .
O256 Rb15 W43 62.2(6) . .
O167 Rb15 W43 93.3(6) 1_655 .
O255 Rb15 W43 29.7(6) . .
O250 Rb15 W43 73.6(8) . .
O263 Rb15 W43 25.4(5) . .
O170 Rb15 W43 145.2(4) 1_655 .
W39A Rb15 W43 78.53(18) . .
W57A Rb15 W43 115.0(2) 1_655 .
W37A Rb15 W43 55.70(13) . .
W42 Rb15 W43 48.23(12) . .
O256 Rb15 Na6 79.2(7) . .
O167 Rb15 Na6 101.7(7) 1_655 .
O255 Rb15 Na6 134.5(8) . .
O250 Rb15 Na6 115.8(9) . .
O263 Rb15 Na6 87.7(6) . .
O170 Rb15 Na6 67.5(5) 1_655 .
W39A Rb15 Na6 91.1(3) . .
W57A Rb15 Na6 84.3(3) 1_655 .
W37A Rb15 Na6 140.8(4) . .
W42 Rb15 Na6 70.9(3) . .
W43 Rb15 Na6 112.9(3) . .
O101 Rb16 O189 100.6(8) 2_766 .
O101 Rb16 O85 100.7(11) 2_766 2_766
O189 Rb16 O85 153.9(12) . 2_766
O101 Rb16 O91 53.4(8) 2_766 2_766
O189 Rb16 O91 134.5(9) . 2_766
O85 Rb16 O91 53.4(10) 2_766 2_766
O101 Rb16 W20A 78.4(6) 2_766 2_766
O189 Rb16 W20A 154.3(8) . 2_766
O85 Rb16 W20A 24.8(8) 2_766 2_766
O91 Rb16 W20A 28.6(5) 2_766 2_766
O101 Rb16 W24 22.8(5) 2_766 2_766
O189 Rb16 W24 116.0(7) . 2_766
O85 Rb16 W24 80.9(9) 2_766 2_766
O91 Rb16 W24 30.7(6) 2_766 2_766
W20A Rb16 W24 57.0(2) 2_766 2_766
O101 Rb16 Rb11 68.2(6) 2_766 2_766
O189 Rb16 Rb11 32.6(6) . 2_766
O85 Rb16 Rb11 164.2(10) 2_766 2_766
O91 Rb16 Rb11 111.5(6) 2_766 2_766
W20A Rb16 Rb11 139.9(4) 2_766 2_766
W24 Rb16 Rb11 85.8(3) 2_766 2_766
O113 Rb17 O517 71.5(4) . 2_776
O113 Rb17 O21 106.8(6) . 2_776
O517 Rb17 O21 73.7(4) 2_776 2_776
O113 Rb17 O539 126.2(4) . .
O21 Rb17 O539 69.3(4) 2_776 .
O113 Rb17 O19 144.5(7) . 2_776
O517 Rb17 O19 104.5(5) 2_776 2_776
O21 Rb17 O19 105.5(6) 2_776 2_776
O539 Rb17 O19 79.2(5) . 2_776
O113 Rb17 O114 51.9(6) . .
O517 Rb17 O114 119.9(4) 2_776 .
O21 Rb17 O114 136.0(6) 2_776 .
O539 Rb17 O114 92.4(4) . .
O19 Rb17 O114 109.9(7) 2_776 .
O113 Rb17 O20 150.4(6) . 2_776
O517 Rb17 O20 80.8(4) 2_776 2_776
O21 Rb17 O20 54.0(6) 2_776 2_776
O539 Rb17 O20 72.1(4) . 2_776
O19 Rb17 O20 52.5(6) 2_776 2_776
O114 Rb17 O20 157.7(6) . 2_776
O113 Rb17 O122 54.9(6) . .
O517 Rb17 O122 78.3(4) 2_776 .
O21 Rb17 O122 150.6(6) 2_776 .
O539 Rb17 O122 139.4(4) . .
O19 Rb17 O122 89.7(7) 2_776 .
O114 Rb17 O122 54.8(6) . .
O20 Rb17 O122 129.5(6) 2_776 .
O113 Rb17 O104 49.6(6) . .
O517 Rb17 O104 108.7(4) 2_776 .
O21 Rb17 O104 87.2(5) 2_776 .
O539 Rb17 O104 76.7(4) . .
O19 Rb17 O104 146.6(6) 2_776 .
O114 Rb17 O104 49.0(6) . .
O20 Rb17 O104 136.6(5) 2_776 .
O122 Rb17 O104 93.7(6) . .
O113 Rb17 O124 90.4(6) . .
O517 Rb17 O124 61.0(4) 2_776 .
O21 Rb17 O124 123.0(6) 2_776 .
O539 Rb17 O124 138.5(5) . .
O19 Rb17 O124 59.4(7) 2_776 .
O114 Rb17 O124 97.6(6) . .
O20 Rb17 O124 84.8(6) 2_776 .
O122 Rb17 O124 44.9(6) . .
O104 Rb17 O124 137.5(6) . .
O113 Rb17 O503 94.1(4) . .
O517 Rb17 O503 123.45(13) 2_776 .
O21 Rb17 O503 157.0(4) 2_776 .
O19 Rb17 O503 57.8(5) 2_776 .
O114 Rb17 O503 52.9(4) . .
O20 Rb17 O503 110.0(4) 2_776 .
O122 Rb17 O503 51.5(4) . .
O104 Rb17 O503 99.6(4) . .
O124 Rb17 O503 65.0(4) . .
O113 Rb17 O553 98.1(4) . .
O21 Rb17 O553 51.2(4) 2_776 .
O19 Rb17 O553 113.5(5) 2_776 .
O114 Rb17 O553 90.3(4) . .
O20 Rb17 O553 86.2(4) 2_776 .
O122 Rb17 O553 143.9(5) . .
O104 Rb17 O553 51.6(4) . .
O124 Rb17 O553 170.8(4) . .
O161 Rb18 O99 143.7(7) . .
O161 Rb18 O157 72.7(6) . .
O99 Rb18 O157 84.4(7) . .
O161 Rb18 O532 135.8(5) . .
O99 Rb18 O532 64.2(5) . .
O157 Rb18 O532 81.4(4) . .
O161 Rb18 O609 141.9(5) . .
O99 Rb18 O609 65.1(5) . .
O157 Rb18 O609 145.4(4) . .
O161 Rb18 O530 92.4(5) . .
O99 Rb18 O530 72.0(5) . .
O157 Rb18 O530 115.1(4) . .
O532 Rb18 O530 131.32(14) . .
O161 Rb18 O154 53.0(6) . .
O99 Rb18 O154 158.0(6) . .
O157 Rb18 O154 91.8(6) . .
O532 Rb18 O154 93.9(4) . .
O609 Rb18 O154 110.3(4) . .
O530 Rb18 O154 128.5(4) . .
O161 Rb18 O152 72.5(6) . .
O99 Rb18 O152 114.3(6) . .
O157 Rb18 O152 51.4(6) . .
O532 Rb18 O152 63.4(4) . .
O609 Rb18 O152 126.3(4) . .
O530 Rb18 O152 161.8(4) . .
O154 Rb18 O152 49.4(5) . .
O161 Rb18 O163 45.3(6) . .
O99 Rb18 O163 98.4(6) . .
O157 Rb18 O163 54.0(5) . .
O532 Rb18 O163 134.2(4) . .
O609 Rb18 O163 142.2(4) . .
O530 Rb18 O163 70.6(4) . .
O154 Rb18 O163 96.8(5) . .
O152 Rb18 O163 91.3(5) . .
O161 Rb18 O115 93.0(6) . .
O99 Rb18 O115 51.1(7) . .
O157 Rb18 O115 49.5(6) . .
O532 Rb18 O115 96.6(4) . .
O609 Rb18 O115 112.3(4) . .
O530 Rb18 O115 69.7(4) . .
O154 Rb18 O115 137.3(6) . .
O152 Rb18 O115 100.3(6) . .
O163 Rb18 O115 48.6(5) . .
O161 Rb18 P7 22.2(5) . .
O99 Rb18 P7 122.0(6) . .
O157 Rb18 P7 65.6(4) . .
O532 Rb18 P7 144.4(2) . .
O609 Rb18 P7 144.31(19) . .
O530 Rb18 P7 77.58(16) . .
O154 Rb18 P7 75.1(4) . .
O152 Rb18 P7 84.9(4) . .
O163 Rb18 P7 23.9(4) . .
O115 Rb18 P7 72.4(4) . .
O161 Rb18 W25 120.3(5) . .
O99 Rb18 W25 24.2(5) . .
O157 Rb18 W25 64.2(4) . .
O532 Rb18 W25 76.05(9) . .
O609 Rb18 W25 88.48(10) . .
O530 Rb18 W25 72.25(9) . .
O154 Rb18 W25 154.9(4) . .
O152 Rb18 W25 106.2(4) . .
O163 Rb18 W25 75.7(3) . .
O115 Rb18 W25 27.4(4) . .
P7 Rb18 W25 99.62(16) . .
O307 Rb19 O281 136.6(7) . .
O307 Rb19 O504 125.7(5) . .
O281 Rb19 O504 85.0(5) . .
O307 Rb19 O277 86.2(7) . .
O281 Rb19 O277 67.4(7) . .
O504 Rb19 O277 148.0(5) . .
O307 Rb19 O145 79.9(6) . .
O281 Rb19 O145 81.9(6) . .
O504 Rb19 O145 73.0(4) . .
O277 Rb19 O145 116.3(6) . .
O307 Rb19 O274 166.3(7) . .
O281 Rb19 O274 51.5(7) . .
O504 Rb19 O274 60.4(5) . .
O277 Rb19 O274 89.0(6) . .
O145 Rb19 O274 113.7(6) . .
O307 Rb19 O265 119.7(7) . .
O281 Rb19 O265 69.8(7) . .
O504 Rb19 O265 105.2(5) . .
O277 Rb19 O265 51.3(7) . .
O145 Rb19 O265 151.7(7) . .
O274 Rb19 O265 48.6(7) . .
O307 Rb19 O316 48.2(6) . .
O281 Rb19 O316 88.8(6) . .
O504 Rb19 O316 145.8(4) . .
O277 Rb19 O316 53.1(6) . .
O145 Rb19 O316 72.9(5) . .
O274 Rb19 O316 135.5(6) . .
O265 Rb19 O316 104.0(6) . .
O307 Rb19 O144 59.4(5) . .
O281 Rb19 O144 128.6(6) . .
O504 Rb19 O144 67.2(3) . .
O277 Rb19 O144 143.2(6) . .
O145 Rb19 O144 49.6(5) . .
O274 Rb19 O144 127.5(6) . .
O265 Rb19 O144 156.8(7) . .
O316 Rb19 O144 91.5(5) . .
O307 Rb19 O286 92.6(6) . .
O281 Rb19 O286 43.9(6) . .
O504 Rb19 O286 117.2(4) . .
O277 Rb19 O286 51.7(6) . .
O145 Rb19 O286 67.1(5) . .
O274 Rb19 O286 94.5(6) . .
O265 Rb19 O286 90.4(6) . .
O316 Rb19 O286 45.3(5) . .
O144 Rb19 O286 112.7(5) . .
O307 Rb19 P3 116.1(5) . .
O281 Rb19 P3 20.9(5) . .
O504 Rb19 P3 97.23(18) . .
O277 Rb19 P3 62.1(5) . .
O145 Rb19 P3 69.7(4) . .
O274 Rb19 P3 72.4(5) . .
O265 Rb19 P3 82.8(6) . .
O316 Rb19 P3 69.3(4) . .
O144 Rb19 P3 119.3(4) . .
O286 Rb19 P3 24.0(4) . .
O307 Rb19 W53 22.8(5) . .
O281 Rb19 W53 114.9(5) . .
O504 Rb19 W53 143.79(12) . .
O277 Rb19 W53 66.5(5) . .
O145 Rb19 W53 80.0(4) . .
O274 Rb19 W53 155.5(5) . .
O265 Rb19 W53 110.0(5) . .
O316 Rb19 W53 26.2(4) . .
O144 Rb19 W53 77.0(3) . .
O286 Rb19 W53 71.5(4) . .
P3 Rb19 W53 95.49(17) . .
O502 Rb20 O43 70.1(4) . 2_875
O592 Rb20 O43 88.9(4) . 2_875
O533 Rb20 O43 114.1(4) . 2_875
O502 Rb20 O260 98.3(6) . .
O592 Rb20 O260 98.1(6) . .
O533 Rb20 O260 70.5(6) . .
O43 Rb20 O260 164.6(7) 2_875 .
O502 Rb20 O59 132.0(4) . 2_875
O592 Rb20 O59 70.2(4) . 2_875
O533 Rb20 O59 65.4(4) . 2_875
O43 Rb20 O59 102.5(6) 2_875 2_875
O260 Rb20 O59 92.8(7) . 2_875
O502 Rb20 O53 95.2(4) . 2_875
O592 Rb20 O53 86.8(4) . 2_875
O533 Rb20 O53 77.7(4) . 2_875
O43 Rb20 O53 53.0(5) 2_875 2_875
O260 Rb20 O53 140.6(7) . 2_875
O59 Rb20 O53 52.1(5) 2_875 2_875
O502 Rb20 O262 72.8(5) . .
O592 Rb20 O262 80.5(5) . .
O533 Rb20 O262 145.9(5) . .
O43 Rb20 O262 63.7(6) 2_875 .
O260 Rb20 O262 103.9(8) . .
O59 Rb20 O262 148.1(6) 2_875 .
O53 Rb20 O262 115.5(6) 2_875 .
O502 Rb20 O261 75.0(5) . .
O592 Rb20 O261 97.0(5) . .
O533 Rb20 O261 108.6(5) . .
O43 Rb20 O261 113.3(7) 2_875 .
O260 Rb20 O261 52.5(8) . .
O59 Rb20 O261 141.9(6) 2_875 .
O53 Rb20 O261 165.9(6) 2_875 .
O262 Rb20 O261 52.3(7) . .
O502 Rb20 W10 80.98(10) . 2_875
O592 Rb20 W10 87.94(11) . 2_875
O533 Rb20 W10 97.26(13) . 2_875
O43 Rb20 W10 24.9(4) 2_875 2_875
O260 Rb20 W10 167.3(7) . 2_875
O59 Rb20 W10 78.8(4) 2_875 2_875
O53 Rb20 W10 28.2(4) 2_875 2_875
O262 Rb20 W10 88.0(5) . 2_875
O261 Rb20 W10 138.0(5) . 2_875
O502 Rb20 W41 89.20(11) . .
O592 Rb20 W41 96.31(13) . .
O533 Rb20 W41 89.41(12) . .
O43 Rb20 W41 141.7(4) 2_875 .
O260 Rb20 W41 24.2(6) . .
O59 Rb20 W41 115.0(4) 2_875 .
O53 Rb20 W41 164.7(4) 2_875 .
O262 Rb20 W41 79.8(5) . .
O261 Rb20 W41 28.5(5) . .
W10 Rb20 W41 166.20(13) 2_875 .
O502 Rb20 W42 71.59(9) . .
O592 Rb20 W42 88.23(13) . .
O533 Rb20 W42 131.03(14) . .
O43 Rb20 W42 86.4(4) 2_875 .
O260 Rb20 W42 80.3(6) . .
O59 Rb20 W42 156.3(4) 2_875 .
O53 Rb20 W42 139.2(4) 2_875 .
O262 Rb20 W42 24.1(5) . .
O261 Rb20 W42 28.2(5) . .
W10 Rb20 W42 111.18(12) 2_875 .
W41 Rb20 W42 56.04(7) . .
Na11 Rb21 O185 60.3(7) . .
Na11 Rb21 O303 138.7(7) . 1_455
O185 Rb21 O303 153.0(7) . 1_455
O185 Rb21 O605 66.6(5) . .
O303 Rb21 O605 89.2(5) 1_455 .
Na11 Rb21 O172 109.6(7) . .
O185 Rb21 O172 52.6(7) . .
O303 Rb21 O172 111.5(7) 1_455 .
O605 Rb21 O172 75.3(5) . .
O185 Rb21 Rb30 92.7(6) . 1_455
O303 Rb21 Rb30 97.3(6) 1_455 1_455
O605 Rb21 Rb30 136.0(4) . 1_455
O172 Rb21 Rb30 61.8(6) . 1_455
Na11 Rb21 O294 96.6(7) . 1_455
O185 Rb21 O294 153.0(7) . 1_455
O303 Rb21 O294 53.9(6) 1_455 1_455
O605 Rb21 O294 134.9(5) . 1_455
O172 Rb21 O294 137.6(6) . 1_455
Rb30 Rb21 O294 79.7(6) 1_455 1_455
O185 Rb21 O606 114.4(5) . .
O303 Rb21 O606 78.8(5) 1_455 .
O605 Rb21 O606 96.80(17) . .
O172 Rb21 O606 166.6(5) . .
Rb30 Rb21 O606 127.2(4) 1_455 .
O294 Rb21 O606 55.3(4) 1_455 .
Na11 Rb21 O166 158.5(7) . .
O185 Rb21 O166 98.8(7) . .
O303 Rb21 O166 59.2(7) 1_455 .
O605 Rb21 O166 67.8(5) . .
O172 Rb21 O166 53.0(7) . .
Rb30 Rb21 O166 78.5(6) 1_455 .
O294 Rb21 O166 104.9(7) 1_455 .
O606 Rb21 O166 134.4(6) . .
Na11 Rb21 O289 64.0(7) . 1_455
O185 Rb21 O289 101.6(7) . 1_455
O303 Rb21 O289 104.7(6) 1_455 1_455
O605 Rb21 O289 161.2(5) . 1_455
O172 Rb21 O289 110.0(6) . 1_455
Rb30 Rb21 O289 55.8(5) 1_455 1_455
O294 Rb21 O289 52.8(6) 1_455 1_455
O606 Rb21 O289 74.1(4) . 1_455
O166 Rb21 O289 130.3(7) . 1_455
Na11 Rb21 W49 121.5(5) . 1_455
O185 Rb21 W49 177.6(5) . 1_455
O303 Rb21 W49 24.6(4) 1_455 1_455
O605 Rb21 W49 111.15(17) . 1_455
O172 Rb21 W49 126.3(5) . 1_455
Rb30 Rb21 W49 88.4(4) 1_455 1_455
O294 Rb21 W49 29.4(4) 1_455 1_455
O606 Rb21 W49 66.47(10) . 1_455
O166 Rb21 W49 79.3(5) . 1_455
O289 Rb21 W49 80.8(4) 1_455 1_455
Na11 Rb21 W55A 136.5(5) . .
O185 Rb21 W55A 77.2(5) . .
O303 Rb21 W55A 84.2(5) 1_455 .
O172 Rb21 W55A 27.3(5) . .
O294 Rb21 W55A 121.2(4) 1_455 .
O166 Rb21 W55A 25.9(5) . .
O289 Rb21 W55A 121.3(4) 1_455 .
W49 Rb21 W55A 101.26(15) 1_455 .
O598 Rb22 O187 107.6(7) . 2_766
O598 Rb22 O125 137.3(6) . .
O187 Rb22 O125 68.6(7) 2_766 .
O598 Rb22 O151 72.2(6) . .
O187 Rb22 O151 166.1(8) 2_766 .
O125 Rb22 O151 101.8(7) . .
O598 Rb22 O189 64.4(6) . 2_766
O187 Rb22 O189 103.2(8) 2_766 2_766
O125 Rb22 O189 157.8(8) . 2_766
O151 Rb22 O189 89.3(8) . 2_766
O598 Rb22 O131 113.2(6) . .
O187 Rb22 O131 121.1(8) 2_766 .
O125 Rb22 O131 52.6(6) . .
O151 Rb22 O131 49.8(6) . .
O189 Rb22 O131 131.9(8) 2_766 .
O598 Rb22 O188 89.2(6) . 2_766
O187 Rb22 O188 51.6(7) 2_766 2_766
O125 Rb22 O188 114.3(7) . 2_766
O151 Rb22 O188 141.4(8) . 2_766
O189 Rb22 O188 52.1(7) 2_766 2_766
O131 Rb22 O188 156.9(8) . 2_766
O598 Rb22 O596 107.2(5) . .
O187 Rb22 O596 130.6(7) 2_766 .
O125 Rb22 O596 105.5(6) . .
O151 Rb22 O596 60.6(5) . .
O189 Rb22 O596 63.2(6) 2_766 .
O131 Rb22 O596 73.5(5) . .
O188 Rb22 O596 95.4(5) 2_766 .
O598 Rb22 O608 90.1(3) . 2_866
O187 Rb22 O608 55.3(5) 2_766 2_866
O125 Rb22 O608 51.6(5) . 2_866
O151 Rb22 O608 111.0(5) . 2_866
O189 Rb22 O608 141.3(7) 2_766 2_866
O131 Rb22 O608 83.8(5) . 2_866
O188 Rb22 O608 102.3(5) 2_766 2_866
O596 Rb22 O608 155.4(5) . 2_866
O598 Rb22 W28 126.5(4) . .
O187 Rb22 W28 92.6(6) 2_766 .
O125 Rb22 W28 24.5(4) . .
O151 Rb22 W28 77.3(5) . .
O189 Rb22 W28 157.1(7) 2_766 .
O131 Rb22 W28 28.7(4) . .
O188 Rb22 W28 137.9(6) 2_766 .
O596 Rb22 W28 93.9(3) . .
O608 Rb22 W28 61.6(2) 2_866 .
O598 Rb22 W58 98.7(4) . 2_766
O187 Rb22 W58 23.3(5) 2_766 2_766
O125 Rb22 W58 89.9(6) . 2_766
O151 Rb22 W58 168.3(7) . 2_766
O189 Rb22 W58 80.0(6) 2_766 2_766
O131 Rb22 W58 141.9(6) . 2_766
O188 Rb22 W58 28.4(4) 2_766 2_766
O596 Rb22 W58 117.4(3) . 2_766
O608 Rb22 W58 75.6(3) 2_866 2_766
W28 Rb22 W58 114.4(4) . 2_766
O598 Rb22 W63 70.6(3) . 2_766
O187 Rb22 W63 78.8(6) 2_766 2_766
O125 Rb22 W63 142.0(6) . 2_766
O151 Rb22 W63 113.4(6) . 2_766
O189 Rb22 W63 24.5(5) 2_766 2_766
O131 Rb22 W63 154.2(5) . 2_766
O188 Rb22 W63 28.4(4) 2_766 2_766
O596 Rb22 W63 80.9(3) . 2_766
O608 Rb22 W63 122.1(3) 2_866 2_766
W28 Rb22 W63 162.8(4) . 2_766
W58 Rb22 W63 55.62(17) 2_766 2_766
O189 Rb23 O100 152.0(9) . 2_766
O189 Rb23 O151 95.0(8) . 2_766
O100 Rb23 O151 66.7(7) 2_766 2_766
O189 Rb23 O598 61.9(6) . 2_766
O100 Rb23 O598 122.9(5) 2_766 2_766
O151 Rb23 O598 67.2(5) 2_766 2_766
O189 Rb23 O101 100.0(8) . 2_766
O100 Rb23 O101 53.5(7) 2_766 2_766
O151 Rb23 O101 64.2(7) 2_766 2_766
O598 Rb23 O101 125.9(6) 2_766 2_766
O189 Rb23 O91 126.8(8) . 2_766
O100 Rb23 O91 46.1(7) 2_766 2_766
O151 Rb23 O91 103.7(7) 2_766 2_766
O598 Rb23 O91 169.0(6) 2_766 2_766
O101 Rb23 O91 49.8(7) 2_766 2_766
O189 Rb23 W24 126.3(7) . 2_766
O100 Rb23 W24 29.1(5) 2_766 2_766
O151 Rb23 W24 70.4(5) 2_766 2_766
O598 Rb23 W24 137.5(3) 2_766 2_766
O101 Rb23 W24 26.7(5) 2_766 2_766
O91 Rb23 W24 33.4(5) 2_766 2_766
O189 Rb23 W20B 136.6(6) . 2_766
O100 Rb23 W20B 54.9(5) 2_766 2_766
O151 Rb23 W20B 121.6(5) 2_766 2_766
O598 Rb23 W20B 150.1(4) 2_766 2_766
O101 Rb23 W20B 79.0(5) 2_766 2_766
O91 Rb23 W20B 29.6(5) 2_766 2_766
W24 Rb23 W20B 58.09(17) 2_766 2_766
O189 Rb23 Rb22 49.4(6) . 2_766
O100 Rb23 Rb22 114.7(6) 2_766 2_766
O151 Rb23 Rb22 48.1(5) 2_766 2_766
O598 Rb23 Rb22 38.2(2) 2_766 2_766
O101 Rb23 Rb22 89.9(5) 2_766 2_766
O91 Rb23 Rb22 139.7(6) 2_766 2_766
W24 Rb23 Rb22 110.0(3) 2_766 2_766
W20B Rb23 Rb22 168.0(3) 2_766 2_766
O183 Rb24 O602 144.9(6) . .
O183 Rb24 O63 108.1(7) . .
O602 Rb24 O63 71.6(4) . .
O183 Rb24 O603 76.3(5) . .
O602 Rb24 O603 127.8(2) . .
O63 Rb24 O603 63.0(4) . .
O183 Rb24 O182 122.4(8) . 2_775
O602 Rb24 O182 84.3(5) . 2_775
O63 Rb24 O182 117.9(7) . 2_775
O603 Rb24 O182 94.8(5) . 2_775
O183 Rb24 O183 74.6(8) . 2_775
O602 Rb24 O183 135.0(5) . 2_775
O63 Rb24 O183 126.8(7) . 2_775
O603 Rb24 O183 66.6(5) . 2_775
O182 Rb24 O183 50.8(7) 2_775 2_775
O183 Rb24 W60 97.2(6) . 2_775
O602 Rb24 W60 111.44(17) . 2_775
O63 Rb24 W60 125.5(4) . 2_775
O603 Rb24 W60 78.13(13) . 2_775
O182 Rb24 W60 27.2(5) 2_775 2_775
O183 Rb24 W60 23.6(5) 2_775 2_775
O183 Rb24 Rb29 166.3(6) . .
O602 Rb24 Rb29 43.67(19) . .
O63 Rb24 Rb29 61.4(5) . .
O603 Rb24 Rb29 90.5(2) . .
O182 Rb24 Rb29 61.8(5) 2_775 .
O183 Rb24 Rb29 104.0(5) 2_775 .
W60 Rb24 Rb29 83.6(2) 2_775 .
O183 Rb24 Rb3 65.4(6) . .
O602 Rb24 Rb3 96.79(15) . .
O63 Rb24 Rb3 46.4(4) . .
O603 Rb24 Rb3 69.99(12) . .
O182 Rb24 Rb3 161.6(5) 2_775 .
O183 Rb24 Rb3 126.1(5) 2_775 .
W60 Rb24 Rb3 146.35(17) 2_775 .
Rb29 Rb24 Rb3 106.7(2) . .
O183 Rb24 Rb24 39.0(5) . 2_775
O602 Rb24 Rb24 162.9(3) . 2_775
O63 Rb24 Rb24 125.4(5) . 2_775
O603 Rb24 Rb24 66.29(15) . 2_775
O182 Rb24 Rb24 84.8(5) 2_775 2_775
O183 Rb24 Rb24 35.6(5) 2_775 2_775
W60 Rb24 Rb24 58.50(13) 2_775 2_775
Rb29 Rb24 Rb24 138.1(3) . 2_775
Rb3 Rb24 Rb24 97.73(18) . 2_775
O263 Rb25 O305 69.7(7) . .
O263 Rb25 Na6 117.1(7) . .
O305 Rb25 Na6 140.0(8) . .
O263 Rb25 O167 99.3(8) . 1_655
O305 Rb25 O167 77.5(8) . 1_655
Na6 Rb25 O167 133.6(8) . 1_655
O263 Rb25 O262 54.8(7) . .
O305 Rb25 O262 100.6(8) . .
Na6 Rb25 O262 64.4(6) . .
O167 Rb25 O262 151.5(8) 1_655 .
O263 Rb25 W57B 144.3(6) . 1_655
O305 Rb25 W57B 79.3(7) . 1_655
Na6 Rb25 W57B 97.9(5) . 1_655
O167 Rb25 W57B 55.7(7) 1_655 1_655
O262 Rb25 W57B 152.5(7) . 1_655
O263 Rb25 W42 29.3(5) . .
O305 Rb25 W42 89.3(6) . .
Na6 Rb25 W42 88.0(5) . .
O167 Rb25 W42 126.1(7) 1_655 .
O262 Rb25 W42 26.1(5) . .
W57B Rb25 W42 167.9(4) 1_655 .
O263 Rb25 W39B 47.5(5) . .
O305 Rb25 W39B 107.6(6) . .
Na6 Rb25 W39B 102.7(5) . .
O167 Rb25 W39B 80.6(7) 1_655 .
O262 Rb25 W39B 72.9(5) . .
W57B Rb25 W39B 133.8(5) 1_655 .
W42 Rb25 W39B 53.9(2) . .
O263 Rb25 Rb8 72.2(5) . .
O305 Rb25 Rb8 72.5(6) . .
Na6 Rb25 Rb8 73.1(4) . .
O167 Rb25 Rb8 149.9(7) 1_655 .
O262 Rb25 Rb8 41.5(5) . .
W57B Rb25 Rb8 115.3(4) 1_655 .
W42 Rb25 Rb8 56.23(15) . .
W39B Rb25 Rb8 110.1(3) . .
O263 Rb25 Rb30 110.0(6) . .
O305 Rb25 Rb30 43.0(6) . .
Na6 Rb25 Rb30 125.8(5) . .
O167 Rb25 Rb30 56.3(7) 1_655 .
O262 Rb25 Rb30 138.1(6) . .
W57B Rb25 Rb30 36.5(4) 1_655 .
W42 Rb25 Rb30 132.3(4) . .
W39B Rb25 Rb30 129.2(4) . .
Rb8 Rb25 Rb30 98.5(4) . .
O263 Rb25 Na15 110.1(7) . .
O305 Rb25 Na15 170.3(8) . .
Na6 Rb25 Na15 30.9(6) . .
O167 Rb25 Na15 111.8(8) 1_655 .
O262 Rb25 Na15 72.7(7) . .
W57B Rb25 Na15 103.4(5) 1_655 .
W42 Rb25 Na15 87.1(5) . .
W39B Rb25 Na15 77.4(5) . .
Rb8 Rb25 Na15 98.1(5) . .
Rb30 Rb25 Na15 139.6(5) . .
O263 Rb25 Rb26 138.0(6) . 2_875
O305 Rb25 Rb26 114.9(6) . 2_875
Na6 Rb25 Rb26 32.2(4) . 2_875
O167 Rb25 Rb26 122.7(7) 1_655 2_875
O262 Rb25 Rb26 84.3(5) . 2_875
W57B Rb25 Rb26 71.3(4) 1_655 2_875
W42 Rb25 Rb26 110.4(3) . 2_875
W39B Rb25 Rb26 134.6(3) . 2_875
Rb8 Rb25 Rb26 70.3(2) . 2_875
Rb30 Rb25 Rb26 93.8(4) . 2_875
Na15 Rb25 Rb26 58.3(5) . 2_875
Na6 Rb26 O54 69.9(6) 2_875 .
Na6 Rb26 O48 99.7(7) 2_875 .
O54 Rb26 O48 53.6(6) . .
Na6 Rb26 O168 71.3(7) 2_875 2_775
O54 Rb26 O168 130.9(7) . 2_775
O48 Rb26 O168 163.3(8) . 2_775
Na6 Rb26 O62 100.1(6) 2_875 .
O54 Rb26 O62 51.3(6) . .
O48 Rb26 O62 85.9(6) . .
O168 Rb26 O62 109.3(7) 2_775 .
Na6 Rb26 O166 97.6(7) 2_875 2_775
O54 Rb26 O166 160.4(8) . 2_775
O48 Rb26 O166 116.9(8) . 2_775
O168 Rb26 O166 52.7(7) 2_775 2_775
O62 Rb26 O166 148.2(8) . 2_775
Na6 Rb26 O49 131.0(7) 2_875 .
O54 Rb26 O49 61.1(6) . .
O48 Rb26 O49 49.5(6) . .
O168 Rb26 O49 146.6(7) 2_775 .
O62 Rb26 O49 49.4(5) . .
O166 Rb26 O49 128.9(7) 2_775 .
Na6 Rb26 Na2 135.8(6) 2_875 2_775
O54 Rb26 Na2 127.3(6) . 2_775
O48 Rb26 Na2 74.7(6) . 2_775
O168 Rb26 Na2 101.6(7) 2_775 2_775
O62 Rb26 Na2 122.7(6) . 2_775
O166 Rb26 Na2 52.0(6) 2_775 2_775
O49 Rb26 Na2 78.8(5) . 2_775
Na6 Rb26 W55B 80.9(6) 2_875 2_775
O54 Rb26 W55B 129.3(6) . 2_775
O48 Rb26 W55B 176.8(6) . 2_775
O168 Rb26 W55B 14.6(5) 2_775 2_775
O62 Rb26 W55B 97.1(6) . 2_775
O166 Rb26 W55B 59.9(6) 2_775 2_775
O49 Rb26 W55B 132.1(6) . 2_775
Na2 Rb26 W55B 102.7(5) 2_775 2_775
Na6 Rb26 W10 72.3(5) 2_875 .
O54 Rb26 W10 29.2(4) . .
O48 Rb26 W10 31.0(4) . .
O168 Rb26 W10 143.6(6) 2_775 .
O62 Rb26 W10 77.2(5) . .
O166 Rb26 W10 133.8(6) 2_775 .
O49 Rb26 W10 64.6(4) . .
Na2 Rb26 W10 104.3(4) 2_775 .
W55B Rb26 W10 150.9(4) 2_775 .
Na6 Rb26 W13 74.7(5) 2_875 .
O54 Rb26 W13 27.6(4) . .
O48 Rb26 W13 77.3(5) . .
O168 Rb26 W13 112.5(6) 2_775 .
O62 Rb26 W13 28.7(4) . .
O166 Rb26 W13 165.2(6) 2_775 .
O49 Rb26 W13 62.8(4) . .
Na2 Rb26 W13 141.4(5) 2_775 .
W55B Rb26 W13 105.9(4) 2_775 .
W10 Rb26 W13 56.71(17) . .
Na6 Rb26 W12 123.1(6) 2_875 .
O54 Rb26 W12 62.3(4) . .
O48 Rb26 W12 25.7(4) . .
O168 Rb26 W12 165.3(6) 2_775 .
O62 Rb26 W12 72.9(5) . .
O166 Rb26 W12 117.9(6) 2_775 .
O49 Rb26 W12 26.7(3) . .
Na2 Rb26 W12 66.6(4) 2_775 .
W55B Rb26 W12 154.8(4) 2_775 .
W10 Rb26 W12 50.89(16) . .
W13 Rb26 W12 76.6(2) . .
O22 Rb27 O59 65.2(6) . .
O22 Rb27 O260 147.2(9) . 2_875
O59 Rb27 O260 92.4(8) . 2_875
O22 Rb27 O23 54.0(6) . .
O59 Rb27 O23 65.0(7) . .
O260 Rb27 O23 95.7(9) 2_875 .
O22 Rb27 O3 80.8(10) . .
O59 Rb27 O3 144.2(10) . .
O260 Rb27 O3 123.3(11) 2_875 .
O23 Rb27 O3 104.4(11) . .
O22 Rb27 O12 47.0(6) . .
O59 Rb27 O12 104.5(7) . .
O260 Rb27 O12 126.6(9) 2_875 .
O23 Rb27 O12 51.4(7) . .
O3 Rb27 O12 53.4(10) . .
O22 Rb27 W7 29.9(4) . .
O59 Rb27 W7 71.4(5) . .
O260 Rb27 W7 122.5(7) 2_875 .
O23 Rb27 W7 27.2(5) . .
O3 Rb27 W7 84.9(9) . .
O12 Rb27 W7 33.5(5) . .
O22 Rb27 W3A 56.4(4) . .
O59 Rb27 W3A 121.6(6) . .
O260 Rb27 W3A 138.4(7) 2_875 .
O23 Rb27 W3A 80.3(6) . .
O3 Rb27 W3A 26.8(8) . .
O12 Rb27 W3A 29.2(4) . .
W7 Rb27 W3A 58.4(2) . .
O22 Rb27 Rb20 111.1(5) . 2_875
O59 Rb27 Rb20 47.2(4) . 2_875
O260 Rb27 Rb20 46.2(6) 2_875 2_875
O23 Rb27 Rb20 83.7(6) . 2_875
O3 Rb27 Rb20 168.1(9) . 2_875
O12 Rb27 Rb20 135.1(6) . 2_875
W7 Rb27 Rb20 105.5(3) . 2_875
W3A Rb27 Rb20 163.7(4) . 2_875
O124 Rb28 O31 82.2(8) 2_776 .
O124 Rb28 O36 139.7(9) 2_776 .
O31 Rb28 O36 59.0(7) . .
O124 Rb28 Na3 98.6(7) 2_776 2_776
O31 Rb28 Na3 55.7(6) . 2_776
O36 Rb28 Na3 52.1(6) . 2_776
O124 Rb28 Mn1 109.4(6) 2_776 .
O31 Rb28 Mn1 27.4(5) . .
O36 Rb28 Mn1 33.8(5) . .
Na3 Rb28 Mn1 56.3(3) 2_776 .
O599 Rb29 O62 107.0(6) . .
O599 Rb29 O176 100.1(6) . 2_775
O62 Rb29 O176 128.3(8) . 2_775
O599 Rb29 O165 58.9(6) . 2_775
O62 Rb29 O165 106.4(8) . 2_775
O176 Rb29 O165 53.9(8) 2_775 2_775
O599 Rb29 O602 129.7(5) . .
O62 Rb29 O602 94.1(6) . .
O176 Rb29 O602 101.4(6) 2_775 .
O165 Rb29 O602 154.5(8) 2_775 .
O599 Rb29 O61 57.3(5) . .
O62 Rb29 O61 52.3(6) . .
O176 Rb29 O61 119.3(7) 2_775 .
O165 Rb29 O61 67.8(8) 2_775 .
O602 Rb29 O61 137.6(6) . .
O599 Rb29 O181 106.6(6) . 2_775
O62 Rb29 O181 145.3(8) . 2_775
O176 Rb29 O181 52.4(7) 2_775 2_775
O165 Rb29 O181 98.3(9) 2_775 2_775
O602 Rb29 O181 57.0(5) . 2_775
O61 Rb29 O181 162.3(8) . 2_775
O599 Rb29 W55B 106.5(5) . 2_775
O62 Rb29 W55B 100.9(6) . 2_775
O176 Rb29 W55B 28.1(5) 2_775 2_775
O165 Rb29 W55B 48.2(7) 2_775 2_775
O602 Rb29 W55B 113.8(5) . 2_775
O61 Rb29 W55B 99.0(6) . 2_775
O181 Rb29 W55B 77.7(6) 2_775 2_775
O599 Rb29 W61 110.1(4) . 2_775
O62 Rb29 W61 139.2(6) . 2_775
O176 Rb29 W61 28.1(5) 2_775 2_775
O165 Rb29 W61 79.6(7) 2_775 2_775
O602 Rb29 W61 75.0(3) . 2_775
O61 Rb29 W61 147.0(6) . 2_775
O181 Rb29 W61 25.2(5) 2_775 2_775
W55B Rb29 W61 52.5(3) 2_775 2_775
O599 Rb29 W13 78.4(3) . .
O62 Rb29 W13 28.6(4) . .
O176 Rb29 W13 134.3(6) 2_775 .
O165 Rb29 W13 90.1(7) 2_775 .
O602 Rb29 W13 114.6(4) . .
O61 Rb29 W13 25.2(4) . .
O181 Rb29 W13 171.6(7) 2_775 .
W55B Rb29 W13 107.7(4) 2_775 .
W61 Rb29 W13 159.5(4) 2_775 .
O599 Rb29 Rb26 111.7(4) . .
O62 Rb29 Rb26 47.4(5) . .
O176 Rb29 Rb26 81.9(6) 2_775 .
O165 Rb29 Rb26 70.7(7) 2_775 .
O602 Rb29 Rb26 116.0(4) . .
O61 Rb29 Rb26 63.0(5) . .
O181 Rb29 Rb26 124.4(6) 2_775 .
W55B Rb29 Rb26 53.9(4) 2_775 .
W61 Rb29 Rb26 101.9(4) 2_775 .
W13 Rb29 Rb26 57.8(3) . .
O599 Rb29 Na15 48.1(5) . 2_875
O62 Rb29 Na15 79.4(7) . 2_875
O176 Rb29 Na15 87.7(7) 2_775 2_875
O165 Rb29 Na15 34.5(8) 2_775 2_875
O602 Rb29 Na15 170.9(7) . 2_875
O61 Rb29 Na15 33.5(6) . 2_875
O181 Rb29 Na15 131.3(8) 2_775 2_875
W55B Rb29 Na15 74.0(6) 2_775 2_875
W61 Rb29 Na15 114.0(6) 2_775 2_875
W13 Rb29 Na15 57.1(5) . 2_875
Rb26 Rb29 Na15 64.0(5) . 2_875
W57B Rb30 O169 17.7(5) 1_655 1_655
W57B Rb30 O289 148.8(10) 1_655 .
O169 Rb30 O289 161.4(10) 1_655 .
W57B Rb30 O305 97.0(9) 1_655 .
O169 Rb30 O305 95.4(9) 1_655 .
O289 Rb30 O305 101.7(9) . .
W57B Rb30 O171 47.0(7) 1_655 1_655
O169 Rb30 O171 32.2(7) 1_655 1_655
O289 Rb30 O171 140.6(10) . 1_655
O305 Rb30 O171 111.7(9) . 1_655
W57B Rb30 Rb21 84.7(7) 1_655 1_655
O169 Rb30 Rb21 101.3(8) 1_655 1_655
O289 Rb30 Rb21 64.9(6) . 1_655
O305 Rb30 Rb21 114.6(9) . 1_655
O171 Rb30 Rb21 115.5(8) 1_655 1_655
W57B Rb30 O172 36.4(6) 1_655 1_655
O169 Rb30 O172 47.6(7) 1_655 1_655
O289 Rb30 O172 114.5(9) . 1_655
O305 Rb30 O172 128.7(10) . 1_655
O171 Rb30 O172 58.5(7) 1_655 1_655
Rb21 Rb30 O172 57.8(6) 1_655 1_655
W57B Rb30 O295 139.0(10) 1_655 .
O169 Rb30 O295 144.2(10) 1_655 .
O289 Rb30 O295 51.9(7) . .
O305 Rb30 O295 49.8(7) . .
O171 Rb30 O295 155.3(9) 1_655 .
Rb21 Rb30 O295 89.0(7) 1_655 .
O172 Rb30 O295 144.2(9) 1_655 .
W57B Rb30 O186 68.9(7) 1_655 1_655
O169 Rb30 O186 66.0(7) 1_655 1_655
O289 Rb30 O186 98.5(8) . 1_655
O305 Rb30 O186 158.2(9) . 1_655
O171 Rb30 O186 46.4(7) 1_655 1_655
Rb21 Rb30 O186 81.6(6) 1_655 1_655
O172 Rb30 O186 46.4(6) 1_655 1_655
O295 Rb30 O186 149.8(9) . 1_655
W57B Rb30 W46 146.8(9) 1_655 .
O169 Rb30 W46 163.1(9) 1_655 .
O289 Rb30 W46 25.6(5) . .
O305 Rb30 W46 77.4(7) . .
O171 Rb30 W46 164.5(9) 1_655 .
Rb21 Rb30 W46 68.8(4) 1_655 .
O172 Rb30 W46 126.4(7) 1_655 .
O295 Rb30 W46 28.2(5) . .
O186 Rb30 W46 123.6(7) 1_655 .
W57B Rb30 W54 112.3(7) 1_655 .
O169 Rb30 W54 114.9(8) 1_655 .
O289 Rb30 W54 80.8(6) . .
O305 Rb30 W54 22.0(5) . .
O171 Rb30 W54 133.8(8) 1_655 .
Rb21 Rb30 W54 99.1(5) 1_655 .
O172 Rb30 W54 134.9(8) 1_655 .
O295 Rb30 W54 29.3(5) . .
O186 Rb30 W54 178.7(8) 1_655 .
W46 Rb30 W54 55.9(3) . .
W57B Rb30 Rb25 55.4(5) 1_655 .
O169 Rb30 Rb25 54.8(6) 1_655 .
O289 Rb30 Rb25 139.7(8) . .
O305 Rb30 Rb25 41.7(6) . .
O171 Rb30 Rb25 79.3(6) 1_655 .
Rb21 Rb30 Rb25 109.5(6) 1_655 .
O172 Rb30 Rb25 89.7(6) 1_655 .
O295 Rb30 Rb25 89.4(7) . .
O186 Rb30 Rb25 120.8(6) 1_655 .
W46 Rb30 Rb25 114.1(5) . .
W54 Rb30 Rb25 60.1(3) . .
Na7 O502 Rb20 121.4(5) . .
Na7 O502 Rb8 99.8(5) . .
Rb20 O502 Rb8 98.92(12) . .
Rb5 O503 Rb17 122.22(10) . .
Rb17 O517 Rb7 98.78(10) 2_776 .
Na5 O530 Rb18 101.6(4) . .
Rb1 O531 Rb6 153.79(8) . .
Na10 O539 Rb17 83.8(5) . .
Rb2 O540 Rb9 158.79(8) . .
Na15 O592 Rb20 140.3(8) . .
Rb22 O598 Rb23 94.3(3) . 2_766
Rb24 O602 Rb29 95.2(3) . .
Na2 O603 Rb24 154.1(3) 2_775 .

loop_
_geom_bond_atom_site_label_1
_geom_bond_atom_site_label_2
_geom_bond_distance
_geom_bond_site_symmetry_2
C1 C2 1.46(4) .
C1 P1 1.76(3) .
C2 C3 1.57(4) .
C3 C4 1.53(4) .
C4 C5 1.58(5) .
C5 C6 1.56(4) .
C6 P2 1.79(4) .
C7 C8 1.51(5) .
C7 P3 1.79(3) .
C8 C9 1.50(5) .
C9 C10 1.50(6) .
C10 C11 1.54(5) .
C11 C12 1.52(5) .
C12 P4 1.72(3) .
C13 C14 1.54(2) .
C13 P5 1.82(3) .
C14 C15 1.54(3) .
C15 C16 1.47(2) .
C16 C17 1.51(2) .
C17 C18 1.48(3) .
C18 P6 1.82(3) .
C19 C20 1.54(2) .
C19 P7 1.79(3) .
C20 C21 1.54(3) .
C21 C22 1.47(2) .
C22 C23 1.51(2) .
C23 C24 1.48(3) .
C24 P8 1.80(4) .
C25 C26 1.54(2) .
C25 P9 1.82(3) .
C26 C27 1.54(3) .
C27 C28 1.47(2) .
C28 C29 1.51(2) .
C29 C30 1.48(3) .
C30 P10 1.83(4) .
C31 C32 1.54(2) .
C31 P11 1.79(3) .
C32 C33 1.54(3) .
C33 C34 1.47(2) .
C34 C35 1.51(2) .
C35 C36 1.48(3) .
C36 P12 1.84(4) .
Mn1 O30 1.90(2) .
Mn1 O35 1.94(2) .
Mn1 O31 1.94(2) .
Mn1 O37 1.94(2) .
Mn1 O36 2.26(3) .
Mn1 O14 2.31(2) .
Mn1 Rb14 4.017(10) .
Mn1 Rb28 4.047(17) .
Mn2 O29 1.88(3) .
Mn2 O38 1.89(2) .
Mn2 O34 1.91(2) .
Mn2 O35 1.95(2) .
Mn2 O40 2.13(3) .
Mn2 O16 2.43(2) .
Mn2 Rb4 3.977(6) .
Mn3 O74 1.95(2) .
Mn3 O73 1.95(2) .
Mn3 O32 1.97(2) .
Mn3 O39 1.97(2) .
Mn3 O81 2.171(19) .
Mn3 O33 2.23(2) .
Mn3 Rb14 3.902(10) .
Mn3 Rb1 3.931(6) .
Mn3 Rb7 4.050(6) .
Mn3 Rb4 4.269(6) .
Mn4 O80 1.90(2) .
Mn4 O71 1.915(18) .
Mn4 O77 1.930(19) .
Mn4 O72 1.931(19) .
Mn4 O82 2.11(2) .
Mn4 O56 2.328(19) .
Mn4 Rb1 3.925(5) .
Mn5 O79 1.86(2) .
Mn5 O76 1.87(2) .
Mn5 O75 1.920(19) .
Mn5 O77 1.941(18) .
Mn5 O78 2.21(2) .
Mn5 O58 2.401(19) .
Mn5 Rb7 4.014(5) .
Mn6 O117 1.90(2) .
Mn6 O111 1.90(3) .
Mn6 O119 1.90(2) .
Mn6 O112 1.91(3) .
Mn6 O118 2.13(3) .
Mn6 O97 2.33(2) .
Mn7 O113 1.86(2) .
Mn7 O120 1.93(2) .
Mn7 O117 1.95(2) .
Mn7 O114 1.95(2) .
Mn7 O122 2.12(2) .
Mn7 O98 2.41(3) .
Mn7 Rb17 3.761(6) .
Mn7 Rb5 4.018(6) .
Mn8 O115 1.93(2) .
Mn8 O121 1.96(2) .
Mn8 O158 1.96(2) .
Mn8 O157 1.97(2) .
Mn8 O163 2.16(2) .
Mn8 O116 2.17(2) .
Mn8 Rb6 3.927(6) .
Mn8 Rb18 4.018(7) .
Mn8 Rb5 4.217(6) .
Mn9 O162 1.88(2) .
Mn9 O156 1.91(2) .
Mn9 O155 1.91(2) .
Mn9 O159 1.93(2) .
Mn9 O164 2.12(2) .
Mn9 O140 2.32(2) .
Mn9 Rb6 3.921(5) .
Mn10 O153 1.86(2) .
Mn10 O161 1.89(2) .
Mn10 O154 1.94(2) .
Mn10 O159 1.95(2) .
Mn10 O160 2.18(3) .
Mn10 O139 2.38(2) .
Mn10 Rb18 4.011(6) .
Mn11 O273 1.89(3) .
Mn11 O274 1.89(3) .
Mn11 O281 1.91(2) .
Mn11 O279 1.95(3) .
Mn11 O283 2.08(3) .
Mn11 O258 2.40(3) .
Mn11 Rb19 4.043(8) .
Mn12 O275 1.86(3) .
Mn12 O279 1.88(3) .
Mn12 O276 1.91(3) .
Mn12 O282 1.92(2) .
Mn12 O280 2.14(4) .
Mn12 O259 2.35(3) .
Mn13 O314 1.95(2) .
Mn13 O286 1.97(2) .
Mn13 O278 2.00(2) .
Mn13 O316 2.03(2) .
Mn13 O324 2.13(2) .
Mn13 O277 2.16(2) .
Mn13 Rb9 3.959(6) .
Mn13 Rb8 3.967(6) .
Mn13 Rb19 4.128(7) .
Mn14 O317 1.87(2) .
Mn14 O320 1.919(19) .
Mn14 O322 1.92(2) .
Mn14 O315 1.93(2) .
Mn14 O321 2.20(3) .
Mn14 O300 2.37(2) .
Mn14 Rb8 4.098(6) .
Mn15 O323 1.871(19) .
Mn15 O319 1.89(2) .
Mn15 O320 1.917(19) .
Mn15 O318 1.92(2) .
Mn15 O67 2.070(19) .
Mn15 O302 2.34(2) .
Mn15 Rb9 3.905(5) .
Mn16 O193 1.87(2) .
Mn16 O195 1.88(2) .
Mn16 O201 1.90(2) .
Mn16 O199 1.92(2) .
Mn16 O204 2.09(2) .
Mn16 O178 2.38(2) .
Mn16 Rb3 4.049(6) .
Mn17 O202 1.91(2) .
Mn17 O199 1.93(2) .
Mn17 O194 1.97(3) .
Mn17 O196 2.03(3) .
Mn17 O200 2.17(3) .
Mn17 O179 2.39(3) .
Mn18 O239 1.92(2) .
Mn18 O236 1.97(2) .
Mn18 O203 1.97(2) .
Mn18 O198 1.99(3) .
Mn18 O197 2.14(2) .
Mn18 O244 2.20(2) .
Mn18 Rb2 3.938(6) .
Mn18 Rb10 4.000(6) .
Mn18 Rb3 4.182(6) .
Mn19 O237 1.86(2) .
Mn19 O242 1.89(2) .
Mn19 O238 1.89(2) .
Mn19 O240 1.95(2) .
Mn19 O243 2.18(2) .
Mn19 O220 2.40(2) .
Mn19 Rb10 4.005(7) .
Mn20 O235 1.88(2) .
Mn20 O241 1.90(2) .
Mn20 O234 1.929(19) .
Mn20 O240 1.95(2) .
Mn20 O147 2.12(2) .
Mn20 O222 2.35(2) .
Mn20 Rb2 3.902(6) .
O1 W1A 1.78(5) .
O2 W2A 1.73(5) .
O3 W3A 1.78(5) .
O3 Rb27 3.15(5) .
O4 W1B 0.73(4) .
O4 W2A 1.81(4) .
O4 W1A 2.01(4) .
O5 W2B 0.92(5) .
O5 W2A 1.83(5) .
O5 W3A 1.91(5) .
O6 W3B 0.73(3) .
O6 W3A 1.78(3) .
O6 W1A 1.96(3) .
O7 W3B 1.89(2) .
O7 W3A 1.90(2) .
O7 W8 2.05(2) .
O8 W9 1.92(3) .
O8 W1A 1.95(3) .
O8 W3B 2.05(3) .
O9 W4 1.89(3) .
O9 W1A 1.98(3) .
O9 W1B 2.06(3) .
O10 W5 1.90(3) .
O10 W2A 1.99(3) .
O10 W1B 2.01(3) .
O11 W2A 1.94(3) .
O11 W2B 1.94(3) .
O11 W6 2.00(3) .
O12 W2B 1.89(3) .
O12 W3A 1.90(2) .
O12 W7 2.08(2) .
O12 Rb27 3.28(3) .
O13 P15 1.54(2) .
O13 W3B 2.39(2) .
O13 W1A 2.40(2) .
O13 W3A 2.41(2) .
O13 W2A 2.42(2) .
O13 W1B 2.43(2) .
O13 W2B 2.46(2) .
O14 P15 1.55(2) .
O14 W9 2.34(2) .
O14 W4 2.49(2) .
O15 P15 1.55(2) .
O15 W8 2.34(2) .
O15 W7 2.385(19) .
O16 P15 1.51(2) .
O16 W6 2.328(19) .
O16 W5 2.50(2) .
O17 W4 1.72(3) .
O17 Rb13 3.02(3) .
O18 W4 1.88(2) .
O18 W9 1.94(2) .
O19 W9 1.69(3) .
O19 Rb17 3.01(3) 2_776
O19 Na12 3.01(4) 2_776
O20 W9 1.89(2) .
O20 W8 1.94(2) .
O20 Rb17 3.17(2) 2_776
O20 Rb14 3.32(2) .
O21 W8 1.72(2) .
O21 Rb17 2.974(19) 2_776
O21 Rb7 2.987(19) .
O22 W7 1.89(2) .
O22 W8 1.966(19) .
O22 Rb27 3.00(2) .
O23 W7 1.72(3) .
O23 Rb27 3.11(3) .
O24 W6 1.88(2) .
O24 W7 1.91(2) .
O24 Rb4 3.47(2) .
O25 W6 1.72(3) .
O26 W5 1.93(2) .
O26 W6 1.93(3) .
O27 W5 1.73(3) .
O28 W4 1.90(2) .
O28 W5 1.91(2) .
O29 W5 1.86(3) .
O30 W4 1.85(2) .
O30 Na3 2.92(3) 2_776
O31 W9 1.83(2) .
O31 Rb28 3.06(3) .
O31 Rb14 3.15(3) .
O32 W8 1.769(19) .
O32 Rb14 2.95(2) .
O32 Rb7 3.53(2) .
O33 W7 1.74(2) .
O33 Rb4 3.00(2) .
O34 W6 1.83(2) .
O34 Rb4 3.16(2) .
O36 Rb28 3.20(3) .
O37 P2 1.52(2) .
O37 Rb14 2.89(2) .
O38 P2 1.55(2) .
O38 Rb4 2.908(19) .
O39 P2 1.49(2) .
O39 Rb1 3.26(2) .
O39 Rb14 3.63(2) .
O40 P8 1.48(3) .
O41 P8 1.59(3) .
O42 P8 1.49(3) .
O43 W10 1.69(2) .
O43 Rb20 2.99(2) 2_875
O43 Rb8 3.03(2) 2_875
O44 W12 1.694(19) .
O45 W11 1.72(2) .
O46 W12 1.895(18) .
O46 W11 1.950(19) .
O47 W10 1.89(2) .
O47 W11 1.98(2) .
O48 W12 1.91(2) .
O48 W10 1.98(2) .
O48 Rb26 3.01(3) .
O49 W12 1.893(19) .
O49 W18 1.973(18) .
O49 Rb26 3.24(2) .
O50 W12 1.863(18) .
O50 W17 1.941(18) .
O51 W11 1.88(2) .
O51 W16 1.94(2) .
O52 W11 1.812(18) .
O52 W15 2.030(18) .
O53 W10 1.827(19) .
O53 W14 2.028(19) .
O53 Rb20 3.137(19) 2_875
O54 W10 1.900(19) .
O54 W13 1.952(19) .
O54 Rb26 2.95(2) .
O55 P16 1.57(2) .
O55 W10 2.339(19) .
O55 W12 2.40(2) .
O55 W11 2.431(19) .
O56 P16 1.57(2) .
O56 W16 2.28(2) .
O56 W17 2.462(19) .
O57 P16 1.54(2) .
O57 W14 2.342(18) .
O57 W15 2.388(19) .
O58 P16 1.51(2) .
O58 W13 2.325(19) .
O59 W14 1.71(2) .
O59 Rb27 3.02(2) .
O59 Rb20 3.08(2) 2_875
O60 W14 1.86(2) .
O60 W13 1.98(2) .
O60 Rb7 3.23(2) .
O61 W13 1.73(2) .
O61 Na15 2.49(4) 2_875
O61 Rb29 3.26(3) .
O62 W18 1.91(2) .
O62 W13 1.96(2) .
O62 Rb29 3.03(3) .
O62 Rb26 3.17(2) .
O63 W18 1.74(2) .
O63 Rb24 3.09(2) .
O63 Rb3 3.48(2) .
O64 W17 1.886(19) .
O64 W18 1.947(19) .
O64 Rb3 3.266(19) .
O65 W17 1.72(2) .
O65 Rb2 2.98(2) .
O65 Rb3 3.07(2) .
O66 W16 1.927(17) .
O66 W17 1.932(18) .
O67 W16 1.766(19) .
O68 W16 1.904(18) .
O68 W15 1.909(17) .
O68 Rb1 3.127(18) .
O69 W15 1.74(2) .
O69 Rb4 2.95(2) .
O70 W15 1.888(18) .
O70 W14 1.933(18) .
O71 W17 1.802(18) .
O71 Rb2 3.099(18) .
O72 W16 1.852(18) .
O72 Rb1 3.039(19) .
O73 W15 1.82(2) .
O73 Rb1 2.86(2) .
O74 W14 1.80(2) .
O74 Rb7 3.04(2) .
O75 W13 1.884(18) .
O75 Rb7 3.187(19) .
O76 W18 1.857(19) .
O79 P5 1.54(2) .
O79 Rb7 2.87(2) .
O80 P5 1.55(2) .
O80 Rb1 2.87(2) .
O81 P5 1.52(2) .
O81 Rb14 3.03(2) .
O81 Rb7 3.48(2) .
O82 W70 1.73(2) .
O83 W19A 1.71(5) .
O84 W21A 1.71(5) .
O85 W20A 1.65(4) .
O85 Rb16 3.07(5) 2_766
O86 W21B 0.77(4) .
O86 W19A 1.93(4) .
O86 W21A 1.99(4) .
O87 W20B 0.86(4) .
O87 W20A 1.88(4) .
O87 W21A 1.99(4) .
O88 W19B 0.65(3) .
O88 W19A 1.76(4) .
O88 W20A 2.00(4) .
O89 W21A 1.86(3) .
O89 W20B 1.97(3) .
O89 W25 2.06(3) .
O90 W20A 1.93(3) .
O90 W23 1.97(3) .
O90 W19B 2.03(3) .
O91 W20A 1.85(3) .
O91 W20B 1.96(3) .
O91 W24 2.09(3) .
O91 Rb16 3.07(3) 2_766
O91 Rb23 3.35(3) 2_766
O92 W22 1.90(3) .
O92 W19A 1.96(3) .
O92 W19B 2.01(3) .
O93 W21A 1.90(3) .
O93 W26 1.96(3) .
O93 W21B 1.98(3) .
O94 W27 1.86(3) .
O94 W19A 2.01(3) .
O94 W21B 2.06(3) .
O95 P13 1.56(3) .
O95 W20B 2.38(2) .
O95 W21A 2.39(3) .
O95 W20A 2.39(2) .
O95 W19A 2.41(2) .
O95 W19B 2.42(2) .
O95 W21B 2.45(3) .
O96 P13 1.57(2) .
O96 W24 2.32(2) .
O96 W25 2.34(2) .
O97 P13 1.52(2) .
O97 W26 2.36(2) .
O97 W27 2.49(2) .
O98 P13 1.52(3) .
O98 W23 2.33(2) .
O98 W22 2.49(2) .
O99 W25 1.73(3) .
O99 Rb18 2.97(3) .
O100 W24 1.86(2) .
O100 W25 1.97(2) .
O100 Rb23 3.01(3) 2_766
O101 W24 1.72(2) .
O101 Rb16 3.00(3) 2_766
O101 Rb23 3.11(3) 2_766
O102 W24 1.89(2) .
O102 W23 1.91(2) .
O102 Rb5 3.36(2) .
O103 W23 1.71(2) .
O104 W22 1.92(2) .
O104 W23 1.93(2) .
O104 Rb17 3.26(2) .
O105 W22 1.71(2) .
O105 Rb7 2.91(2) 2_776
O106 W22 1.88(2) .
O106 W27 1.92(2) .
O107 W27 1.72(3) .
O108 W27 1.93(3) .
O108 W26 1.95(3) .
O109 W26 1.68(3) .
O110 W25 1.91(3) .
O110 W26 1.91(3) .
O111 W27 1.85(3) .
O112 W26 1.81(3) .
O113 W22 1.88(2) .
O113 Rb17 2.93(2) .
O114 W23 1.84(2) .
O114 Rb17 3.12(2) .
O114 Rb5 3.17(2) .
O115 W25 1.81(2) .
O115 Na5 3.01(3) .
O115 Rb18 3.49(2) .
O116 W24 1.76(2) .
O116 Rb5 2.97(3) .
O119 P1 1.50(2) .
O119 Na5 2.84(3) .
O120 P1 1.56(2) .
O120 Rb5 2.88(2) .
O121 P1 1.52(2) .
O121 Rb6 3.26(2) .
O122 P6 1.50(2) .
O122 Rb17 3.20(2) .
O123 P6 1.51(2) .
O124 P6 1.57(3) .
O124 Rb28 2.97(3) 2_776
O124 Rb17 3.31(2) .
O124 Rb14 3.58(2) 2_776
O125 W28 1.69(2) .
O125 Rb10 2.93(2) 2_766
O125 Rb22 3.01(3) .
O125 Rb11 3.08(3) .
O126 W29 1.74(2) .
O127 W30 1.73(2) .
O128 W28 1.91(2) .
O128 W29 1.97(2) .
O129 W30 1.90(2) .
O129 W28 1.98(2) .
O130 W30 1.91(2) .
O130 W29 1.96(2) .
O131 W28 1.87(2) .
O131 W32 2.01(2) .
O131 Rb11 3.18(3) .
O131 Rb22 3.24(3) .
O132 W28 1.90(2) .
O132 W31 1.96(2) .
O133 W36 1.89(2) .
O133 W30 1.95(2) .
O134 W30 1.88(3) .
O134 W35 1.95(2) .
O135 W29 1.87(2) .
O135 W34 1.95(2) .
O136 W29 1.84(2) .
O136 W33 2.04(2) .
O137 P14 1.56(2) .
O137 W28 2.38(2) .
O137 W29 2.40(2) .
O137 W30 2.42(2) .
O138 P14 1.56(2) .
O138 W32 2.33(2) .
O138 W33 2.37(2) .
O139 P14 1.52(2) .
O139 W31 2.34(2) .
O139 W36 2.51(2) .
O140 P14 1.59(2) .
O140 W34 2.27(2) .
O140 W35 2.442(19) .
O141 W31 1.68(3) .
O142 W36 1.92(2) .
O142 W31 1.95(2) .
O143 W36 1.69(2) .
O144 W35 1.89(2) .
O144 W36 1.95(2) .
O144 Rb19 3.557(19) .
O145 W35 1.73(2) .
O145 Rb9 3.01(2) .
O145 Rb19 3.04(2) .
O146 W34 1.922(18) .
O146 W35 1.93(2) .
O147 W34 1.73(2) .
O148 W33 1.91(2) .
O148 W34 1.91(2) .
O148 Rb6 3.14(2) .
O149 W33 1.75(2) .
O149 Rb5 2.97(2) .
O150 W33 1.92(2) .
O150 W32 1.93(2) .
O151 W32 1.67(2) .
O151 Rb23 3.04(3) 2_766
O151 Rb11 3.10(3) .
O151 Rb22 3.12(3) .
O152 W32 1.87(2) .
O152 W31 1.96(2) .
O152 Rb18 3.28(2) .
O153 W36 1.88(2) .
O153 Na1 2.99(3) .
O154 W31 1.83(2) .
O154 Rb18 3.23(2) .
O155 W35 1.84(2) .
O155 Rb9 3.12(2) .
O156 W34 1.844(18) .
O156 Rb6 3.056(18) .
O157 W32 1.82(2) .
O157 Rb18 2.97(2) .
O158 W33 1.81(2) .
O158 Rb6 2.87(2) .
O161 P7 1.53(2) .
O161 Rb18 2.86(2) .
O162 P7 1.56(2) .
O162 Rb6 2.84(2) .
O163 P7 1.51(2) .
O163 Na5 2.93(3) .
O163 Rb18 3.48(2) .
O163 Rb6 3.63(2) .
O164 W52 1.73(2) .
O165 W56A 1.72(3) .
O165 Na15 2.55(5) 1_455
O165 Rb29 3.22(4) 2_775
O166 W55A 1.74(3) .
O166 Na2 2.85(3) .
O166 Rb26 3.23(3) 2_775
O166 Rb21 3.25(3) .
O167 W57A 1.70(3) .
O167 Rb15 2.95(3) 1_455
O167 Rb25 3.12(4) 1_455
O168 W55B 1.00(3) .
O168 W56A 1.88(3) .
O168 W55A 1.95(3) .
O168 Rb26 3.12(3) 2_775
O169 W57B 0.93(3) .
O169 W57A 1.30(3) .
O169 O171 1.71(4) .
O169 W55A 2.30(3) .
O169 Rb30 3.02(3) 1_455
O170 W56B 1.24(3) .
O170 W56A 1.69(2) .
O170 W57A 2.06(2) .
O170 Rb15 3.61(2) 1_455
O171 W57A 1.82(3) .
O171 W58 2.06(3) .
O171 W57B 2.36(3) .
O171 Rb30 3.13(3) 1_455
O172 W55A 1.85(2) .
O172 W57B 1.91(3) .
O172 W59 2.04(3) .
O172 Rb21 3.09(2) .
O172 Rb30 3.21(3) 1_455
O173 W56B 1.83(3) .
O173 W57A 1.90(2) .
O173 W63 1.96(2) .
O174 W55A 1.90(3) .
O174 W60 1.96(3) .
O174 W55B 2.25(3) .
O175 W56B 1.70(3) .
O175 W62 1.91(2) .
O175 W56A 1.95(2) .
O176 W55B 1.69(3) .
O176 W61 1.93(2) .
O176 W56A 1.95(2) .
O176 Rb29 3.03(3) 2_775
O177 P19 1.61(2) .
O177 W55B 2.33(3) .
O177 W57B 2.34(3) .
O177 W56A 2.34(2) .
O177 W55A 2.38(2) .
O177 W57A 2.39(2) .
O178 P19 1.52(2) .
O178 W60 2.37(2) .
O178 W61 2.48(2) .
O179 P19 1.51(2) .
O179 W63 2.37(2) .
O179 W62 2.47(2) .
O180 P19 1.55(3) .
O180 W58 2.32(2) .
O180 W59 2.39(2) .
O181 W61 1.71(3) .
O181 Rb29 3.33(3) 2_775
O182 W60 1.92(2) .
O182 W61 1.93(2) .
O182 Rb24 3.12(3) 2_775
O183 W60 1.70(3) .
O183 Rb24 3.00(3) .
O183 Rb24 3.24(3) 2_775
O184 W59 1.89(2) .
O184 W60 1.92(2) .
O184 Rb3 3.29(3) .
O185 W59 1.72(2) .
O185 Na11 2.89(3) .
O185 Rb21 2.98(3) .
O186 W58 1.91(2) .
O186 W59 1.91(2) .
O186 Rb12 3.02(2) 1_455
O186 Rb30 3.47(3) 1_455
O187 W58 1.68(3) .
O187 Rb10 2.93(3) .
O187 Rb22 3.01(3) 2_766
O187 Rb12 3.09(3) 1_455
O187 Rb11 3.22(3) 2_766
O188 W58 1.89(2) .
O188 W63 1.93(2) .
O188 Rb11 3.23(3) 2_766
O188 Rb22 3.26(3) 2_766
O189 W63 1.73(3) .
O189 Rb23 2.97(3) .
O189 Rb11 3.03(3) 2_766
O189 Rb16 3.06(3) .
O189 Rb22 3.18(3) 2_766
O190 W62 1.88(2) .
O190 W63 1.96(2) .
O190 W56B 2.51(3) .
O191 W62 1.70(3) .
O192 W61 1.89(2) .
O192 W62 1.92(2) .
O193 W61 1.85(2) .
O194 W62 1.81(3) .
O195 W60 1.88(2) .
O195 Rb3 3.18(2) .
O196 W63 1.75(3) .
O197 W59 1.75(2) .
O197 Rb3 2.98(2) .
O198 W58 1.76(3) .
O198 Rb10 3.44(2) .
O201 P4 1.53(2) .
O201 Rb3 2.95(2) .
O202 P4 1.54(2) .
O203 P4 1.51(2) .
O203 Rb2 3.30(2) .
O204 P12 1.47(2) .
O205 P12 1.52(4) .
O206 P12 1.57(3) .
O207 W66 1.73(2) .
O208 W65 1.69(2) .
O209 W64 1.72(3) .
O209 Rb13 3.11(3) 2_776
O210 W65 1.90(2) .
O210 W64 2.00(2) .
O210 Na3 2.84(3) .
O211 W66 1.92(2) .
O211 W64 1.94(2) .
O212 W65 1.87(2) .
O212 W66 1.96(2) .
O213 W66 1.85(2) .
O213 W70 1.989(19) .
O214 W65 1.84(2) .
O214 W69 1.96(2) .
O215 W65 1.91(2) .
O215 W68 1.94(2) .
O216 W64 1.90(2) .
O216 W67 1.96(2) .
O216 Rb13 3.13(2) 2_776
O217 W64 1.84(2) .
O217 W72 2.02(2) .
O218 W66 1.82(2) .
O218 W71 2.02(2) .
O219 P20 1.57(2) .
O219 W64 2.38(2) .
O219 W65 2.39(2) .
O219 W66 2.40(2) .
O220 P20 1.49(2) .
O220 W67 2.33(2) .
O221 P20 1.54(2) .
O221 W72 2.32(2) .
O221 W71 2.40(2) .
O222 P20 1.56(2) .
O222 W70 2.29(2) .
O222 W69 2.45(2) .
O223 W68 1.90(3) .
O223 W67 1.92(3) .
O224 W67 1.72(2) .
O224 Rb13 3.19(2) 2_776
O225 W67 1.90(2) .
O225 W72 1.93(2) .
O225 Rb10 3.24(2) .
O226 W72 1.71(2) .
O226 Na14 2.94(4) .
O226 Na11 2.94(3) .
O226 Rb12 3.04(2) 1_455
O227 W72 1.92(2) .
O227 W71 1.95(2) .
O228 W71 1.71(2) .
O228 Rb3 2.97(2) .
O229 W71 1.90(2) .
O229 W70 1.91(2) .
O229 Rb2 3.176(18) .
O230 W70 1.902(18) .
O230 W69 1.935(17) .
O231 W69 1.69(2) .
O231 Rb6 3.04(2) .
O231 Rb5 3.05(2) .
O232 W69 1.87(2) .
O232 W68 1.94(2) .
O232 Rb5 3.35(2) .
O233 W68 1.70(3) .
O233 Na12 2.97(3) .
O233 Na10 3.00(3) .
O233 Rb5 3.49(3) .
O234 W70 1.839(19) .
O234 Rb2 3.059(19) .
O235 W69 1.84(2) .
O235 Rb6 3.10(2) .
O236 W71 1.81(2) .
O236 Rb2 2.85(2) .
O236 Rb3 3.60(2) .
O237 W68 1.89(2) .
O238 W67 1.84(2) .
O238 Rb10 3.25(2) .
O239 W72 1.82(2) .
O239 Rb10 2.98(2) .
O241 P9 1.53(2) .
O241 Rb2 2.822(19) .
O242 P9 1.53(2) .
O242 Rb10 2.85(2) .
O244 P9 1.47(2) .
O244 Rb10 3.49(2) .
O244 Rb2 3.59(2) .
O245 W39A 1.72(4) .
O246 W37A 1.80(4) .
O247 W38A 1.72(5) .
O248 W38B 0.60(4) .
O248 W39A 1.84(4) .
O248 W38A 1.87(4) .
O249 W37B 0.96(4) .
O249 W38A 1.61(4) .
O249 W37A 2.13(4) .
O250 W39B 0.97(4) .
O250 W39A 1.72(4) .
O250 W37A 1.98(4) .
O250 Rb15 3.06(4) .
O251 W38A 1.91(4) .
O251 W45 1.92(4) .
O251 W37B 2.30(4) .
O252 W38A 1.82(3) .
O252 W40 1.90(3) .
O252 W38B 2.33(4) .
O253 W37B 1.88(3) .
O253 W37A 1.91(3) .
O253 W44 1.96(3) .
O254 W39A 1.83(3) .
O254 W41 1.95(3) .
O254 W38B 2.04(3) .
O255 W39B 1.80(3) .
O255 W37A 1.86(3) .
O255 W43 2.11(3) .
O255 Rb15 3.01(3) .
O256 W39A 1.88(3) .
O256 W39B 2.01(3) .
O256 W42 2.07(3) .
O256 Rb15 2.90(3) .
O257 P17 1.57(3) .
O257 W37A 2.33(3) .
O257 W38B 2.35(3) .
O257 W39A 2.39(3) .
O257 W38A 2.44(3) .
O257 W37B 2.50(3) .
O258 P17 1.53(3) .
O258 W44 2.33(3) .
O258 W45 2.48(3) .
O259 P17 1.52(3) .
O259 W41 2.35(3) .
O259 W40 2.47(3) .
O260 W41 1.71(3) .
O260 Na13 2.95(4) 2_875
O260 Rb20 3.03(3) .
O260 Rb27 3.10(3) 2_875
O261 W41 1.89(3) .
O261 W42 1.92(3) .
O261 Rb20 3.25(3) .
O262 W42 1.72(3) .
O262 Rb8 2.91(3) .
O262 Rb25 3.12(3) .
O262 Rb20 3.14(3) .
O263 W43 1.88(2) .
O263 W42 1.91(3) .
O263 Rb25 2.99(3) .
O263 Rb15 3.07(3) .
O264 W43 1.68(3) .
O265 W44 1.88(3) .
O265 W43 1.96(3) .
O265 Rb19 3.38(3) .
O266 W44 1.64(4) .
O267 W45 1.75(3) .
O267 W44 2.06(3) .
O268 W45 1.69(3) .
O269 W45 1.86(3) .
O269 W40 1.90(3) .
O270 W40 1.69(4) .
O271 W40 1.90(3) .
O271 W41 1.99(3) .
O272 P17 1.58(2) .
O272 W42 2.32(2) .
O272 W43 2.33(2) .
O273 W45 1.81(3) .
O274 W44 1.83(3) .
O274 Rb19 3.28(3) .
O275 W40 1.87(3) .
O276 W41 1.85(3) .
O277 W43 1.76(2) .
O277 Rb19 2.96(2) .
O278 W42 1.79(2) .
O278 Rb8 3.37(2) .
O281 P3 1.49(3) .
O281 Rb19 2.92(3) .
O282 P3 1.54(2) .
O282 Na7 2.81(3) .
O283 P10 1.48(3) .
O284 P10 1.48(4) .
O285 P10 1.58(4) .
O286 P3 1.55(2) .
O286 Rb9 3.26(2) .
O286 Rb19 3.59(2) .
O287 W48 1.72(3) .
O288 W47 1.71(2) .
O289 W46 1.73(2) .
O289 Rb12 2.86(2) .
O289 Rb30 3.05(3) .
O289 Rb21 3.34(2) 1_655
O290 W46 1.88(2) .
O290 W48 1.95(2) .
O291 W47 1.87(2) .
O291 W46 2.00(2) .
O292 W47 1.79(2) .
O292 W48 2.00(2) .
O293 W50 1.91(3) .
O293 W47 1.92(2) .
O294 W46 1.91(2) .
O294 W49 1.94(2) .
O294 Rb21 3.21(2) 1_655
O295 W46 1.83(3) .
O295 W54 2.04(3) .
O295 Rb30 3.34(3) .
O296 W48 1.83(2) .
O296 W53 2.04(2) .
O297 W48 1.87(2) .
O297 W52 1.93(2) .
O298 W47 1.88(2) .
O298 W51 1.93(2) .
O299 P18 1.55(2) .
O299 W47 2.40(2) .
O299 W46 2.40(2) .
O299 W48 2.42(2) .
O300 P18 1.58(2) .
O300 W49 2.28(2) .
O300 W50 2.51(2) .
O301 P18 1.50(2) .
O301 W54 2.36(2) .
O301 W53 2.38(2) .
O302 P18 1.53(2) .
O302 W52 2.299(18) .
O302 W51 2.492(18) .
O303 W49 1.72(2) .
O303 Na2 2.89(3) 1_655
O303 Rb21 3.01(3) 1_655
O304 W54 1.88(2) .
O304 W49 1.94(2) .
O304 Rb8 3.41(3) .
O305 W54 1.71(3) .
O305 Rb25 3.05(3) .
O305 Rb30 3.12(4) .
O306 W54 1.92(2) .
O306 W53 1.93(2) .
O307 W53 1.74(2) .
O307 Rb19 2.91(2) .
O308 W52 1.889(19) .
O308 W53 1.922(19) .
O308 Rb9 3.15(2) .
O309 W52 1.907(19) .
O309 W51 1.922(19) .
O310 W51 1.74(2) .
O310 Rb4 3.05(2) .
O310 Rb1 3.10(2) .
O311 W51 1.89(2) .
O311 W50 1.92(2) .
O311 Rb4 3.36(2) .
O312 W50 1.72(3) .
O312 Rb4 3.49(3) .
O313 W50 1.93(3) .
O313 W49 1.93(3) .
O314 W54 1.82(2) .
O314 Rb8 3.01(2) .
O315 W49 1.82(2) .
O315 Rb8 3.36(2) .
O316 W53 1.77(2) .
O316 Rb9 2.88(2) .
O316 Rb19 3.53(2) .
O317 W50 1.88(2) .
O318 W52 1.82(2) .
O318 Rb9 3.06(2) .
O319 W51 1.82(2) .
O319 Rb1 3.10(2) .
O322 P11 1.51(2) .
O322 Rb8 2.874(19) .
O323 P11 1.56(2) .
O323 Rb9 2.856(19) .
O324 P11 1.52(2) .
O324 Na7 2.89(3) .
O324 Rb8 3.40(2) .
P1 Rb5 3.893(9) .
P2 Rb14 3.830(13) .
P2 Rb4 3.875(9) .
P3 Rb19 3.802(11) .
P4 Rb3 3.900(9) .
P5 Rb7 3.729(8) .
P5 Rb1 3.871(9) .
P6 Rb17 3.784(10) .
P7 Rb18 3.726(10) .
P7 Rb6 3.815(10) .
P9 Rb10 3.730(9) .
P9 Rb2 3.773(9) .
P11 Rb8 3.707(9) .
P11 Rb9 3.828(9) .
W6 Rb4 4.152(4) .
W7 Rb27 3.747(15) .
W7 Rb4 4.054(4) .
W8 Rb17 3.907(4) 2_776
W8 Rb7 3.995(4) .
W8 Rb14 4.003(9) .
W9 Rb17 3.907(5) 2_776
W9 Rb14 4.164(9) .
W10 Rb26 3.819(12) .
W10 Rb20 3.836(4) 2_875
W12 Rb26 4.107(12) .
W13 Rb29 3.975(15) .
W13 Rb26 4.009(12) .
W13 Rb7 4.170(4) .
W14 Rb7 4.003(4) .
W14 Rb20 4.061(4) 2_875
W15 Rb1 3.873(3) .
W15 Rb4 4.072(4) .
W16 Rb1 4.003(3) .
W17 Rb2 3.777(3) .
W17 Rb3 3.998(4) .
W18 Rb26 4.203(12) .
W18 Rb3 4.222(4) .
W22 Rb17 3.928(5) .
W23 Rb17 4.047(5) .
W23 Rb5 4.136(4) .
W24 Rb23 3.779(10) 2_766
W24 Rb5 3.994(4) .
W24 Rb16 4.028(15) 2_766
W25 Rb18 3.939(4) .
W28 Rb22 3.877(14) .
W28 Rb11 3.914(14) .
W31 Rb18 4.207(5) .
W32 Rb18 3.997(5) .
W32 Rb11 4.095(13) .
W32 Rb22 4.118(13) .
W33 Rb6 3.882(4) .
W33 Rb5 4.055(4) .
W34 Rb6 4.038(4) .
W35 Rb9 3.817(4) .
W35 Rb19 4.102(4) .
W41 Rb20 3.934(5) .
W42 Rb25 3.833(10) .
W42 Rb8 3.905(4) .
W42 Rb20 4.007(5) .
W42 Rb15 4.026(11) .
W43 Rb19 4.013(4) .
W43 Rb15 4.114(10) .
W44 Rb19 4.196(4) .
W46 Rb30 3.87(2) .
W46 Rb21 4.020(6) 1_655
W46 Rb12 4.335(7) .
W49 Rb21 3.921(6) 1_655
W49 Rb8 4.317(4) .
W50 Rb4 4.263(4) .
W51 Rb1 3.836(4) .
W51 Rb4 4.015(4) .
W52 Rb9 4.044(4) .
W53 Rb9 3.873(4) .
W53 Rb19 4.011(4) .
W54 Rb8 4.074(4) .
W54 Rb30 4.13(2) .
W58 Rb12 3.818(7) 1_455
W58 Rb10 3.929(4) .
W58 Rb22 3.947(14) 2_766
W58 Rb11 4.066(14) 2_766
W59 Rb3 3.964(4) .
W59 Rb21 4.003(6) .
W60 Rb24 4.065(6) 2_775
W60 Rb3 4.125(4) .
W61 Rb29 3.968(15) 2_775
W62 W56B 3.067(17) .
W63 W56B 3.202(18) .
W63 Rb11 3.952(13) 2_766
W63 Rb22 4.021(13) 2_766
W64 Rb13 3.895(7) 2_776
W67 Rb13 3.999(8) 2_776
W67 Rb10 4.152(4) .
W68 Rb5 4.257(4) .
W69 Rb6 3.780(4) .
W69 Rb5 3.995(4) .
W70 Rb2 4.070(4) .
W71 Rb2 3.892(4) .
W71 Rb3 4.035(4) .
W72 Rb10 3.984(4) .
W3A Rb27 3.889(13) .
W20A Rb16 3.818(14) 2_766
W37A Rb15 3.991(10) .
W39A Rb15 3.909(10) .
W55A Rb21 3.930(6) .
W57A Rb15 3.931(10) 1_455
W1B Na4 3.395(19) .
W20B Rb23 3.967(11) 2_766
W39B Rb25 4.291(15) .
W55B Rb29 3.58(2) 2_775
W55B Rb26 3.63(2) 2_775
W57B Rb30 2.71(3) 1_455
W57B Rb25 3.754(19) 1_455
W57B Rb21 3.976(19) .
Na1 O505 2.868(16) .
Na2 O604 2.888(18) .
Na2 O303 2.89(3) 1_455
Na2 O603 2.982(17) 2_775
Na2 Rb26 3.26(2) 2_775
Na2 Na9 3.84(4) 2_775
Na2 Rb21 4.463(19) .
Na3 Na8 2.71(3) .
Na3 O535 2.904(17) .
Na3 O30 2.92(3) 2_776
Na3 Rb28 3.95(2) 2_776
Na4 O574 2.942(19) .
Na5 O530 2.819(18) .
Na5 O518 2.888(18) .
Na5 Rb18 4.678(18) .
Na6 Na15 2.55(4) .
Na6 Rb26 2.81(2) 2_875
Na6 Rb25 3.05(2) .
Na6 Rb15 4.28(2) .
Na6 Rb20 4.40(2) .
Na6 Rb8 4.558(19) .
Na7 O502 2.75(2) .
Na7 O534 2.84(3) .
Na7 Rb8 4.57(2) .
Na8 Rb13 4.68(3) 2_776
Na9 O542 2.82(3) .
Na9 O529 2.98(3) .
Na9 Na2 3.84(4) 2_775
Na9 Rb3 4.52(3) .
Na10 O539 2.71(2) .
Na10 Rb17 3.81(2) .
Na10 Rb5 4.55(2) .
Na11 Rb21 2.77(3) .
Na11 Rb12 4.48(2) 1_455
Na12 O19 3.01(4) 2_776
Na12 Rb17 4.10(3) .
Na13 O260 2.95(4) 2_875
Na14 O595 1.26(3) .
Na14 Rb21 4.68(3) .
Na15 O591 2.22(3) .
Na15 O592 2.38(3) .
Na15 O61 2.49(4) 2_875
Na15 O165 2.55(5) 1_655
Na15 Rb29 4.43(4) 2_875
Na15 Rb25 4.63(4) .
Na15 Rb26 4.63(4) 2_875
Rb1 O531 3.080(3) .
Rb2 O540 3.000(3) .
Rb3 O501 2.913(3) .
Rb3 O524 3.049(4) .
Rb4 O593 2.900(4) .
Rb4 O516 2.945(4) .
Rb5 O541 2.917(3) .
Rb5 O503 2.956(4) .
Rb6 O531 3.283(3) .
Rb7 O105 2.91(2) 2_776
Rb7 O607 3.072(4) .
Rb7 O517 3.082(4) .
Rb7 O500 3.104(4) .
Rb8 O43 3.03(2) 2_875
Rb8 O590 3.140(4) .
Rb8 O502 3.208(4) .
Rb9 O540 3.365(4) .
Rb10 O125 2.92(2) 2_766
Rb10 O597 3.004(4) .
Rb10 O523 3.098(4) .
Rb10 O527 3.299(4) .
Rb11 O189 3.03(3) 2_766
Rb11 O187 3.22(3) 2_766
Rb11 O188 3.23(3) 2_766
Rb11 W63 3.952(13) 2_766
Rb11 W58 4.065(14) 2_766
Rb11 Rb10 4.480(16) 2_766
Rb11 Rb16 5.12(2) 2_766
Rb12 O186 3.02(2) 1_655
Rb12 O226 3.04(2) 1_655
Rb12 O187 3.09(3) 1_655
Rb12 O537 3.508(7) .
Rb12 W58 3.818(7) 1_655
Rb12 Rb21 4.458(10) 1_655
Rb12 Na11 4.48(2) 1_655
Rb12 Rb10 4.521(8) 1_655
Rb13 O209 3.11(3) 2_776
Rb13 O216 3.13(2) 2_776
Rb13 O224 3.19(2) 2_776
Rb13 W64 3.895(7) 2_776
Rb13 W67 3.999(8) 2_776
Rb13 Na8 4.68(3) 2_776
Rb14 O124 3.58(2) 2_776
Rb15 O167 2.95(3) 1_655
Rb15 O170 3.61(2) 1_655
Rb15 W57A 3.931(10) 1_655
Rb16 O101 3.00(3) 2_766
Rb16 O85 3.07(5) 2_766
Rb16 O91 3.07(3) 2_766
Rb16 W20A 3.818(14) 2_766
Rb16 W24 4.028(15) 2_766
Rb16 Rb11 5.12(2) 2_766
Rb17 O517 2.973(5) 2_776
Rb17 O21 2.974(19) 2_776
Rb17 O539 2.992(4) .
Rb17 O19 3.01(3) 2_776
Rb17 O20 3.17(2) 2_776
Rb17 O503 3.475(4) .
Rb17 O553 3.558(4) .
Rb18 O532 3.080(4) .
Rb18 O609 3.211(4) .
Rb18 O530 3.211(4) .
Rb19 O504 2.953(4) .
Rb20 O502 2.849(5) .
Rb20 O592 2.891(5) .
Rb20 O533 2.892(6) .
Rb20 O43 2.99(2) 2_875
Rb20 O59 3.08(2) 2_875
Rb20 O53 3.137(19) 2_875
Rb20 W10 3.836(4) 2_875
Rb21 O303 3.01(3) 1_455
Rb21 O605 3.007(6) .
Rb21 Rb30 3.17(2) 1_455
Rb21 O294 3.21(2) 1_455
Rb21 O606 3.221(6) .
Rb21 O289 3.34(2) 1_455
Rb21 W49 3.921(6) 1_455
Rb22 O598 2.591(15) .
Rb22 O187 3.01(3) 2_766
Rb22 O189 3.18(3) 2_766
Rb22 O188 3.26(3) 2_766
Rb22 O596 3.316(12) .
Rb22 O608 3.538(12) 2_866
Rb22 W58 3.947(14) 2_766
Rb22 W63 4.021(13) 2_766
Rb23 O100 3.01(3) 2_766
Rb23 O151 3.04(3) 2_766
Rb23 O598 3.087(10) 2_766
Rb23 O101 3.11(3) 2_766
Rb23 O91 3.35(3) 2_766
Rb23 W24 3.779(10) 2_766
Rb23 W20B 3.967(11) 2_766
Rb23 Rb22 4.178(18) 2_766
Rb24 O602 3.078(6) .
Rb24 O603 3.115(7) .
Rb24 O182 3.12(3) 2_775
Rb24 O183 3.24(3) 2_775
Rb24 W60 4.065(6) 2_775
Rb24 Rb29 4.657(16) .
Rb24 Rb24 4.967(13) 2_775
Rb25 O167 3.12(4) 1_655
Rb25 W57B 3.754(19) 1_655
Rb25 Rb30 4.56(2) .
Rb25 Rb26 4.873(16) 2_875
Rb26 Na6 2.81(2) 2_875
Rb26 O168 3.12(3) 2_775
Rb26 O166 3.23(3) 2_775
Rb26 Na2 3.26(2) 2_775
Rb26 W55B 3.63(2) 2_775
Rb27 O260 3.10(3) 2_875
Rb27 Rb20 4.186(13) 2_875
Rb28 O124 2.97(3) 2_776
Rb28 Na3 3.95(2) 2_776
Rb29 O599 2.958(15) .
Rb29 O176 3.03(3) 2_775
Rb29 O165 3.22(4) 2_775
Rb29 O602 3.229(14) .
Rb29 O181 3.33(3) 2_775
Rb29 W55B 3.58(2) 2_775
Rb29 W61 3.968(15) 2_775
Rb29 Na15 4.43(4) 2_875
Rb30 W57B 2.71(3) 1_655
Rb30 O169 3.02(3) 1_655
Rb30 O171 3.13(3) 1_655
Rb30 Rb21 3.17(2) 1_655
Rb30 O172 3.21(3) 1_655
Rb30 O186 3.47(3) 1_655
O517 Rb17 2.973(5) 2_776
O598 Rb23 3.087(10) 2_766
O603 Na2 2.982(17) 2_775
O608 Rb22 3.539(12) 2_866
